data_7250024
loop_
_publ_author_name
'Cao, Yue-Mei'
'He, Ying'
'Pei, Xin-Yue'
'Liang, Jia-Xing'
'Feng, Jing'
'Wang, Hong-Yan'
'Bo, Qi-Bing'

_publ_section_title
;
 Deferasirox HOF and its in situ metallization affording a new family of
 lanthanide coordination polymer-based MHOFs
;
_journal_issue 14
_journal_name_full CrystEngComm
_journal_page_first 2175
_journal_page_last 2189
_journal_paper_doi 10.1039/D4CE01245C
_journal_volume 27
_journal_year 2025
_chemical_formula_moiety 'C252 H174 N36 O51 Tb4'
_chemical_formula_sum 'C252 H174 N36 O51 Tb4'
_chemical_formula_weight 5157.94
_space_group_crystal_system triclinic
_space_group_IT_number 2
_space_group_name_Hall '-P 1'
_space_group_name_H-M_alt 'P -1'
_atom_sites_solution_hydrogens mixed
_atom_sites_solution_primary iterative
_audit_creation_date 2023-02-22
_audit_creation_method
;
Olex2 1.3
(compiled 2020.02.04 svn.rd84adfe8 for OlexSys, GUI svn.r6032)
;
_audit_update_record
;
2024-02-25 deposited with the CCDC.	2025-02-25 downloaded from the CCDC.
;
_cell_angle_alpha 82.461(2)
_cell_angle_beta 77.237(2)
_cell_angle_gamma 88.009(2)
_cell_formula_units_Z 2
_cell_length_a 18.0208(4)
_cell_length_b 18.1390(4)
_cell_length_c 35.2150(9)
_cell_measurement_reflns_used 25198
_cell_measurement_temperature 293(2)
_cell_measurement_theta_max 28.6550
_cell_measurement_theta_min 3.4590
_cell_volume 11129.4(5)
_computing_cell_refinement 'CrysAlisPro 1.171.40.53 (Rigaku OD, 2019)'
_computing_data_collection 'CrysAlisPro 1.171.40.53 (Rigaku OD, 2019)'
_computing_data_reduction 'CrysAlisPro 1.171.40.53 (Rigaku OD, 2019)'
_computing_molecular_graphics 'Olex2 1.3 (Dolomanov et al., 2009)'
_computing_publication_material 'Olex2 1.3 (Dolomanov et al., 2009)'
_computing_structure_refinement 'SHELXL 2018/3 (Sheldrick, 2015)'
_computing_structure_solution 'olex2.solve 1.3 (Bourhis et al., 2015)'
_diffrn_ambient_temperature 293(2)
_diffrn_detector 'CCD plate'
_diffrn_detector_area_resol_mean 16.0355
_diffrn_detector_type Eos
_diffrn_measured_fraction_theta_full 0.998
_diffrn_measured_fraction_theta_max 0.998
_diffrn_measurement_details
;
List of Runs (angles in degrees, time in seconds):

  # Type    Start    End  Width  t~exp~   \w     \q     \k     \f   Frames
#--------------------------------------------------------------------------
  1  \w    -25.00  55.00   1.00  139.32    --   16.17 -99.00 120.00   80
  2  \w     -3.00  85.00   1.00  139.32    --   16.17  37.00 -60.00   88
  3  \w    -13.00  88.00   1.00  139.32    --   16.17  19.00  60.00  101
  4  \w    -25.00  55.00   1.00  139.32    --   16.17 -99.00-150.00   80
  5  \w    -25.00  22.00   1.00  139.32    --  -16.64 -99.00 -30.00   47
  6  \w    -25.00  55.00   1.00  139.32    --   16.17 -99.00   0.00   80
  7  \w    -13.00  88.00   1.00  139.32    --   16.17  19.00-180.00  101
;
_diffrn_measurement_device 'four-circle diffractometer'
_diffrn_measurement_device_type 'Xcalibur, Eos, Gemini'
_diffrn_measurement_method '\w scans'
_diffrn_orient_matrix_type 'CrysAlisPro convention (1999,Acta A55,543-557)'
_diffrn_orient_matrix_UB_11 0.0120195000
_diffrn_orient_matrix_UB_12 0.0374524000
_diffrn_orient_matrix_UB_13 -0.0054998000
_diffrn_orient_matrix_UB_21 -0.0366280000
_diffrn_orient_matrix_UB_22 0.0123665000
_diffrn_orient_matrix_UB_23 0.0090507000
_diffrn_orient_matrix_UB_31 0.0119452000
_diffrn_orient_matrix_UB_32 -0.0005592000
_diffrn_orient_matrix_UB_33 0.0179253000
_diffrn_radiation_monochromator graphite
_diffrn_radiation_probe x-ray
_diffrn_radiation_type 'Mo K\a'
_diffrn_radiation_wavelength 0.71073
_diffrn_reflns_av_unetI/netI 0.1009
_diffrn_reflns_Laue_measured_fraction_full 0.998
_diffrn_reflns_Laue_measured_fraction_max 0.998
_diffrn_reflns_limit_h_max 21
_diffrn_reflns_limit_h_min -20
_diffrn_reflns_limit_k_max 21
_diffrn_reflns_limit_k_min -21
_diffrn_reflns_limit_l_max 41
_diffrn_reflns_limit_l_min 0
_diffrn_reflns_number 39241
_diffrn_reflns_point_group_measured_fraction_full 0.998
_diffrn_reflns_point_group_measured_fraction_max 0.998
_diffrn_reflns_theta_full 25.028
_diffrn_reflns_theta_max 25.027
_diffrn_reflns_theta_min 3.028
_diffrn_source 'fine-focus sealed X-ray tube'
_diffrn_source_type 'Enhance (Mo) X-ray Source'
_exptl_absorpt_coefficient_mu 1.347
_exptl_absorpt_correction_T_max 1.00000
_exptl_absorpt_correction_T_min 0.71196
_exptl_absorpt_correction_type multi-scan
_exptl_absorpt_process_details
;
CrysAlisPro 1.171.40.53 (Rigaku Oxford Diffraction, 2019)
Empirical absorption correction using spherical harmonics,
 implemented in SCALE3 ABSPACK scaling algorithm.
;
_exptl_crystal_colour colourless
_exptl_crystal_colour_primary colourless
_exptl_crystal_density_diffrn 1.539
_exptl_crystal_description block
_exptl_crystal_F_000 5212
_exptl_crystal_size_max 0.13
_exptl_crystal_size_mid 0.13
_exptl_crystal_size_min 0.12
_refine_diff_density_max 3.477
_refine_diff_density_min -4.493
_refine_diff_density_rms 0.181
_refine_ls_extinction_method none
_refine_ls_goodness_of_fit_ref 1.082
_refine_ls_hydrogen_treatment constr
_refine_ls_matrix_type fullcycle
_refine_ls_number_parameters 3127
_refine_ls_number_reflns 39241
_refine_ls_number_restraints 19
_refine_ls_restrained_S_all 2.357
_refine_ls_R_factor_all 0.1041
_refine_ls_R_factor_gt 0.0770
_refine_ls_shift/su_max 0.005
_refine_ls_shift/su_mean 0.000
_refine_ls_structure_factor_coef Fsqd
_refine_ls_weighting_details 'w=1/[\s^2^(Fo^2^)+(0.0475P)^2^+53.2199P] where P=(Fo^2^+2Fc^2^)/3'
_refine_ls_weighting_scheme calc
_refine_ls_wR_factor_gt 0.1659
_refine_ls_wR_factor_ref 0.1808
_reflns_Friedel_coverage 0.000
_reflns_number_gt 29942
_reflns_number_total 39241
_reflns_threshold_expression 'I > 2\s(I)'
_cod_data_source_file d4ce01245c2.cif
_cod_data_source_block DFX-Tb
_cod_depositor_comments 'Adding full bibliography for 7250020--7250024.cif.'
_cod_database_code 7250024
_shelx_shelxl_version_number 2018/3
_shelx_space_group_comment
;
The symmetry employed for this shelxl refinement is uniquely defined
by the following loop, which should always be used as a source of
symmetry information in preference to the above space-group names.
They are only intended as comments.
;
_shelx_estimated_absorpt_t_max 0.855
_shelx_estimated_absorpt_t_min 0.844
_reflns_odcompleteness_completeness 99.78
_reflns_odcompleteness_iscentric 1
_reflns_odcompleteness_theta 26.32
_olex2_refinement_description
;
1. Twinned data refinement
 Scales: 0.497(13)
 0.503(13)
2. Fixed Uiso
 At 1.2 times of:
  All C(H) groups, {H50A,H50B} of O50, {H49A,H49B} of O49
 At 1.5 times of:
  All O(H) groups, {H51A,H51B} of O51, {H51C,H51D} of O51A
3. Restrained distances
 Tb5-O51A
 2.117 with sigma of 0.001
4. Uiso/Uaniso restraints and constraints
Uanis(O51) \\sim Ueq: with sigma of 0.003 and sigma for terminal atoms of 0.001
Uanis(C22) \\sim Ueq, Uanis(C23) \\sim Ueq: with sigma of 0.01 and sigma for
terminal atoms of 0.02
Uanis(O51) = Uanis(O51A)
5. Others
 Fixed Sof: Tb4(0.9) Tb5(0.1) O51(0.9) H51A(0.9) H51B(0.9) O51A(0.1) H51C(0.1)
 H51D(0.1)
6.a Rotating group:
 O51(H51A,H51B), O51A(H51C,H51D)
6.b Secondary CH2 refined with riding coordinates:
 O49(H49A,H49B), O50(H50A,H50B)
6.c Aromatic/amide H refined with riding coordinates:
 C3(H3A), C4(H4A), C6(H6), C7(H7A), C11(H11A), C12(H12A), C13(H13), C14(H14),
 C17(H17), C18(H18), C19(H19A), C20(H20A), C24(H24A), C25(H25), C27(H27A),
 C28(H28A), C30(H30), C31(H31A), C32(H32A), C33(H33), C39(H39A), C40(H40A),
 C41(H41), C42(H42), C45(H45), C46(H46), C48(H48A), C53(H53), C54(H54),
 C55(H55), C56(H56), C59(H59), C60(H60), C61(H61), C62(H62), C66(H66), C67(H67),
  C69(H69), C70(H70), C73(H73), C74(H74), C75(H75), C76(H76), C80(H80),
 C81(H81), C82(H82), C83(H83), C87(H87), C88(H88), C90(H90), C91(H91), C94(H94),
  C95(H95), C96(H96), C97(H97), C101(H101), C102(H102), C103(H103), C104(H104),
 C108(H108), C109(H109), C111(H111), C112(H112), C115(H115), C116(H116),
 C117(H117), C118(H118), C122(H122), C123(H123), C124(H124), C125(H125),
 C129(H129), C130(H130), C132(H132), C133(H133), C136(H136), C137(H137),
 C138(H138), C139(H139), C144(H144), C145(H145), C146(H146), C147(H147),
 C150(H150), C151(H151), C153(H153), C154(H154), C157(H157), C158(H158),
 C159(H159), C160(H160), C165(H165), C166(H166), C167(H167), C168(H168),
 C171(H171), C172(H172), C174(H174), C175(H175), C179(H179), C180(H180),
 C181(H181), C182(H182), C185(H185), C186(H186), C187(H187), C188(H188),
 C192(H192), C193(H193), C195(H195), C196(H196), C200(H200), C201(H201),
 C202(H202), C203(H203), C206(H206), C207(H207), C208(H208), C209(H209),
 C213(H213), C214(H214), C216(H216), C217(H217), C220(H220), C221(H221),
 C222(H222), C223(H223), C227(H227), C228(H228), C229(H229), C230(H230),
 C234(H234), C235(H235), C237(H237), C238(H238), C241(H241), C242(H242),
 C243(H243), C244(H244), C248(H248), C249(H249), C250(H250), C251(H251),
 C254(H254)
6.d Idealised tetrahedral OH refined as rotating group:
 O3(H3), O4(H4), O7(H7), O8(H8), O11(H11), O12(H12), O15(H15), O16(H16),
 O19(H19), O20(H20), O23(H23), O24(H24), O27(H27), O28(H28), O31(H31), O32(H32),
  O35(H35), O36(H36), O39(H39), O40(H40), O43(H43), O44(H44), O47(H47), O48(H48)
;
_platon_squeeze_void_probe_radius 1.20
_olex2_submission_special_instructions 'No special instructions were received'
_oxdiff_exptl_absorpt_empirical_details
;
Empirical correction (ABSPACK) includes:
- Absorption correction using spherical harmonics
- Frame scaling
;
_oxdiff_exptl_absorpt_empirical_full_max 1.280
_oxdiff_exptl_absorpt_empirical_full_min 0.673

loop_
_space_group_symop_operation_xyz
'x, y, z'
'-x, -y, -z'

loop_
_atom_site_label
_atom_site_type_symbol
_atom_site_fract_x
_atom_site_fract_y
_atom_site_fract_z
_atom_site_U_iso_or_equiv
_atom_site_adp_type
_atom_site_occupancy
_atom_site_site_symmetry_order
_atom_site_calc_flag
_atom_site_refinement_flags_posn
_atom_site_refinement_flags_adp
_atom_site_refinement_flags_occupancy
_atom_site_disorder_assembly
_atom_site_disorder_group
Tb1 Tb 0.481680 0.460830 0.056450 0.01122(9) Uani 1 1 d . . . . .
Tb2 Tb 0.484410 0.459020 0.190850 0.01255(9) Uani 1 1 d . . . . .
Tb3 Tb 0.514110 0.526140 0.293080 0.01564(10) Uani 1 1 d . . . . .
Tb4 Tb 0.498400 0.489250 0.422440 0.02499(12) Uani 0.9 1 d . . P A 1
Tb5 Tb 0.517500 0.520600 0.437400 0.0524(16) Uani 0.1 1 d D . P A 2
O1 O 0.595250 0.524480 0.039360 0.0194(12) Uani 1 1 d . . . . .
O2 O 0.619620 0.551190 -0.026380 0.0215(13) Uani 1 1 d . . . . .
O3 O 1.034440 0.547030 0.087310 0.0413(17) Uani 1 1 d . . . . .
H3 H 1.002078 0.558393 0.074427 0.062 Uiso 1 1 calc R U . . .
O4 O 1.084180 0.761600 -0.093490 0.0365(16) Uani 1 1 d . . . . .
H4 H 1.092914 0.736733 -0.073754 0.055 Uiso 1 1 calc R U . . .
O5 O 0.466900 0.593310 0.000020 0.0232(13) Uani 1 1 d . . . . .
O6 O 0.433010 0.580860 0.064560 0.0212(13) Uani 1 1 d . . . . .
O7 O 0.445720 1.034820 0.097340 0.055(2) Uani 1 1 d . . . . .
H7 H 0.435398 1.000608 0.086348 0.083 Uiso 1 1 calc R U . . .
O8 O 0.247230 1.063770 -0.047120 0.0442(18) Uani 1 1 d . . . . .
H8 H 0.271178 1.072649 -0.030981 0.066 Uiso 1 1 calc R U . . .
O9 O 0.545950 0.368890 0.087150 0.0215(13) Uani 1 1 d . . . . .
O10 O 0.520980 0.365620 0.152330 0.0218(13) Uani 1 1 d . . . . .
O11 O 0.549460 -0.082410 0.072060 0.056(2) Uani 1 1 d . . . . .
H11 H 0.560651 -0.047332 0.082171 0.084 Uiso 1 1 calc R U . . .
O12 O 0.759710 -0.088540 0.210970 0.066(3) Uani 1 1 d . . . . .
H12 H 0.736988 -0.100451 0.194958 0.099 Uiso 1 1 calc R U . . .
O13 O 0.390120 0.421890 0.109560 0.0241(13) Uani 1 1 d . . . . .
O14 O 0.370380 0.446650 0.171030 0.0227(13) Uani 1 1 d . . . . .
O15 O -0.107980 0.226450 0.260920 0.050(2) Uani 1 1 d . . . . .
H15 H -0.116204 0.249968 0.240723 0.075 Uiso 1 1 calc R U . . .
O16 O -0.062270 0.435100 0.079680 0.0394(17) Uani 1 1 d . . . . .
H16 H -0.029307 0.424411 0.092259 0.059 Uiso 1 1 calc R U . . .
O17 O 0.542790 0.399900 0.290800 0.0249(13) Uani 1 1 d . . . . .
O18 O 0.544390 0.375380 0.229960 0.0266(14) Uani 1 1 d . . . . .
O19 O 0.752140 -0.070520 0.380120 0.061(2) Uani 1 1 d . . . . .
H19 H 0.730210 -0.082772 0.363871 0.092 Uiso 1 1 calc R U . . .
O20 O 0.554760 -0.063080 0.234960 0.061(2) Uani 1 1 d . . . . .
H20 H 0.565772 -0.027952 0.245091 0.092 Uiso 1 1 calc R U . . .
O21 O 0.455320 0.605850 0.253050 0.0318(15) Uani 1 1 d . . . . .
O22 O 0.456120 0.585750 0.191900 0.0213(13) Uani 1 1 d . . . . .
O23 O 0.444110 1.047540 0.259140 0.055(2) Uani 1 1 d . . . . .
H23 H 0.433588 1.012017 0.249148 0.083 Uiso 1 1 calc R U . . .
O24 O 0.243520 1.058110 0.116510 0.058(2) Uani 1 1 d . . . . .
H24 H 0.265254 1.069402 0.133053 0.087 Uiso 1 1 calc R U . . .
O25 O 0.401730 0.448400 0.251310 0.0273(14) Uani 1 1 d . . . . .
O26 O 0.389860 0.477660 0.310930 0.0273(14) Uani 1 1 d . . . . .
O27 O -0.050160 0.431990 0.241270 0.0389(17) Uani 1 1 d . . . . .
H27 H -0.016745 0.423420 0.253750 0.058 Uiso 1 1 calc R U . . .
O28 O -0.087980 0.246530 0.426840 0.062(2) Uani 1 1 d . . . . .
H28 H -0.097137 0.269056 0.406613 0.093 Uiso 1 1 calc R U . . .
O29 O 0.625720 0.540350 0.314610 0.0272(14) Uani 1 1 d . . . . .
O30 O 0.603360 0.537790 0.380100 0.0390(18) Uani 1 1 d . . . . .
O31 O 1.098460 0.755230 0.235990 0.0448(18) Uani 1 1 d . . . . .
H31 H 1.106921 0.731297 0.256032 0.067 Uiso 1 1 calc R U . . .
O32 O 1.052180 0.546380 0.417590 0.054(2) Uani 1 1 d . . . . .
H32 H 1.018858 0.557059 0.405241 0.082 Uiso 1 1 calc R U . . .
O33 O 0.473490 0.613010 0.334640 0.0324(15) Uani 1 1 d . . . . .
O34 O 0.444540 0.598200 0.399420 0.0375(16) Uani 1 1 d . . . . .
O35 O 0.448180 1.055160 0.424930 0.075(3) Uani 1 1 d . . . . .
H35 H 0.435851 1.020360 0.414991 0.112 Uiso 1 1 calc R U . . .
O36 O 0.235480 1.069820 0.286910 0.064(2) Uani 1 1 d . . . . .
H36 H 0.259218 1.080386 0.302799 0.096 Uiso 1 1 calc R U . . .
O37 O 0.564950 0.375700 0.407700 0.0458(18) Uani 1 1 d . . . . .
O38 O 0.528670 0.385730 0.470490 0.053(2) Uani 1 1 d . . . . .
O39 O 0.548300 -0.071630 0.408620 0.074(3) Uani 1 1 d . . . . .
H39 H 0.559634 -0.036213 0.418432 0.111 Uiso 1 1 calc R U . . .
O40 O 0.756580 -0.074270 0.549740 0.072(3) Uani 1 1 d . . . . .
H40 H 0.734060 -0.086577 0.533739 0.108 Uiso 1 1 calc R U . . .
O41 O 0.384920 0.427860 0.424470 0.0476(19) Uani 1 1 d . . . . .
O42 O 0.380180 0.480200 0.477420 0.0450(18) Uani 1 1 d . . . . .
O43 O -0.059750 0.438730 0.418200 0.062(2) Uani 1 1 d . . . . .
H43 H -0.026721 0.429541 0.430879 0.094 Uiso 1 1 calc R U . . .
O44 O -0.100350 0.238650 0.601750 0.068(3) Uani 1 1 d . . . . .
H44 H -0.110333 0.262111 0.581939 0.102 Uiso 1 1 calc R U . . .
O45 O 0.609050 0.506910 0.171420 0.0254(14) Uani 1 1 d . . . . .
O46 O 0.593750 0.532550 0.232560 0.0313(15) Uani 1 1 d . . . . .
O47 O 1.081510 0.756700 0.069630 0.0345(16) Uani 1 1 d . . . . .
H47 H 1.090547 0.731959 0.089331 0.052 Uiso 1 1 calc R U . . .
O48 O 1.043090 0.553080 0.250680 0.0407(17) Uani 1 1 d . . . . .
H48 H 1.010389 0.562403 0.237806 0.061 Uiso 1 1 calc R U . . .
O49 O 0.484150 0.452040 0.358860 0.0288(14) Uani 1 1 d . . . . .
H49A H 0.513400 0.406412 0.356030 0.035 Uiso 1 1 calc R U . B 1
H49B H 0.431222 0.438057 0.363014 0.035 Uiso 1 1 calc R U . C 1
O50 O 0.511140 0.520970 0.119270 0.0198(12) Uani 1 1 d . . . . .
H50A H 0.564962 0.532596 0.112453 0.024 Uiso 1 1 calc R U . . .
H50B H 0.484391 0.568295 0.119678 0.024 Uiso 1 1 calc R U . . .
O51 O 0.529800 0.559500 0.459700 0.0102(11) Uani 0.9 1 d . U P A 1
H51A H 0.493470 0.562120 0.479520 0.015 Uiso 0.9 1 d R U P D 1
H51B H 0.566180 0.539580 0.469250 0.015 Uiso 0.9 1 d R U P E 1
O51A O 0.556180 0.601260 0.482010 0.0102(8) Uani 0.1 1 d D . P A 2
H51C H 0.519350 0.605330 0.501420 0.015 Uiso 0.1 1 d R U P F 2
H51D H 0.591090 0.579620 0.492150 0.015 Uiso 0.1 1 d R U P G 2
N1 N 0.351530 0.924620 0.028610 0.0310(18) Uani 1 1 d . . . . .
N2 N 0.388520 0.971020 0.046820 0.037(2) Uani 1 1 d . . . . .
N3 N 0.311300 1.037150 0.012890 0.0278(17) Uani 1 1 d . . . . .
N4 N 0.039260 0.341130 0.164200 0.0243(16) Uani 1 1 d . . . . .
N5 N -0.005470 0.376520 0.140270 0.0282(17) Uani 1 1 d . . . . .
N6 N -0.075120 0.298300 0.188320 0.0257(16) Uani 1 1 d . . . . .
N7 N 0.382200 0.976640 0.213340 0.036(2) Uani 1 1 d . . . . .
N8 N 0.350080 0.927720 0.194400 0.0301(18) Uani 1 1 d . . . . .
N9 N 0.304190 1.036860 0.177640 0.0304(18) Uani 1 1 d . . . . .
N10 N 0.055770 0.352210 0.325920 0.0323(19) Uani 1 1 d . . . . .
N11 N 0.009240 0.384350 0.302100 0.036(2) Uani 1 1 d . . . . .
N12 N -0.058440 0.311460 0.352930 0.036(2) Uani 1 1 d . . . . .
N13 N 0.348580 0.938190 0.362300 0.040(2) Uani 1 1 d . . . . .
N14 N 0.304730 1.047900 0.345090 0.0343(19) Uani 1 1 d . . . . .
N15 N 0.384340 0.986900 0.378870 0.044(2) Uani 1 1 d . . . . .
N16 N 0.039640 0.354610 0.504050 0.048(2) Uani 1 1 d . . . . .
N17 N -0.004770 0.387910 0.480210 0.053(3) Uani 1 1 d . . . . .
N18 N -0.073630 0.310330 0.529350 0.045(2) Uani 1 1 d . . . . .
N19 N 1.052110 0.689260 -0.019500 0.0242(16) Uani 1 1 d . . . . .
N20 N 0.936820 0.645910 0.002260 0.0247(16) Uani 1 1 d . . . . .
N21 N 0.979730 0.607290 0.025800 0.0298(18) Uani 1 1 d . . . . .
N22 N 0.694070 -0.073430 0.150750 0.0292(18) Uani 1 1 d . . . . .
N23 N 0.611230 -0.013780 0.118470 0.0333(19) Uani 1 1 d . . . . .
N24 N 0.646940 0.036160 0.134610 0.0299(18) Uani 1 1 d . . . . .
N25 N 1.052450 0.681490 0.140570 0.0240(16) Uani 1 1 d . . . . .
N26 N 0.984360 0.604330 0.189970 0.0280(17) Uani 1 1 d . . . . .
N27 N 0.937630 0.637450 0.166510 0.0248(16) Uani 1 1 d . . . . .
N28 N 0.689940 -0.052530 0.319010 0.041(2) Uani 1 1 d . . . . .
N29 N 0.646630 0.057540 0.299330 0.037(2) Uani 1 1 d . . . . .
N30 N 0.614860 0.007170 0.281040 0.038(2) Uani 1 1 d . . . . .
N31 N 0.644420 0.047430 0.471770 0.045(2) Uani 1 1 d . . . . .
N32 N 0.612210 -0.002620 0.454110 0.051(3) Uani 1 1 d . . . . .
N33 N 0.692020 -0.061210 0.489170 0.047(2) Uani 1 1 d . . . . .
N34 N 1.065390 0.682640 0.308380 0.0286(17) Uani 1 1 d . . . . .
N35 N 0.994670 0.604450 0.356610 0.039(2) Uani 1 1 d . . . . .
N36 N 0.950700 0.639630 0.332440 0.0326(19) Uani 1 1 d . . . . .
C1 C 0.637220 0.547930 0.005970 0.0125(16) Uani 1 1 d . . . . .
C2 C 0.715150 0.574520 0.005900 0.0169(17) Uani 1 1 d . . . . .
C3 C 0.734790 0.591430 0.040080 0.028(2) Uani 1 1 d . . . . .
H3A H 0.699031 0.585939 0.063741 0.034 Uiso 1 1 calc R U . . .
C4 C 0.807690 0.616460 0.038820 0.029(2) Uani 1 1 d . . . . .
H4A H 0.819971 0.629738 0.061301 0.035 Uiso 1 1 calc R U . . .
C5 C 0.861330 0.621380 0.004090 0.0214(18) Uani 1 1 d . . . . .
C6 C 0.843780 0.601130 -0.029270 0.029(2) Uani 1 1 d . . . . .
H6 H 0.881133 0.602369 -0.052268 0.035 Uiso 1 1 calc R U . . .
C7 C 0.770620 0.578920 -0.028650 0.0224(19) Uani 1 1 d . . . . .
H7A H 0.758652 0.566923 -0.051462 0.027 Uiso 1 1 calc R U . . .
C8 C 1.048150 0.635180 0.011590 0.0194(18) Uani 1 1 d . . . . .
C9 C 1.113140 0.613110 0.029030 0.0246(19) Uani 1 1 d . . . . .
C10 C 1.103160 0.572760 0.066460 0.028(2) Uani 1 1 d . . . . .
C11 C 1.164870 0.558820 0.084040 0.035(2) Uani 1 1 d . . . . .
H11A H 1.158051 0.533111 0.109197 0.042 Uiso 1 1 calc R U . . .
C12 C 1.237340 0.583500 0.063860 0.041(3) Uani 1 1 d . . . . .
H12A H 1.278587 0.574666 0.075745 0.049 Uiso 1 1 calc R U . . .
C13 C 1.247680 0.620770 0.026510 0.042(3) Uani 1 1 d . . . . .
H13 H 1.296218 0.635371 0.012766 0.051 Uiso 1 1 calc R U . . .
C14 C 1.186600 0.636440 0.009500 0.032(2) Uani 1 1 d . . . . .
H14 H 1.194002 0.663046 -0.015465 0.038 Uiso 1 1 calc R U . . .
C15 C 0.980730 0.695150 -0.024700 0.0239(19) Uani 1 1 d . . . . .
C16 C 0.956070 0.749640 -0.053670 0.027(2) Uani 1 1 d . . . . .
C17 C 0.881250 0.776340 -0.049580 0.035(2) Uani 1 1 d . . . . .
H17 H 0.845284 0.759035 -0.027162 0.042 Uiso 1 1 calc R U . . .
C18 C 0.859310 0.826640 -0.077200 0.046(3) Uani 1 1 d . . . . .
H18 H 0.809277 0.843708 -0.073410 0.055 Uiso 1 1 calc R U . . .
C19 C 0.911590 0.852260 -0.110880 0.053(3) Uani 1 1 d . . . . .
H19A H 0.896222 0.885141 -0.130292 0.064 Uiso 1 1 calc R U . . .
C20 C 0.986440 0.829410 -0.115920 0.042(3) Uani 1 1 d . . . . .
H20A H 1.021691 0.847786 -0.138407 0.051 Uiso 1 1 calc R U . . .
C21 C 1.009240 0.779070 -0.087510 0.030(2) Uani 1 1 d . . . . .
C22 C 0.440350 0.620800 0.031980 0.0192(18) Uani 1 1 d . U . . .
C23 C 0.419160 0.700730 0.030770 0.0147(16) Uani 1 1 d . U . . .
C24 C 0.435260 0.748870 -0.003940 0.0217(18) Uani 1 1 d . . . . .
H24A H 0.461033 0.731393 -0.026973 0.026 Uiso 1 1 calc R U . . .
C25 C 0.413230 0.822710 -0.004520 0.028(2) Uani 1 1 d . . . . .
H25 H 0.424559 0.854864 -0.027843 0.033 Uiso 1 1 calc R U . . .
C26 C 0.374920 0.848310 0.029100 0.0247(19) Uani 1 1 d . . . . .
C27 C 0.359360 0.801920 0.064420 0.027(2) Uani 1 1 d . . . . .
H27A H 0.334734 0.820261 0.087413 0.032 Uiso 1 1 calc R U . . .
C28 C 0.380990 0.727990 0.064960 0.0249(19) Uani 1 1 d . . . . .
H28A H 0.369911 0.696180 0.088411 0.030 Uiso 1 1 calc R U . . .
C29 C 0.305910 0.965160 0.008790 0.0240(19) Uani 1 1 d . . . . .
C30 C 0.223290 0.867410 -0.004820 0.029(2) Uani 1 1 d . . . . .
H30 H 0.239143 0.833111 0.013864 0.034 Uiso 1 1 calc R U . . .
C31 C 0.171910 0.846640 -0.024920 0.041(3) Uani 1 1 d . . . . .
H31A H 0.151150 0.799192 -0.019098 0.049 Uiso 1 1 calc R U . . .
C32 C 0.150910 0.897940 -0.054480 0.047(3) Uani 1 1 d . . . . .
H32A H 0.118409 0.883265 -0.069223 0.056 Uiso 1 1 calc R U . . .
C33 C 0.177940 0.969130 -0.061660 0.044(3) Uani 1 1 d . . . . .
H33 H 0.163862 1.002479 -0.081283 0.053 Uiso 1 1 calc R U . . .
C34 C 0.225980 0.991620 -0.039910 0.032(2) Uani 1 1 d . . . . .
C35 C 0.252160 0.940240 -0.012280 0.0217(18) Uani 1 1 d . . . . .
C36 C 0.362390 1.037080 0.036560 0.030(2) Uani 1 1 d . . . . .
C37 C 0.381390 1.104540 0.050760 0.029(2) Uani 1 1 d . . . . .
C38 C 0.419140 1.099020 0.081620 0.036(2) Uani 1 1 d . . . . .
C39 C 0.429680 1.163810 0.097510 0.048(3) Uani 1 1 d . . . . .
H39A H 0.455033 1.160873 0.117979 0.057 Uiso 1 1 calc R U . . .
C40 C 0.403690 1.230440 0.083640 0.041(3) Uani 1 1 d . . . . .
H40A H 0.409866 1.272202 0.095364 0.049 Uiso 1 1 calc R U . . .
C41 C 0.367850 1.237770 0.052140 0.044(3) Uani 1 1 d . . . . .
H41 H 0.351715 1.283976 0.042001 0.053 Uiso 1 1 calc R U . . .
C42 C 0.356950 1.173450 0.036290 0.038(2) Uani 1 1 d . . . . .
H42 H 0.332582 1.177046 0.015426 0.045 Uiso 1 1 calc R U . . .
C43 C 0.544330 0.337370 0.121990 0.0143(16) Uani 1 1 d . . . . .
C44 C 0.573650 0.258360 0.125380 0.0160(17) Uani 1 1 d . . . . .
C45 C 0.552480 0.213360 0.160630 0.0223(18) Uani 1 1 d . . . . .
H45 H 0.522380 0.232388 0.182217 0.027 Uiso 1 1 calc R U . . .
C46 C 0.576410 0.138760 0.163910 0.030(2) Uani 1 1 d . . . . .
H46 H 0.560982 0.107621 0.187351 0.036 Uiso 1 1 calc R U . . .
C47 C 0.623200 0.112150 0.131860 0.0237(19) Uani 1 1 d . . . . .
C48 C 0.645850 0.157890 0.096880 0.028(2) Uani 1 1 d . . . . .
H48A H 0.677848 0.139740 0.075561 0.034 Uiso 1 1 calc R U . . .
C51 C 0.623300 -0.146520 0.115600 0.032(2) Uani 1 1 d . . . . .
C52 C 0.579160 -0.145130 0.087170 0.036(2) Uani 1 1 d . . . . .
C53 C 0.566380 -0.210800 0.073260 0.044(3) Uani 1 1 d . . . . .
H53 H 0.538388 -0.209671 0.053942 0.052 Uiso 1 1 calc R U . . .
C54 C 0.594660 -0.277290 0.087750 0.048(3) Uani 1 1 d . . . . .
H54 H 0.586198 -0.320688 0.077951 0.057 Uiso 1 1 calc R U . . .
C55 C 0.634450 -0.280100 0.115970 0.051(3) Uani 1 1 d . . . . .
H55 H 0.652353 -0.325667 0.125895 0.061 Uiso 1 1 calc R U . . .
C56 C 0.649310 -0.215600 0.130610 0.041(3) Uani 1 1 d . . . . .
H56 H 0.676497 -0.218459 0.150345 0.049 Uiso 1 1 calc R U . . .
C57 C 0.697220 -0.001080 0.154000 0.025(2) Uani 1 1 d . . . . .
C58 C 0.747970 0.031510 0.174270 0.030(2) Uani 1 1 d . . . . .
C59 C 0.771630 0.105510 0.166170 0.036(2) Uani 1 1 d . . . . .
H59 H 0.754966 0.137050 0.146675 0.043 Uiso 1 1 calc R U . . .
C60 C 0.818900 0.132040 0.186530 0.049(3) Uani 1 1 d . . . . .
H60 H 0.835830 0.180892 0.180196 0.059 Uiso 1 1 calc R U . . .
C61 C 0.841650 0.086470 0.216530 0.064(4) Uani 1 1 d . . . . .
H61 H 0.871179 0.105462 0.231517 0.077 Uiso 1 1 calc R U . . .
C62 C 0.820940 0.014230 0.224080 0.061(4) Uani 1 1 d . . . . .
H62 H 0.838090 -0.016372 0.243743 0.074 Uiso 1 1 calc R U . . .
C63 C 0.774860 -0.015420 0.203310 0.044(3) Uani 1 1 d . . . . .
C64 C 0.348330 0.426950 0.142620 0.0163(17) Uani 1 1 d . . . . .
C65 C 0.266340 0.404930 0.148450 0.0171(17) Uani 1 1 d . . . . .
C66 C 0.210220 0.432040 0.177190 0.0228(19) Uani 1 1 d . . . . .
H66 H 0.223229 0.463453 0.193515 0.027 Uiso 1 1 calc R U . . .
C67 C 0.136010 0.412600 0.181480 0.028(2) Uani 1 1 d . . . . .
H67 H 0.098324 0.431997 0.200171 0.034 Uiso 1 1 calc R U . . .
C68 C 0.116950 0.364210 0.158100 0.0216(18) Uani 1 1 d . . . . .
C69 C 0.171210 0.336280 0.129330 0.031(2) Uani 1 1 d . . . . .
H69 H 0.157821 0.303884 0.113596 0.037 Uiso 1 1 calc R U . . .
C70 C 0.246000 0.357600 0.124440 0.026(2) Uani 1 1 d . . . . .
H70 H 0.283193 0.340072 0.104845 0.031 Uiso 1 1 calc R U . . .
C71 C -0.004190 0.294180 0.193330 0.026(2) Uani 1 1 d . . . . .
C72 C 0.021490 0.246140 0.224350 0.028(2) Uani 1 1 d . . . . .
C73 C 0.098070 0.227870 0.222410 0.045(3) Uani 1 1 d . . . . .
H73 H 0.134181 0.246296 0.200287 0.054 Uiso 1 1 calc R U . . .
C74 C 0.121660 0.182960 0.252620 0.058(3) Uani 1 1 d . . . . .
H74 H 0.172911 0.171228 0.250636 0.070 Uiso 1 1 calc R U . . .
C75 C 0.068650 0.155960 0.285500 0.060(3) Uani 1 1 d . . . . .
H75 H 0.084286 0.127763 0.306388 0.073 Uiso 1 1 calc R U . . .
C76 C -0.007450 0.170510 0.287610 0.056(3) Uani 1 1 d . . . . .
H76 H -0.043155 0.150540 0.309541 0.067 Uiso 1 1 calc R U . . .
C77 C -0.031610 0.215130 0.257020 0.036(2) Uani 1 1 d . . . . .
C78 C -0.073950 0.348750 0.155760 0.0248(19) Uani 1 1 d . . . . .
C79 C -0.139680 0.368200 0.139180 0.0248(19) Uani 1 1 d . . . . .
C80 C -0.212100 0.345170 0.158990 0.032(2) Uani 1 1 d . . . . .
H80 H -0.218772 0.319424 0.184134 0.038 Uiso 1 1 calc R U . . .
C81 C -0.273880 0.359280 0.142570 0.040(3) Uani 1 1 d . . . . .
H81 H -0.322078 0.343984 0.156504 0.048 Uiso 1 1 calc R U . . .
C82 C -0.263800 0.396840 0.104720 0.038(2) Uani 1 1 d . . . . .
H82 H -0.305511 0.405489 0.093178 0.045 Uiso 1 1 calc R U . . .
C83 C -0.192660 0.421550 0.083960 0.034(2) Uani 1 1 d . . . . .
H83 H -0.186667 0.446836 0.058741 0.041 Uiso 1 1 calc R U . . .
C84 C -0.130520 0.408240 0.101120 0.027(2) Uani 1 1 d . . . . .
C85 C 0.553680 0.356670 0.264440 0.0200(18) Uani 1 1 d . . . . .
C86 C 0.580720 0.279710 0.274580 0.0203(18) Uani 1 1 d . . . . .
C87 C 0.567680 0.245830 0.313340 0.030(2) Uani 1 1 d . . . . .
H87 H 0.544650 0.272618 0.333629 0.036 Uiso 1 1 calc R U . . .
C88 C 0.588770 0.172900 0.321670 0.032(2) Uani 1 1 d . . . . .
H88 H 0.577458 0.149394 0.347356 0.039 Uiso 1 1 calc R U . . .
C89 C 0.627010 0.134750 0.291470 0.032(2) Uani 1 1 d . . . . .
C90 C 0.641880 0.167190 0.253870 0.035(2) Uani 1 1 d . . . . .
H90 H 0.668263 0.141028 0.234009 0.042 Uiso 1 1 calc R U . . .
C91 C 0.617510 0.240470 0.244730 0.029(2) Uani 1 1 d . . . . .
H91 H 0.626091 0.262404 0.218760 0.035 Uiso 1 1 calc R U . . .
C92 C 0.692920 0.018820 0.321110 0.032(2) Uani 1 1 d . . . . .
C93 C 0.740930 0.050360 0.343840 0.032(2) Uani 1 1 d . . . . .
C94 C 0.766240 0.124240 0.335850 0.039(2) Uani 1 1 d . . . . .
H94 H 0.752433 0.155850 0.315508 0.047 Uiso 1 1 calc R U . . .
C95 C 0.811630 0.150210 0.358110 0.047(3) Uani 1 1 d . . . . .
H95 H 0.827249 0.199531 0.353184 0.057 Uiso 1 1 calc R U . . .
C96 C 0.833640 0.102910 0.387570 0.058(3) Uani 1 1 d . . . . .
H96 H 0.863997 0.120556 0.402569 0.069 Uiso 1 1 calc R U . . .
C97 C 0.811290 0.030250 0.394980 0.055(3) Uani 1 1 d . . . . .
H97 H 0.825930 -0.001002 0.415205 0.066 Uiso 1 1 calc R U . . .
C98 C 0.766800 0.002790 0.372460 0.040(3) Uani 1 1 d . . . . .
C99 C 0.641770 -0.057600 0.293520 0.033(2) Uani 1 1 d . . . . .
C100 C 0.625160 -0.126710 0.280480 0.040(3) Uani 1 1 d . . . . .
C101 C 0.653100 -0.194400 0.295740 0.051(3) Uani 1 1 d . . . . .
H101 H 0.679367 -0.196108 0.315798 0.061 Uiso 1 1 calc R U . . .
C102 C 0.641350 -0.259320 0.280710 0.058(3) Uani 1 1 d . . . . .
H102 H 0.659527 -0.304562 0.290873 0.069 Uiso 1 1 calc R U . . .
C103 C 0.603740 -0.256660 0.251510 0.058(3) Uani 1 1 d . . . . .
H103 H 0.597415 -0.300153 0.241258 0.070 Uiso 1 1 calc R U . . .
C104 C 0.574860 -0.191830 0.236720 0.047(3) Uani 1 1 d . . . . .
H104 H 0.548061 -0.192036 0.216992 0.056 Uiso 1 1 calc R U . . .
C105 C 0.584370 -0.125900 0.250270 0.040(3) Uani 1 1 d . . . . .
C106 C 0.445810 0.625990 0.218990 0.0195(18) Uani 1 1 d . . . . .
C107 C 0.418770 0.704090 0.211090 0.0170(17) Uani 1 1 d . . . . .
C108 C 0.381650 0.740480 0.242370 0.029(2) Uani 1 1 d . . . . .
H108 H 0.372175 0.714995 0.267636 0.034 Uiso 1 1 calc R U . . .
C109 C 0.358500 0.813880 0.236680 0.032(2) Uani 1 1 d . . . . .
H109 H 0.334358 0.837796 0.257915 0.039 Uiso 1 1 calc R U . . .
C110 C 0.371680 0.850950 0.199210 0.026(2) Uani 1 1 d . . . . .
C111 C 0.408510 0.817030 0.167870 0.028(2) Uani 1 1 d . . . . .
H111 H 0.417758 0.843298 0.142790 0.034 Uiso 1 1 calc R U . . .
C112 C 0.432180 0.743650 0.173250 0.0234(19) Uani 1 1 d . . . . .
H112 H 0.456935 0.720643 0.151795 0.028 Uiso 1 1 calc R U . . .
C113 C 0.302220 0.965280 0.174280 0.027(2) Uani 1 1 d . . . . .
C114 C 0.253110 0.935170 0.151940 0.032(2) Uani 1 1 d . . . . .
C115 C 0.228430 0.861720 0.158950 0.035(2) Uani 1 1 d . . . . .
H115 H 0.242860 0.828945 0.178688 0.043 Uiso 1 1 calc R U . . .
C116 C 0.182750 0.837920 0.136620 0.045(3) Uani 1 1 d . . . . .
H116 H 0.166084 0.788937 0.141442 0.055 Uiso 1 1 calc R U . . .
C117 C 0.161080 0.886190 0.106860 0.054(3) Uani 1 1 d . . . . .
H117 H 0.131849 0.868882 0.091211 0.065 Uiso 1 1 calc R U . . .
C118 C 0.182680 0.958990 0.100590 0.048(3) Uani 1 1 d . . . . .
H118 H 0.167067 0.991509 0.081117 0.057 Uiso 1 1 calc R U . . .
C119 C 0.228230 0.984640 0.123420 0.037(2) Uani 1 1 d . . . . .
C120 C 0.352720 1.040930 0.202460 0.030(2) Uani 1 1 d . . . . .
C121 C 0.369730 1.109790 0.215160 0.029(2) Uani 1 1 d . . . . .
C122 C 0.339600 1.177480 0.201070 0.041(3) Uani 1 1 d . . . . .
H122 H 0.312232 1.179033 0.181468 0.049 Uiso 1 1 calc R U . . .
C123 C 0.350500 1.243300 0.216420 0.049(3) Uani 1 1 d . . . . .
H123 H 0.330463 1.288253 0.207089 0.059 Uiso 1 1 calc R U . . .
C124 C 0.391560 1.240090 0.245660 0.046(3) Uani 1 1 d . . . . .
H124 H 0.398148 1.283003 0.256354 0.056 Uiso 1 1 calc R U . . .
C125 C 0.421870 1.175390 0.258630 0.038(2) Uani 1 1 d . . . . .
H125 H 0.450497 1.174805 0.277643 0.046 Uiso 1 1 calc R U . . .
C126 C 0.411640 1.109600 0.244460 0.033(2) Uani 1 1 d . . . . .
C127 C 0.363190 0.452350 0.285740 0.0209(18) Uani 1 1 d . . . . .
C128 C 0.283340 0.423890 0.296450 0.0184(17) Uani 1 1 d . . . . .
C129 C 0.237820 0.433830 0.332610 0.029(2) Uani 1 1 d . . . . .
H129 H 0.257312 0.457236 0.350239 0.035 Uiso 1 1 calc R U . . .
C130 C 0.162900 0.408910 0.342710 0.032(2) Uani 1 1 d . . . . .
H130 H 0.132770 0.414739 0.367239 0.039 Uiso 1 1 calc R U . . .
C131 C 0.133640 0.375700 0.316340 0.027(2) Uani 1 1 d . . . . .
C132 C 0.177810 0.365360 0.280420 0.033(2) Uani 1 1 d . . . . .
H132 H 0.158028 0.341827 0.262936 0.040 Uiso 1 1 calc R U . . .
C133 C 0.252320 0.390320 0.270370 0.026(2) Uani 1 1 d . . . . .
H133 H 0.281978 0.384453 0.245737 0.031 Uiso 1 1 calc R U . . .
C134 C 0.014090 0.307720 0.355950 0.033(2) Uani 1 1 d . . . . .
C135 C 0.041320 0.260300 0.386430 0.039(2) Uani 1 1 d . . . . .
C136 C 0.116830 0.236170 0.382730 0.047(3) Uani 1 1 d . . . . .
H136 H 0.152028 0.252554 0.359836 0.057 Uiso 1 1 calc R U . . .
C137 C 0.141180 0.189290 0.411490 0.063(4) Uani 1 1 d . . . . .
H137 H 0.191465 0.173047 0.408033 0.076 Uiso 1 1 calc R U . . .
C138 C 0.088160 0.166850 0.446000 0.073(4) Uani 1 1 d . . . . .
H138 H 0.104508 0.136784 0.466100 0.087 Uiso 1 1 calc R U . . .
C139 C 0.012960 0.187150 0.451620 0.066(4) Uani 1 1 d . . . . .
H139 H -0.020778 0.171942 0.475225 0.079 Uiso 1 1 calc R U . . .
C140 C -0.011970 0.231020 0.421280 0.048(3) Uani 1 1 d . . . . .
C141 C -0.058650 0.358010 0.319760 0.030(2) Uani 1 1 d . . . . .
C142 C -0.125650 0.375710 0.303040 0.031(2) Uani 1 1 d . . . . .
C143 C -0.118240 0.408810 0.264290 0.032(2) Uani 1 1 d . . . . .
C144 C -0.181100 0.418480 0.246920 0.037(2) Uani 1 1 d . . . . .
H144 H -0.175223 0.438318 0.220710 0.045 Uiso 1 1 calc R U . . .
C145 C -0.252380 0.398000 0.269420 0.046(3) Uani 1 1 d . . . . .
H145 H -0.294827 0.405726 0.258398 0.056 Uiso 1 1 calc R U . . .
C146 C -0.261290 0.365830 0.308530 0.052(3) Uani 1 1 d . . . . .
H146 H -0.309220 0.351174 0.323128 0.062 Uiso 1 1 calc R U . . .
C147 C -0.198780 0.355910 0.325380 0.045(3) Uani 1 1 d . . . . .
H147 H -0.204978 0.336061 0.351604 0.054 Uiso 1 1 calc R U . . .
C148 C 0.634230 0.531680 0.198550 0.0200(18) Uani 1 1 d . . . . .
C149 C 0.713090 0.560920 0.189430 0.0166(17) Uani 1 1 d . . . . .
C150 C 0.764160 0.551120 0.154240 0.026(2) Uani 1 1 d . . . . .
H150 H 0.747723 0.528007 0.135531 0.031 Uiso 1 1 calc R U . . .
C151 C 0.837850 0.574870 0.146790 0.027(2) Uani 1 1 d . . . . .
H151 H 0.871825 0.565750 0.123838 0.032 Uiso 1 1 calc R U . . .
C152 C 0.861300 0.612590 0.173750 0.0223(19) Uani 1 1 d . . . . .
C153 C 0.812070 0.623740 0.208970 0.031(2) Uani 1 1 d . . . . .
H153 H 0.828158 0.648595 0.227166 0.038 Uiso 1 1 calc R U . . .
C154 C 0.738180 0.596870 0.216380 0.026(2) Uani 1 1 d . . . . .
H154 H 0.704992 0.603293 0.240020 0.031 Uiso 1 1 calc R U . . .
C155 C 0.979300 0.684330 0.136970 0.0236(19) Uani 1 1 d . . . . .
C156 C 0.952490 0.733870 0.106820 0.028(2) Uani 1 1 d . . . . .
C157 C 0.875960 0.752580 0.109290 0.043(3) Uani 1 1 d . . . . .
H157 H 0.839923 0.731752 0.130851 0.051 Uiso 1 1 calc R U . . .
C158 C 0.852520 0.800340 0.081120 0.051(3) Uani 1 1 d . . . . .
H158 H 0.801129 0.811882 0.083575 0.061 Uiso 1 1 calc R U . . .
C159 C 0.905510 0.831890 0.048640 0.048(3) Uani 1 1 d . . . . .
H159 H 0.889595 0.863865 0.029061 0.058 Uiso 1 1 calc R U . . .
C160 C 0.981040 0.815780 0.045570 0.041(3) Uani 1 1 d . . . . .
H160 H 1.016257 0.837069 0.023778 0.049 Uiso 1 1 calc R U . . .
C161 C 1.006220 0.768110 0.074450 0.028(2) Uani 1 1 d . . . . .
C162 C 1.052660 0.631910 0.173580 0.0252(19) Uani 1 1 d . . . . .
C163 C 1.118980 0.614930 0.190030 0.026(2) Uani 1 1 d . . . . .
C164 C 1.111010 0.578130 0.229060 0.029(2) Uani 1 1 d . . . . .
C165 C 1.173020 0.568700 0.245650 0.034(2) Uani 1 1 d . . . . .
H165 H 1.167269 0.546509 0.271473 0.041 Uiso 1 1 calc R U . . .
C166 C 1.244680 0.591970 0.224290 0.038(2) Uani 1 1 d . . . . .
H166 H 1.286349 0.585374 0.235976 0.046 Uiso 1 1 calc R U . . .
C167 C 1.254390 0.624910 0.185720 0.039(3) Uani 1 1 d . . . . .
H167 H 1.302527 0.638769 0.171086 0.047 Uiso 1 1 calc R U . . .
C168 C 1.190830 0.636870 0.169290 0.032(2) Uani 1 1 d . . . . .
H168 H 1.196861 0.660247 0.143673 0.038 Uiso 1 1 calc R U . . .
C169 C 0.449290 0.637330 0.367390 0.0225(19) Uani 1 1 d . . . . .
C170 C 0.423640 0.716250 0.366240 0.027(2) Uani 1 1 d . . . . .
C171 C 0.381750 0.743140 0.400000 0.040(2) Uani 1 1 d . . . . .
H171 H 0.370404 0.711496 0.423501 0.047 Uiso 1 1 calc R U . . .
C172 C 0.357220 0.815420 0.398920 0.043(3) Uani 1 1 d . . . . .
H172 H 0.329458 0.833024 0.421512 0.052 Uiso 1 1 calc R U . . .
C173 C 0.374370 0.862490 0.363470 0.032(2) Uani 1 1 d . . . . .
C174 C 0.416640 0.838080 0.329880 0.040(2) Uani 1 1 d . . . . .
H174 H 0.428595 0.870192 0.306565 0.048 Uiso 1 1 calc R U . . .
C175 C 0.441020 0.764800 0.331470 0.033(2) Uani 1 1 d . . . . .
H175 H 0.469526 0.747649 0.308917 0.040 Uiso 1 1 calc R U . . .
C176 C 0.356920 1.052340 0.367370 0.041(3) Uani 1 1 d . . . . .
C177 C 0.377800 1.119820 0.379560 0.041(3) Uani 1 1 d . . . . .
C178 C 0.419930 1.119980 0.409110 0.051(3) Uani 1 1 d . . . . .
C179 C 0.432460 1.185530 0.421980 0.061(4) Uani 1 1 d . . . . .
H179 H 0.459911 1.184678 0.441509 0.073 Uiso 1 1 calc R U . . .
C180 C 0.405840 1.252490 0.407010 0.068(4) Uani 1 1 d . . . . .
H180 H 0.414702 1.296231 0.416386 0.082 Uiso 1 1 calc R U . . .
C181 C 0.366790 1.253610 0.378590 0.059(3) Uani 1 1 d . . . . .
H181 H 0.349158 1.298893 0.368157 0.071 Uiso 1 1 calc R U . . .
C182 C 0.352150 1.189910 0.364500 0.047(3) Uani 1 1 d . . . . .
H182 H 0.324970 1.192821 0.344761 0.057 Uiso 1 1 calc R U . . .
C183 C 0.300660 0.976590 0.341610 0.032(2) Uani 1 1 d . . . . .
C184 C 0.249940 0.946340 0.320770 0.032(2) Uani 1 1 d . . . . .
C185 C 0.228020 0.872210 0.326970 0.039(2) Uani 1 1 d . . . . .
H185 H 0.244665 0.839185 0.345913 0.046 Uiso 1 1 calc R U . . .
C186 C 0.181310 0.847670 0.304850 0.048(3) Uani 1 1 d . . . . .
H186 H 0.165925 0.798290 0.309334 0.057 Uiso 1 1 calc R U . . .
C187 C 0.157560 0.895870 0.276310 0.059(3) Uani 1 1 d . . . . .
H187 H 0.128332 0.878084 0.260801 0.071 Uiso 1 1 calc R U . . .
C188 C 0.176030 0.968670 0.270450 0.058(3) Uani 1 1 d . . . . .
H188 H 0.158432 1.000806 0.251487 0.070 Uiso 1 1 calc R U . . .
C189 C 0.221700 0.995770 0.292940 0.043(3) Uani 1 1 d . . . . .
C190 C 0.646160 0.547450 0.345940 0.0229(19) Uani 1 1 d . . . . .
C191 C 0.726810 0.570550 0.342880 0.0225(19) Uani 1 1 d . . . . .
C192 C 0.745560 0.603740 0.372130 0.049(3) Uani 1 1 d . . . . .
H192 H 0.708173 0.610997 0.394206 0.058 Uiso 1 1 calc R U . . .
C193 C 0.818510 0.626550 0.369530 0.047(3) Uani 1 1 d . . . . .
H193 H 0.830514 0.649737 0.389421 0.056 Uiso 1 1 calc R U . . .
C194 C 0.873840 0.614500 0.336870 0.030(2) Uani 1 1 d . . . . .
C195 C 0.856360 0.578340 0.308290 0.033(2) Uani 1 1 d . . . . .
H195 H 0.894454 0.567787 0.287142 0.039 Uiso 1 1 calc R U . . .
C196 C 0.782310 0.557440 0.310730 0.027(2) Uani 1 1 d . . . . .
H196 H 0.770051 0.534654 0.290769 0.032 Uiso 1 1 calc R U . . .
C197 C 1.063220 0.632010 0.340720 0.032(2) Uani 1 1 d . . . . .
C198 C 1.129020 0.611490 0.358090 0.031(2) Uani 1 1 d . . . . .
C199 C 1.120580 0.571950 0.395410 0.034(2) Uani 1 1 d . . . . .
C200 C 1.183840 0.559490 0.412330 0.045(3) Uani 1 1 d . . . . .
H200 H 1.178029 0.534941 0.437699 0.054 Uiso 1 1 calc R U . . .
C201 C 1.254160 0.583190 0.391790 0.045(3) Uani 1 1 d . . . . .
H201 H 1.295839 0.575003 0.403389 0.055 Uiso 1 1 calc R U . . .
C202 C 1.263890 0.618790 0.354390 0.051(3) Uani 1 1 d . . . . .
H202 H 1.312414 0.632341 0.340175 0.061 Uiso 1 1 calc R U . . .
C203 C 1.201460 0.634800 0.337540 0.038(2) Uani 1 1 d . . . . .
H203 H 1.207945 0.661088 0.312530 0.046 Uiso 1 1 calc R U . . .
C204 C 0.992600 0.686590 0.304090 0.030(2) Uani 1 1 d . . . . .
C205 C 0.968490 0.735520 0.272820 0.033(2) Uani 1 1 d . . . . .
C206 C 0.891030 0.754420 0.275210 0.052(3) Uani 1 1 d . . . . .
H206 H 0.854826 0.736322 0.297365 0.062 Uiso 1 1 calc R U . . .
C207 C 0.868660 0.799320 0.245090 0.063(4) Uani 1 1 d . . . . .
H207 H 0.817561 0.811499 0.246844 0.076 Uiso 1 1 calc R U . . .
C208 C 0.923720 0.826870 0.211450 0.066(4) Uani 1 1 d . . . . .
H208 H 0.908554 0.855376 0.190512 0.079 Uiso 1 1 calc R U . . .
C209 C 0.998140 0.811970 0.209610 0.055(3) Uani 1 1 d . . . . .
H209 H 1.034082 0.831702 0.187721 0.066 Uiso 1 1 calc R U . . .
C210 C 1.022030 0.767090 0.240290 0.036(2) Uani 1 1 d . . . . .
C211 C 0.556690 0.348770 0.442990 0.039(2) Uani 1 1 d . . . . .
C212 C 0.581050 0.270690 0.452320 0.033(2) Uani 1 1 d . . . . .
C213 C 0.619470 0.233360 0.421450 0.045(3) Uani 1 1 d . . . . .
H213 H 0.631298 0.258280 0.396073 0.054 Uiso 1 1 calc R U . . .
C214 C 0.639810 0.160300 0.428340 0.045(3) Uani 1 1 d . . . . .
H214 H 0.664431 0.135251 0.407635 0.054 Uiso 1 1 calc R U . . .
C215 C 0.623500 0.123590 0.466480 0.039(2) Uani 1 1 d . . . . .
C216 C 0.585860 0.159080 0.496640 0.043(3) Uani 1 1 d . . . . .
H216 H 0.574015 0.133867 0.521950 0.051 Uiso 1 1 calc R U . . .
C217 C 0.565010 0.233100 0.489710 0.039(2) Uani 1 1 d . . . . .
H217 H 0.539931 0.257573 0.510550 0.047 Uiso 1 1 calc R U . . .
C218 C 0.693250 0.010150 0.491930 0.037(2) Uani 1 1 d . . . . .
C219 C 0.743660 0.044460 0.512340 0.040(3) Uani 1 1 d . . . . .
C220 C 0.768810 0.117570 0.503560 0.053(3) Uani 1 1 d . . . . .
H220 H 0.753272 0.148296 0.483426 0.064 Uiso 1 1 calc R U . . .
C221 C 0.815910 0.145560 0.523800 0.061(3) Uani 1 1 d . . . . .
H221 H 0.832715 0.194431 0.517243 0.073 Uiso 1 1 calc R U . . .
C222 C 0.838550 0.099240 0.554710 0.077(4) Uani 1 1 d . . . . .
H222 H 0.867843 0.118691 0.569662 0.092 Uiso 1 1 calc R U . . .
C223 C 0.818700 0.028830 0.562630 0.069(4) Uani 1 1 d . . . . .
H223 H 0.835783 -0.000946 0.582588 0.083 Uiso 1 1 calc R U . . .
C224 C 0.772130 -0.002830 0.541650 0.051(3) Uani 1 1 d . . . . .
C225 C 0.640820 -0.067260 0.465290 0.045(3) Uani 1 1 d . . . . .
C226 C 0.623450 -0.135210 0.452790 0.052(3) Uani 1 1 d . . . . .
C227 C 0.651510 -0.202420 0.465540 0.057(3) Uani 1 1 d . . . . .
H227 H 0.680886 -0.204250 0.484292 0.068 Uiso 1 1 calc R U . . .
C228 C 0.638610 -0.268000 0.452070 0.076(4) Uani 1 1 d . . . . .
H228 H 0.656194 -0.313372 0.462425 0.091 Uiso 1 1 calc R U . . .
C229 C 0.598960 -0.263510 0.422910 0.065(4) Uani 1 1 d . . . . .
H229 H 0.592290 -0.306284 0.412118 0.078 Uiso 1 1 calc R U . . .
C230 C 0.569080 -0.198200 0.409310 0.056(3) Uani 1 1 d . . . . .
H230 H 0.541140 -0.197320 0.389984 0.067 Uiso 1 1 calc R U . . .
C231 C 0.579430 -0.134040 0.423550 0.053(3) Uani 1 1 d . . . . .
C232 C 0.348240 0.443860 0.457910 0.040(3) Uani 1 1 d . . . . .
C233 C 0.268610 0.418250 0.472050 0.031(2) Uani 1 1 d . . . . .
C234 C 0.223160 0.436500 0.506010 0.047(3) Uani 1 1 d . . . . .
H234 H 0.243303 0.463991 0.521816 0.056 Uiso 1 1 calc R U . . .
C235 C 0.148740 0.415260 0.517280 0.048(3) Uani 1 1 d . . . . .
H235 H 0.118756 0.427863 0.540632 0.058 Uiso 1 1 calc R U . . .
C236 C 0.118830 0.375690 0.494220 0.046(3) Uani 1 1 d . . . . .
C237 C 0.163240 0.356350 0.459920 0.050(3) Uani 1 1 d . . . . .
H237 H 0.142677 0.329237 0.444109 0.060 Uiso 1 1 calc R U . . .
C238 C 0.239790 0.377780 0.448920 0.047(3) Uani 1 1 d . . . . .
H238 H 0.270577 0.364372 0.425956 0.057 Uiso 1 1 calc R U . . .
C239 C -0.073200 0.359830 0.496980 0.049(3) Uani 1 1 d . . . . .
C240 C -0.139180 0.378030 0.479280 0.045(3) Uani 1 1 d . . . . .
C241 C -0.211080 0.357210 0.499110 0.057(3) Uani 1 1 d . . . . .
H241 H -0.218588 0.334044 0.524826 0.068 Uiso 1 1 calc R U . . .
C242 C -0.272850 0.369940 0.481660 0.069(4) Uani 1 1 d . . . . .
H242 H -0.321402 0.355612 0.495507 0.082 Uiso 1 1 calc R U . . .
C243 C -0.261410 0.404320 0.443280 0.073(4) Uani 1 1 d . . . . .
H243 H -0.302677 0.413399 0.431429 0.087 Uiso 1 1 calc R U . . .
C244 C -0.190110 0.425000 0.422690 0.063(4) Uani 1 1 d . . . . .
H244 H -0.182739 0.445573 0.396527 0.076 Uiso 1 1 calc R U . . .
C245 C -0.128420 0.415360 0.440770 0.050(3) Uani 1 1 d . . . . .
C246 C -0.000600 0.308500 0.533120 0.045(3) Uani 1 1 d . . . . .
C247 C 0.028310 0.257830 0.563340 0.049(3) Uani 1 1 d . . . . .
C248 C 0.105640 0.239980 0.559890 0.068(4) Uani 1 1 d . . . . .
H248 H 0.140343 0.260718 0.537739 0.082 Uiso 1 1 calc R U . . .
C249 C 0.131810 0.193770 0.587510 0.073(4) Uani 1 1 d . . . . .
H249 H 0.183196 0.181538 0.584143 0.087 Uiso 1 1 calc R U . . .
C250 C 0.079670 0.165180 0.621010 0.083(5) Uani 1 1 d . . . . .
H250 H 0.096702 0.134939 0.640833 0.100 Uiso 1 1 calc R U . . .
C251 C 0.003180 0.180840 0.625380 0.070(4) Uani 1 1 d . . . . .
H251 H -0.030947 0.160345 0.647819 0.083 Uiso 1 1 calc R U . . .
C252 C -0.023680 0.227590 0.596160 0.051(3) Uani 1 1 d . . . . .
C253 C 0.641990 -0.078070 0.128750 0.027(2) Uani 1 1 d . . . . .
C254 C 0.620570 0.231150 0.093720 0.0244(19) Uani 1 1 d . . . . .
H254 H 0.635358 0.262015 0.070134 0.029 Uiso 1 1 calc R U . . .

loop_
_atom_site_aniso_label
_atom_site_aniso_U_11
_atom_site_aniso_U_22
_atom_site_aniso_U_33
_atom_site_aniso_U_23
_atom_site_aniso_U_13
_atom_site_aniso_U_12
Tb1 0.00803(18) 0.01323(19) 0.01279(19) -0.00052(14) -0.00360(14) -0.00137(14)
Tb2 0.00985(18) 0.01310(19) 0.01564(19) -0.00227(14) -0.00447(14) -0.00041(14)
Tb3 0.01309(19) 0.0160(2) 0.0188(2) -0.00234(15) -0.00527(15) -0.00148(15)
Tb4 0.0196(3) 0.0302(3) 0.0230(3) 0.0016(2) -0.0031(2) 0.0012(2)
Tb5 0.023(3) 0.059(4) 0.078(4) -0.021(3) -0.007(3) -0.018(3)
O1 0.014(3) 0.025(3) 0.021(3) 0.003(2) -0.009(2) -0.013(2)
O2 0.009(3) 0.040(4) 0.020(3) -0.006(3) -0.009(2) -0.003(2)
O3 0.029(4) 0.050(4) 0.044(4) 0.011(3) -0.015(3) -0.011(3)
O4 0.025(4) 0.037(4) 0.043(4) 0.001(3) -0.002(3) 0.000(3)
O5 0.016(3) 0.026(3) 0.031(3) -0.019(3) -0.007(3) 0.005(2)
O6 0.029(3) 0.012(3) 0.023(3) 0.000(2) -0.008(3) 0.004(2)
O7 0.065(6) 0.043(5) 0.077(6) -0.024(4) -0.048(5) 0.018(4)
O8 0.054(5) 0.028(4) 0.055(5) 0.006(3) -0.028(4) -0.001(3)
O9 0.023(3) 0.020(3) 0.021(3) 0.001(2) -0.007(2) 0.006(2)
O10 0.028(3) 0.019(3) 0.019(3) -0.005(2) -0.006(3) 0.003(3)
O11 0.059(5) 0.039(4) 0.084(6) -0.017(4) -0.043(5) 0.011(4)
O12 0.068(6) 0.040(5) 0.097(7) 0.026(4) -0.052(5) -0.010(4)
O13 0.017(3) 0.040(4) 0.012(3) -0.001(2) 0.004(2) -0.015(3)
O14 0.008(3) 0.035(3) 0.028(3) -0.010(3) -0.006(2) -0.005(2)
O15 0.034(4) 0.054(5) 0.051(5) 0.017(4) 0.003(3) -0.002(4)
O16 0.033(4) 0.050(4) 0.035(4) 0.006(3) -0.010(3) -0.017(3)
O17 0.033(4) 0.019(3) 0.026(3) -0.005(3) -0.014(3) 0.003(3)
O18 0.027(3) 0.029(3) 0.025(3) 0.010(3) -0.016(3) 0.005(3)
O19 0.066(6) 0.040(5) 0.082(6) 0.014(4) -0.035(5) -0.005(4)
O20 0.067(6) 0.042(5) 0.086(6) -0.014(4) -0.040(5) 0.014(4)
O21 0.034(4) 0.028(3) 0.035(4) 0.007(3) -0.018(3) 0.004(3)
O22 0.023(3) 0.013(3) 0.026(3) 0.000(2) -0.003(3) 0.004(2)
O23 0.062(6) 0.045(5) 0.071(6) -0.016(4) -0.039(5) 0.016(4)
O24 0.065(6) 0.036(4) 0.078(6) 0.017(4) -0.040(5) -0.015(4)
O25 0.017(3) 0.048(4) 0.015(3) -0.003(3) 0.000(2) -0.004(3)
O26 0.019(3) 0.038(4) 0.030(3) -0.007(3) -0.014(3) -0.010(3)
O27 0.030(4) 0.048(4) 0.038(4) 0.008(3) -0.011(3) -0.010(3)
O28 0.034(5) 0.071(6) 0.063(5) 0.027(4) 0.008(4) 0.009(4)
O29 0.014(3) 0.046(4) 0.024(3) -0.008(3) -0.005(2) -0.008(3)
O30 0.011(3) 0.080(5) 0.024(4) -0.012(3) 0.005(3) -0.015(3)
O31 0.043(5) 0.043(4) 0.042(4) 0.010(3) -0.004(3) -0.004(4)
O32 0.028(4) 0.077(6) 0.054(5) 0.020(4) -0.014(4) -0.016(4)
O33 0.038(4) 0.026(3) 0.038(4) -0.016(3) -0.010(3) 0.003(3)
O34 0.037(4) 0.029(4) 0.042(4) -0.001(3) -0.002(3) 0.004(3)
O35 0.078(7) 0.054(5) 0.120(8) -0.032(5) -0.069(6) 0.020(5)
O36 0.066(6) 0.044(5) 0.088(7) 0.013(4) -0.041(5) -0.012(4)
O37 0.043(5) 0.042(4) 0.046(5) 0.010(3) -0.008(4) 0.009(4)
O38 0.057(5) 0.023(4) 0.069(6) 0.000(4) 0.001(4) 0.014(4)
O39 0.069(6) 0.057(6) 0.114(8) -0.025(5) -0.050(6) 0.011(5)
O40 0.073(7) 0.057(6) 0.087(7) 0.029(5) -0.039(5) 0.002(5)
O41 0.031(4) 0.056(5) 0.053(5) -0.014(4) 0.002(3) -0.010(4)
O42 0.031(4) 0.050(5) 0.055(5) -0.014(4) -0.005(3) 0.000(3)
O43 0.042(5) 0.066(6) 0.077(6) 0.018(5) -0.023(4) -0.014(4)
O44 0.051(6) 0.078(6) 0.058(5) 0.018(5) 0.004(4) 0.011(5)
O45 0.014(3) 0.030(3) 0.035(4) 0.000(3) -0.012(3) -0.005(3)
O46 0.018(3) 0.033(4) 0.035(4) 0.005(3) 0.006(3) -0.004(3)
O47 0.025(4) 0.037(4) 0.034(4) 0.007(3) 0.002(3) -0.005(3)
O48 0.029(4) 0.053(5) 0.038(4) 0.002(3) -0.005(3) -0.008(3)
O49 0.025(3) 0.034(4) 0.032(4) -0.012(3) -0.012(3) -0.003(3)
O50 0.012(3) 0.020(3) 0.024(3) 0.000(2) -0.001(2) 0.001(2)
O51 0.0103(14) 0.0051(14) 0.0110(14) -0.0016(9) 0.0071(9) 0.0005(9)
O51A 0.0103(9) 0.0051(9) 0.0110(9) -0.002(5) 0.007(4) 0.001(5)
N1 0.048(5) 0.013(4) 0.041(5) -0.012(3) -0.026(4) 0.007(3)
N2 0.041(5) 0.022(4) 0.058(6) -0.014(4) -0.028(4) 0.011(4)
N3 0.031(4) 0.013(4) 0.044(5) -0.002(3) -0.018(4) 0.001(3)
N4 0.009(3) 0.027(4) 0.038(4) 0.005(3) -0.010(3) -0.009(3)
N5 0.018(4) 0.034(4) 0.033(4) 0.005(3) -0.009(3) -0.011(3)
N6 0.016(4) 0.027(4) 0.034(4) -0.001(3) -0.005(3) -0.008(3)
N7 0.043(5) 0.017(4) 0.055(6) -0.009(4) -0.024(4) 0.005(4)
N8 0.038(5) 0.012(4) 0.044(5) -0.002(3) -0.019(4) 0.004(3)
N9 0.034(5) 0.016(4) 0.044(5) -0.002(3) -0.016(4) 0.003(3)
N10 0.017(4) 0.039(5) 0.042(5) 0.003(4) -0.012(3) -0.006(3)
N11 0.021(4) 0.039(5) 0.047(5) 0.005(4) -0.008(4) -0.011(4)
N12 0.019(4) 0.041(5) 0.043(5) 0.009(4) -0.005(4) -0.011(4)
N13 0.039(5) 0.027(4) 0.057(6) -0.012(4) -0.015(4) 0.003(4)
N14 0.035(5) 0.024(4) 0.043(5) -0.003(4) -0.011(4) 0.005(4)
N15 0.044(6) 0.026(5) 0.070(7) -0.019(4) -0.024(5) 0.004(4)
N16 0.020(4) 0.053(6) 0.066(6) 0.016(5) -0.009(4) -0.008(4)
N17 0.034(5) 0.060(6) 0.063(6) 0.019(5) -0.021(5) -0.007(5)
N18 0.029(5) 0.046(6) 0.053(6) 0.014(4) -0.008(4) -0.005(4)
N19 0.014(4) 0.025(4) 0.035(4) 0.001(3) -0.010(3) -0.006(3)
N20 0.010(4) 0.025(4) 0.040(4) 0.003(3) -0.010(3) -0.004(3)
N21 0.015(4) 0.035(4) 0.041(5) 0.003(4) -0.014(3) -0.004(3)
N22 0.033(5) 0.018(4) 0.038(5) 0.000(3) -0.014(4) 0.008(3)
N23 0.039(5) 0.020(4) 0.046(5) -0.007(4) -0.019(4) 0.007(4)
N24 0.036(5) 0.017(4) 0.041(5) -0.008(3) -0.016(4) 0.009(3)
N25 0.012(4) 0.025(4) 0.035(4) 0.001(3) -0.007(3) -0.008(3)
N26 0.016(4) 0.035(4) 0.032(4) 0.005(3) -0.009(3) -0.008(3)
N27 0.013(4) 0.031(4) 0.032(4) 0.001(3) -0.009(3) -0.006(3)
N28 0.039(5) 0.023(4) 0.062(6) 0.001(4) -0.019(4) 0.003(4)
N29 0.044(5) 0.021(4) 0.050(5) -0.004(4) -0.020(4) 0.006(4)
N30 0.036(5) 0.024(4) 0.059(6) -0.005(4) -0.022(4) 0.006(4)
N31 0.047(6) 0.025(5) 0.063(6) -0.008(4) -0.011(5) 0.003(4)
N32 0.048(6) 0.029(5) 0.079(7) -0.015(5) -0.018(5) 0.005(4)
N33 0.040(5) 0.030(5) 0.067(6) 0.007(4) -0.012(5) 0.003(4)
N34 0.021(4) 0.028(4) 0.038(5) 0.002(3) -0.012(3) -0.009(3)
N35 0.024(4) 0.048(5) 0.046(5) 0.006(4) -0.016(4) -0.012(4)
N36 0.017(4) 0.035(5) 0.047(5) 0.010(4) -0.018(4) -0.009(3)
C1 0.003(3) 0.018(4) 0.016(4) -0.001(3) -0.002(3) -0.004(3)
C2 0.011(4) 0.017(4) 0.023(4) 0.004(3) -0.006(3) -0.004(3)
C3 0.018(5) 0.047(6) 0.021(5) -0.004(4) -0.006(4) -0.012(4)
C4 0.020(5) 0.047(6) 0.021(5) 0.001(4) -0.007(4) -0.013(4)
C5 0.012(4) 0.023(4) 0.032(5) 0.002(4) -0.011(4) -0.006(3)
C6 0.013(4) 0.040(6) 0.032(5) -0.003(4) 0.003(4) -0.010(4)
C7 0.013(4) 0.034(5) 0.022(4) -0.005(4) -0.005(3) -0.009(4)
C8 0.011(4) 0.016(4) 0.031(5) -0.003(3) -0.004(3) -0.005(3)
C9 0.011(4) 0.026(5) 0.039(5) -0.007(4) -0.010(4) -0.001(4)
C10 0.016(4) 0.026(5) 0.046(6) -0.010(4) -0.011(4) -0.001(4)
C11 0.037(6) 0.035(6) 0.038(6) -0.009(4) -0.019(5) 0.004(5)
C12 0.024(5) 0.054(7) 0.058(7) -0.019(6) -0.030(5) 0.006(5)
C13 0.012(5) 0.054(7) 0.066(8) -0.012(6) -0.014(5) -0.006(5)
C14 0.015(5) 0.036(6) 0.047(6) -0.007(4) -0.008(4) -0.008(4)
C15 0.015(4) 0.023(5) 0.033(5) -0.002(4) -0.005(4) -0.007(4)
C16 0.022(5) 0.026(5) 0.037(5) -0.001(4) -0.016(4) -0.006(4)
C17 0.025(5) 0.034(6) 0.044(6) 0.005(5) -0.009(4) -0.002(4)
C18 0.031(6) 0.036(6) 0.070(8) 0.007(5) -0.019(6) 0.005(5)
C19 0.053(8) 0.051(7) 0.052(7) 0.017(6) -0.020(6) 0.004(6)
C20 0.041(6) 0.044(6) 0.035(6) 0.015(5) -0.003(5) -0.006(5)
C21 0.027(5) 0.029(5) 0.035(5) -0.005(4) -0.006(4) -0.004(4)
C22 0.006(4) 0.026(4) 0.029(4) -0.013(4) -0.007(3) 0.002(3)
C23 0.014(4) 0.011(4) 0.020(4) -0.003(3) -0.006(3) -0.001(3)
C24 0.024(5) 0.022(4) 0.018(4) -0.004(3) -0.002(3) -0.001(4)
C25 0.034(5) 0.017(4) 0.028(5) 0.000(4) 0.001(4) -0.003(4)
C26 0.029(5) 0.016(4) 0.033(5) -0.006(4) -0.014(4) 0.005(4)
C27 0.035(5) 0.021(5) 0.026(5) -0.012(4) -0.005(4) 0.008(4)
C28 0.031(5) 0.021(5) 0.022(5) -0.004(4) -0.005(4) 0.006(4)
C29 0.026(5) 0.019(4) 0.029(5) -0.005(4) -0.010(4) 0.006(4)
C30 0.029(5) 0.023(5) 0.034(5) -0.009(4) -0.005(4) -0.001(4)
C31 0.036(6) 0.032(6) 0.055(7) -0.011(5) -0.006(5) -0.016(5)
C32 0.042(7) 0.049(7) 0.059(7) -0.018(6) -0.028(6) -0.001(5)
C33 0.045(7) 0.048(7) 0.043(6) -0.001(5) -0.020(5) 0.000(5)
C34 0.033(5) 0.029(5) 0.039(6) -0.006(4) -0.013(4) 0.001(4)
C35 0.027(5) 0.019(4) 0.021(4) -0.005(3) -0.008(4) 0.001(4)
C36 0.030(5) 0.018(5) 0.046(6) -0.009(4) -0.014(4) 0.003(4)
C37 0.023(5) 0.026(5) 0.044(6) -0.015(4) -0.014(4) 0.004(4)
C38 0.033(6) 0.023(5) 0.059(7) -0.015(5) -0.019(5) 0.005(4)
C39 0.030(6) 0.058(8) 0.064(8) -0.030(6) -0.013(5) -0.004(5)
C40 0.036(6) 0.028(6) 0.065(7) -0.020(5) -0.013(5) -0.005(5)
C41 0.041(6) 0.016(5) 0.074(8) -0.008(5) -0.007(6) -0.007(4)
C42 0.037(6) 0.025(5) 0.055(7) -0.009(5) -0.012(5) -0.006(4)
C43 0.013(4) 0.013(4) 0.019(4) 0.000(3) -0.011(3) 0.001(3)
C44 0.017(4) 0.012(4) 0.022(4) 0.001(3) -0.013(3) -0.001(3)
C45 0.030(5) 0.023(5) 0.016(4) -0.004(3) -0.008(4) 0.003(4)
C46 0.034(5) 0.026(5) 0.028(5) 0.007(4) -0.008(4) 0.002(4)
C47 0.026(5) 0.016(4) 0.032(5) -0.007(4) -0.013(4) 0.007(4)
C48 0.033(5) 0.022(5) 0.029(5) -0.008(4) -0.003(4) 0.016(4)
C51 0.030(5) 0.024(5) 0.042(6) 0.000(4) -0.008(4) -0.001(4)
C52 0.033(6) 0.029(5) 0.050(6) -0.014(5) -0.011(5) 0.005(4)
C53 0.040(6) 0.039(6) 0.054(7) -0.017(5) -0.006(5) -0.008(5)
C54 0.051(7) 0.024(6) 0.069(8) -0.024(5) -0.005(6) -0.009(5)
C55 0.068(8) 0.018(5) 0.061(8) 0.001(5) -0.004(6) -0.005(5)
C56 0.035(6) 0.024(5) 0.062(7) -0.003(5) -0.010(5) 0.006(4)
C57 0.025(5) 0.020(5) 0.030(5) 0.005(4) -0.009(4) 0.007(4)
C58 0.025(5) 0.026(5) 0.040(6) -0.003(4) -0.010(4) -0.004(4)
C59 0.033(6) 0.022(5) 0.052(6) -0.004(4) -0.007(5) 0.004(4)
C60 0.041(7) 0.037(6) 0.074(8) -0.011(6) -0.014(6) -0.015(5)
C61 0.054(8) 0.060(8) 0.093(11) -0.023(8) -0.039(8) -0.005(7)
C62 0.055(8) 0.059(8) 0.076(9) 0.006(7) -0.038(7) 0.004(6)
C63 0.036(6) 0.036(6) 0.062(7) 0.007(5) -0.024(5) -0.002(5)
C64 0.008(4) 0.024(4) 0.017(4) 0.002(3) -0.006(3) -0.002(3)
C65 0.013(4) 0.021(4) 0.020(4) -0.002(3) -0.008(3) -0.004(3)
C66 0.017(4) 0.028(5) 0.027(5) -0.010(4) -0.009(4) -0.002(4)
C67 0.010(4) 0.038(5) 0.035(5) -0.008(4) 0.001(4) -0.005(4)
C68 0.010(4) 0.025(5) 0.032(5) 0.002(4) -0.012(4) -0.003(3)
C69 0.017(5) 0.051(6) 0.027(5) -0.013(4) -0.001(4) -0.010(4)
C70 0.015(4) 0.038(5) 0.025(5) -0.017(4) 0.003(4) -0.008(4)
C71 0.016(4) 0.025(5) 0.034(5) 0.000(4) -0.004(4) -0.006(4)
C72 0.021(5) 0.027(5) 0.034(5) 0.008(4) -0.006(4) -0.011(4)
C73 0.030(6) 0.048(7) 0.052(7) 0.016(5) -0.012(5) -0.008(5)
C74 0.039(7) 0.062(8) 0.070(9) 0.024(7) -0.022(6) 0.001(6)
C75 0.055(8) 0.063(8) 0.064(8) 0.014(7) -0.028(7) -0.001(7)
C76 0.057(8) 0.054(8) 0.045(7) 0.018(6) -0.002(6) -0.001(6)
C77 0.035(6) 0.031(5) 0.040(6) 0.001(4) -0.004(5) -0.006(4)
C78 0.022(5) 0.022(5) 0.031(5) 0.002(4) -0.007(4) -0.010(4)
C79 0.020(5) 0.021(4) 0.037(5) -0.003(4) -0.013(4) 0.003(4)
C80 0.020(5) 0.035(5) 0.040(6) -0.006(4) -0.005(4) -0.006(4)
C81 0.018(5) 0.055(7) 0.052(7) -0.006(5) -0.013(5) -0.009(5)
C82 0.027(5) 0.040(6) 0.056(7) -0.012(5) -0.027(5) 0.001(4)
C83 0.034(6) 0.036(6) 0.040(6) -0.012(4) -0.019(5) 0.001(4)
C84 0.024(5) 0.020(5) 0.040(5) -0.008(4) -0.010(4) -0.010(4)
C85 0.010(4) 0.016(4) 0.032(5) -0.004(4) -0.002(3) -0.004(3)
C86 0.018(4) 0.017(4) 0.030(5) -0.008(4) -0.011(4) 0.005(3)
C87 0.033(5) 0.026(5) 0.029(5) -0.004(4) -0.004(4) 0.005(4)
C88 0.037(6) 0.032(5) 0.027(5) 0.003(4) -0.008(4) 0.002(4)
C89 0.034(6) 0.024(5) 0.038(6) 0.001(4) -0.007(4) 0.008(4)
C90 0.041(6) 0.024(5) 0.040(6) -0.010(4) -0.008(5) 0.010(4)
C91 0.035(5) 0.027(5) 0.025(5) 0.002(4) -0.011(4) 0.006(4)
C92 0.032(5) 0.022(5) 0.043(6) -0.001(4) -0.012(4) 0.006(4)
C93 0.029(5) 0.031(5) 0.034(5) -0.001(4) -0.006(4) 0.001(4)
C94 0.037(6) 0.030(5) 0.047(6) 0.003(5) -0.008(5) -0.002(5)
C95 0.040(7) 0.039(6) 0.064(8) -0.008(6) -0.008(6) -0.006(5)
C96 0.041(7) 0.069(9) 0.069(9) -0.012(7) -0.021(6) -0.002(6)
C97 0.053(8) 0.058(8) 0.052(7) 0.012(6) -0.021(6) 0.003(6)
C98 0.033(6) 0.040(6) 0.049(7) 0.002(5) -0.016(5) -0.004(5)
C99 0.028(5) 0.023(5) 0.047(6) 0.006(4) -0.009(4) 0.003(4)
C100 0.034(6) 0.023(5) 0.062(7) -0.003(5) -0.010(5) 0.003(4)
C101 0.045(7) 0.027(6) 0.078(9) 0.001(5) -0.013(6) 0.006(5)
C102 0.071(9) 0.020(6) 0.081(9) -0.003(6) -0.016(7) 0.004(6)
C103 0.059(8) 0.037(7) 0.074(9) -0.011(6) -0.001(7) -0.013(6)
C104 0.031(6) 0.041(7) 0.071(8) -0.021(6) -0.008(5) -0.001(5)
C105 0.030(6) 0.030(6) 0.060(7) -0.009(5) -0.006(5) 0.000(5)
C106 0.014(4) 0.024(4) 0.021(5) -0.003(4) -0.003(3) -0.002(3)
C107 0.017(4) 0.015(4) 0.022(4) 0.003(3) -0.012(3) -0.003(3)
C108 0.038(6) 0.028(5) 0.018(4) 0.006(4) -0.008(4) 0.008(4)
C109 0.046(6) 0.021(5) 0.028(5) -0.008(4) -0.002(4) 0.011(4)
C110 0.028(5) 0.016(4) 0.036(5) 0.000(4) -0.013(4) 0.010(4)
C111 0.037(6) 0.021(5) 0.026(5) -0.001(4) -0.008(4) 0.006(4)
C112 0.030(5) 0.025(5) 0.017(4) -0.004(3) -0.009(4) 0.008(4)
C113 0.023(5) 0.020(5) 0.040(5) 0.001(4) -0.013(4) 0.003(4)
C114 0.027(5) 0.031(5) 0.039(6) -0.003(4) -0.012(4) -0.002(4)
C115 0.032(6) 0.028(5) 0.046(6) -0.003(4) -0.008(5) -0.001(4)
C116 0.035(6) 0.036(6) 0.067(8) -0.013(5) -0.011(6) -0.006(5)
C117 0.046(7) 0.061(8) 0.065(8) -0.019(6) -0.022(6) -0.009(6)
C118 0.055(7) 0.047(7) 0.046(7) 0.004(5) -0.026(6) -0.004(6)
C119 0.034(6) 0.026(5) 0.054(7) 0.005(5) -0.019(5) -0.007(4)
C120 0.027(5) 0.019(5) 0.045(6) -0.004(4) -0.010(4) 0.003(4)
C121 0.029(5) 0.026(5) 0.035(5) -0.006(4) -0.011(4) 0.006(4)
C122 0.048(7) 0.025(5) 0.049(7) -0.004(5) -0.009(5) -0.001(5)
C123 0.055(7) 0.029(6) 0.060(8) -0.013(5) -0.004(6) 0.000(5)
C124 0.047(7) 0.024(5) 0.066(8) -0.015(5) -0.003(6) -0.002(5)
C125 0.036(6) 0.040(6) 0.041(6) -0.017(5) -0.007(5) -0.004(5)
C126 0.029(5) 0.021(5) 0.046(6) -0.003(4) -0.005(4) 0.008(4)
C127 0.012(4) 0.018(4) 0.032(5) 0.002(4) -0.006(4) 0.005(3)
C128 0.011(4) 0.023(4) 0.025(5) -0.006(3) -0.010(3) 0.004(3)
C129 0.023(5) 0.030(5) 0.037(5) -0.003(4) -0.009(4) -0.004(4)
C130 0.023(5) 0.038(6) 0.032(5) -0.003(4) 0.003(4) -0.006(4)
C131 0.016(4) 0.025(5) 0.037(5) 0.004(4) -0.007(4) -0.007(4)
C132 0.027(5) 0.042(6) 0.033(5) -0.009(4) -0.009(4) -0.018(4)
C133 0.022(5) 0.035(5) 0.022(5) -0.008(4) -0.007(4) -0.001(4)
C134 0.020(5) 0.034(5) 0.041(6) 0.006(4) -0.004(4) -0.004(4)
C135 0.025(5) 0.040(6) 0.047(6) 0.013(5) -0.008(5) -0.007(5)
C136 0.030(6) 0.041(6) 0.062(8) 0.016(5) -0.005(5) -0.001(5)
C137 0.039(7) 0.057(8) 0.086(10) 0.026(7) -0.020(7) 0.004(6)
C138 0.059(9) 0.075(10) 0.074(10) 0.037(8) -0.020(7) 0.001(7)
C139 0.057(8) 0.069(9) 0.055(8) 0.041(7) -0.007(6) 0.003(7)
C140 0.040(7) 0.049(7) 0.048(7) 0.010(5) -0.005(5) -0.009(5)
C141 0.022(5) 0.024(5) 0.042(6) 0.004(4) -0.007(4) -0.006(4)
C142 0.022(5) 0.026(5) 0.048(6) 0.002(4) -0.015(4) -0.004(4)
C143 0.017(5) 0.027(5) 0.051(6) -0.003(4) -0.007(4) -0.006(4)
C144 0.034(6) 0.031(5) 0.054(7) -0.011(5) -0.022(5) 0.004(4)
C145 0.025(6) 0.051(7) 0.069(8) -0.002(6) -0.024(5) -0.005(5)
C146 0.021(6) 0.064(8) 0.070(8) 0.002(6) -0.015(5) -0.004(5)
C147 0.022(5) 0.050(7) 0.061(7) 0.000(5) -0.007(5) -0.010(5)
C148 0.014(4) 0.017(4) 0.028(5) 0.005(3) -0.008(4) 0.002(3)
C149 0.007(4) 0.023(4) 0.019(4) 0.000(3) -0.002(3) -0.003(3)
C150 0.017(4) 0.043(6) 0.019(4) -0.012(4) 0.001(3) -0.009(4)
C151 0.016(4) 0.042(6) 0.022(5) -0.008(4) -0.001(4) -0.010(4)
C152 0.010(4) 0.024(5) 0.032(5) 0.004(4) -0.006(4) -0.007(3)
C153 0.023(5) 0.047(6) 0.028(5) -0.004(4) -0.012(4) -0.010(4)
C154 0.022(5) 0.036(5) 0.018(4) -0.007(4) 0.003(4) -0.008(4)
C155 0.017(4) 0.016(4) 0.035(5) 0.001(4) -0.002(4) -0.008(3)
C156 0.019(5) 0.022(5) 0.042(6) 0.003(4) -0.011(4) -0.008(4)
C157 0.023(5) 0.044(6) 0.056(7) 0.015(5) -0.009(5) -0.005(5)
C158 0.028(6) 0.054(7) 0.066(8) 0.017(6) -0.017(5) 0.006(5)
C159 0.053(7) 0.044(7) 0.046(7) 0.008(5) -0.014(6) 0.002(6)
C160 0.044(7) 0.035(6) 0.036(6) 0.008(4) -0.001(5) 0.003(5)
C161 0.025(5) 0.027(5) 0.031(5) -0.004(4) -0.007(4) -0.005(4)
C162 0.020(5) 0.025(5) 0.031(5) -0.004(4) -0.005(4) -0.004(4)
C163 0.019(5) 0.022(5) 0.037(5) -0.005(4) -0.006(4) -0.003(4)
C164 0.023(5) 0.033(5) 0.033(5) -0.006(4) -0.012(4) -0.003(4)
C165 0.036(6) 0.027(5) 0.043(6) -0.005(4) -0.018(5) 0.001(4)
C166 0.033(6) 0.037(6) 0.053(7) -0.007(5) -0.027(5) 0.005(5)
C167 0.014(5) 0.050(7) 0.056(7) -0.009(5) -0.009(4) -0.010(4)
C168 0.020(5) 0.033(5) 0.043(6) -0.003(4) -0.011(4) -0.004(4)
C169 0.013(4) 0.027(5) 0.030(5) -0.008(4) -0.005(4) 0.000(4)
C170 0.017(4) 0.027(5) 0.038(5) -0.013(4) -0.004(4) 0.001(4)
C171 0.050(7) 0.036(6) 0.032(6) -0.010(4) -0.005(5) 0.005(5)
C172 0.051(7) 0.028(5) 0.049(7) -0.017(5) 0.000(5) 0.012(5)
C173 0.034(6) 0.022(5) 0.046(6) -0.014(4) -0.015(5) 0.010(4)
C174 0.042(6) 0.030(5) 0.045(6) -0.004(5) -0.002(5) 0.006(5)
C175 0.036(6) 0.033(5) 0.030(5) -0.007(4) -0.005(4) 0.010(4)
C176 0.041(6) 0.026(5) 0.058(7) -0.011(5) -0.014(5) 0.004(5)
C177 0.031(6) 0.031(6) 0.061(7) -0.016(5) -0.006(5) -0.001(5)
C178 0.029(6) 0.045(7) 0.085(9) -0.028(6) -0.012(6) 0.009(5)
C179 0.038(7) 0.057(8) 0.096(10) -0.038(7) -0.018(7) -0.002(6)
C180 0.049(8) 0.044(7) 0.111(12) -0.041(8) 0.000(8) -0.003(6)
C181 0.060(8) 0.039(7) 0.077(9) -0.018(6) -0.007(7) 0.000(6)
C182 0.043(7) 0.024(5) 0.069(8) -0.009(5) 0.000(6) -0.001(5)
C183 0.025(5) 0.027(5) 0.044(6) -0.009(4) -0.006(4) 0.005(4)
C184 0.026(5) 0.028(5) 0.041(6) -0.005(4) -0.004(4) -0.002(4)
C185 0.036(6) 0.035(6) 0.047(6) -0.010(5) -0.007(5) 0.000(5)
C186 0.042(7) 0.040(6) 0.062(8) -0.010(6) -0.010(6) -0.010(5)
C187 0.057(8) 0.058(8) 0.071(9) -0.014(7) -0.027(7) -0.017(6)
C188 0.062(8) 0.067(9) 0.047(7) 0.010(6) -0.025(6) -0.010(7)
C189 0.041(6) 0.036(6) 0.053(7) 0.003(5) -0.013(5) -0.007(5)
C190 0.015(4) 0.027(5) 0.032(5) -0.007(4) -0.014(4) 0.001(4)
C191 0.017(4) 0.024(5) 0.029(5) -0.007(4) -0.007(4) -0.001(4)
C192 0.028(6) 0.087(9) 0.038(6) -0.031(6) -0.009(5) -0.005(6)
C193 0.029(6) 0.072(8) 0.044(6) -0.021(6) -0.008(5) -0.013(5)
C194 0.017(5) 0.027(5) 0.047(6) 0.004(4) -0.013(4) -0.008(4)
C195 0.013(4) 0.048(6) 0.037(6) -0.013(5) -0.002(4) -0.007(4)
C196 0.016(4) 0.037(5) 0.028(5) -0.008(4) -0.002(4) -0.007(4)
C197 0.023(5) 0.035(5) 0.041(6) -0.002(4) -0.014(4) -0.006(4)
C198 0.021(5) 0.037(6) 0.039(6) -0.004(4) -0.014(4) -0.003(4)
C199 0.027(5) 0.036(6) 0.040(6) 0.007(4) -0.012(4) -0.011(4)
C200 0.039(6) 0.047(7) 0.053(7) 0.006(5) -0.024(5) 0.001(5)
C201 0.036(6) 0.053(7) 0.057(7) 0.000(6) -0.033(6) 0.003(5)
C202 0.024(6) 0.065(8) 0.068(8) 0.000(6) -0.024(5) -0.010(5)
C203 0.026(5) 0.042(6) 0.047(6) 0.005(5) -0.013(5) -0.008(5)
C204 0.022(5) 0.029(5) 0.043(6) -0.002(4) -0.017(4) -0.001(4)
C205 0.032(5) 0.028(5) 0.043(6) 0.005(4) -0.020(5) -0.006(4)
C206 0.032(6) 0.054(7) 0.066(8) 0.020(6) -0.017(6) -0.003(5)
C207 0.046(8) 0.058(8) 0.084(10) 0.023(7) -0.030(7) 0.004(6)
C208 0.064(9) 0.065(9) 0.071(9) 0.016(7) -0.038(8) 0.012(7)
C209 0.071(9) 0.049(7) 0.037(6) 0.015(5) -0.009(6) 0.002(6)
C210 0.039(6) 0.029(5) 0.042(6) 0.001(4) -0.016(5) 0.000(5)
C211 0.027(5) 0.041(6) 0.048(7) 0.003(5) -0.007(5) -0.005(5)
C212 0.028(5) 0.025(5) 0.044(6) 0.002(4) -0.006(4) 0.003(4)
C213 0.046(7) 0.045(7) 0.039(6) 0.000(5) -0.001(5) 0.000(5)
C214 0.046(7) 0.045(7) 0.044(7) -0.015(5) -0.006(5) 0.010(5)
C215 0.033(6) 0.026(5) 0.057(7) -0.006(5) -0.011(5) 0.001(4)
C216 0.051(7) 0.028(5) 0.047(6) 0.005(5) -0.010(5) 0.009(5)
C217 0.047(7) 0.035(6) 0.033(6) -0.002(4) -0.004(5) 0.004(5)
C218 0.029(5) 0.034(6) 0.047(6) -0.001(5) -0.009(5) 0.010(5)
C219 0.033(6) 0.036(6) 0.046(6) 0.004(5) 0.000(5) 0.001(5)
C220 0.044(7) 0.041(7) 0.078(9) -0.007(6) -0.023(6) 0.009(6)
C221 0.055(8) 0.044(7) 0.078(9) -0.003(6) -0.004(7) -0.009(6)
C222 0.061(9) 0.090(12) 0.088(11) -0.022(9) -0.027(8) -0.011(8)
C223 0.060(9) 0.069(9) 0.076(10) 0.012(7) -0.024(7) -0.008(7)
C224 0.038(7) 0.047(7) 0.066(8) 0.010(6) -0.017(6) 0.002(5)
C225 0.038(6) 0.026(6) 0.068(8) -0.007(5) -0.005(6) 0.007(5)
C226 0.035(6) 0.033(6) 0.080(9) -0.009(6) 0.003(6) 0.001(5)
C227 0.062(8) 0.027(6) 0.077(9) -0.004(6) -0.009(7) 0.003(6)
C228 0.080(11) 0.030(7) 0.120(13) -0.006(7) -0.029(10) 0.003(7)
C229 0.056(8) 0.048(8) 0.084(10) -0.027(7) 0.009(7) -0.008(6)
C230 0.042(7) 0.043(7) 0.082(9) -0.011(6) -0.005(6) -0.011(6)
C231 0.030(6) 0.033(6) 0.096(10) -0.014(6) -0.008(6) 0.000(5)
C232 0.050(7) 0.030(6) 0.040(6) -0.013(5) -0.005(5) -0.005(5)
C233 0.018(5) 0.030(5) 0.042(6) -0.003(4) 0.002(4) -0.004(4)
C234 0.036(6) 0.054(7) 0.051(7) -0.016(6) -0.005(5) -0.004(5)
C235 0.018(5) 0.066(8) 0.053(7) -0.006(6) 0.006(5) -0.007(5)
C236 0.031(6) 0.043(6) 0.056(7) 0.007(5) -0.002(5) -0.012(5)
C237 0.040(7) 0.061(8) 0.056(7) -0.017(6) -0.017(6) -0.012(6)
C238 0.038(6) 0.063(8) 0.039(6) -0.016(5) 0.005(5) -0.012(6)
C239 0.032(6) 0.048(7) 0.063(8) -0.008(6) -0.002(5) -0.006(5)
C240 0.029(6) 0.038(6) 0.068(8) 0.005(5) -0.017(5) -0.005(5)
C241 0.037(7) 0.057(8) 0.074(9) -0.002(6) -0.008(6) -0.009(6)
C242 0.037(7) 0.075(10) 0.091(11) 0.012(8) -0.020(7) -0.014(7)
C243 0.049(8) 0.072(10) 0.110(13) -0.012(9) -0.045(8) -0.005(7)
C244 0.060(9) 0.048(8) 0.085(10) 0.007(7) -0.035(8) -0.008(6)
C245 0.033(6) 0.044(7) 0.075(9) -0.008(6) -0.011(6) -0.006(5)
C246 0.038(6) 0.041(6) 0.048(7) 0.009(5) -0.001(5) -0.011(5)
C247 0.043(7) 0.041(7) 0.057(7) 0.007(5) -0.007(6) -0.001(5)
C248 0.055(8) 0.070(9) 0.070(9) 0.029(7) -0.012(7) -0.007(7)
C249 0.056(9) 0.067(9) 0.087(11) 0.021(8) -0.016(8) 0.002(7)
C250 0.072(11) 0.088(11) 0.085(11) 0.026(9) -0.032(9) 0.015(9)
C251 0.076(10) 0.069(9) 0.056(8) 0.013(7) -0.011(7) 0.006(8)
C252 0.050(7) 0.050(7) 0.045(7) 0.009(5) -0.002(6) 0.005(6)
C253 0.025(5) 0.019(5) 0.040(6) -0.006(4) -0.009(4) 0.008(4)
C254 0.026(5) 0.024(5) 0.020(4) -0.001(4) 0.001(4) 0.004(4)

loop_
_atom_type_symbol
_atom_type_description
_atom_type_scat_dispersion_real
_atom_type_scat_dispersion_imag
_atom_type_scat_source
C C 0.0033 0.0016 'International Tables Vol C Tables 4.2.6.8 and 6.1.1.4'
H H 0.0000 0.0000 'International Tables Vol C Tables 4.2.6.8 and 6.1.1.4'
N N 0.0061 0.0033 'International Tables Vol C Tables 4.2.6.8 and 6.1.1.4'
O O 0.0106 0.0060 'International Tables Vol C Tables 4.2.6.8 and 6.1.1.4'
Tb Tb -0.1723 4.1537 'International Tables Vol C Tables 4.2.6.8 and 6.1.1.4'

loop_
_geom_angle_atom_site_label_1
_geom_angle_atom_site_label_2
_geom_angle_atom_site_label_3
_geom_angle
_geom_angle_site_symmetry_1
_geom_angle_site_symmetry_3
_geom_angle_publ_flag
O1 Tb1 Tb1 71.4 . 2_665 ?
O1 Tb1 O2 135.2 . 2_665 ?
O1 Tb1 O5 82.7 . 2_665 ?
O1 Tb1 O6 81.7 . . ?
O1 Tb1 O50 68.8 . . ?
O2 Tb1 Tb1 64.6 2_665 2_665 ?
O2 Tb1 O6 85.1 2_665 . ?
O2 Tb1 O50 139.2 2_665 . ?
O5 Tb1 Tb1 47.8 2_665 2_665 ?
O5 Tb1 O2 74.4 2_665 2_665 ?
O5 Tb1 O6 131.0 2_665 . ?
O5 Tb1 O50 146.1 2_665 . ?
O6 Tb1 Tb1 83.1 . 2_665 ?
O6 Tb1 O50 64.0 . . ?
O9 Tb1 Tb1 128.7 . 2_665 ?
O9 Tb1 O1 86.2 . . ?
O9 Tb1 O2 128.2 . 2_665 ?
O9 Tb1 O5 84.9 . 2_665 ?
O9 Tb1 O6 139.6 . . ?
O9 Tb1 O50 75.6 . . ?
O13 Tb1 Tb1 143.6 . 2_665 ?
O13 Tb1 O1 140.7 . . ?
O13 Tb1 O2 79.9 . 2_665 ?
O13 Tb1 O5 131.4 . 2_665 ?
O13 Tb1 O6 85.9 . . ?
O13 Tb1 O9 79.6 . . ?
O13 Tb1 O50 72.2 . . ?
O50 Tb1 Tb1 131.0 . 2_665 ?
O10 Tb2 O14 81.5 . . ?
O10 Tb2 O18 77.4 . . ?
O10 Tb2 O22 146.0 . . ?
O10 Tb2 O25 126.5 . . ?
O10 Tb2 O45 89.5 . . ?
O10 Tb2 O50 73.5 . . ?
O14 Tb2 O22 87.9 . . ?
O14 Tb2 O45 144.8 . . ?
O14 Tb2 O50 75.8 . . ?
O18 Tb2 O14 129.4 . . ?
O18 Tb2 O22 131.8 . . ?
O18 Tb2 O45 80.6 . . ?
O18 Tb2 O50 137.5 . . ?
O22 Tb2 O45 80.8 . . ?
O22 Tb2 O50 72.6 . . ?
O25 Tb2 O14 80.8 . . ?
O25 Tb2 O18 76.1 . . ?
O25 Tb2 O22 82.9 . . ?
O25 Tb2 O45 130.0 . . ?
O25 Tb2 O50 146.4 . . ?
O45 Tb2 O50 69.0 . . ?
O17 Tb3 O26 80.6 . . ?
O17 Tb3 O49 67.4 . . ?
O21 Tb3 O17 129.1 . . ?
O21 Tb3 O26 79.7 . . ?
O21 Tb3 O29 130.2 . . ?
O21 Tb3 O49 139.4 . . ?
O26 Tb3 O49 66.1 . . ?
O29 Tb3 O17 89.4 . . ?
O29 Tb3 O26 144.9 . . ?
O29 Tb3 O49 79.0 . . ?
O33 Tb3 O17 143.6 . . ?
O33 Tb3 O21 81.5 . . ?
O33 Tb3 O26 87.8 . . ?
O33 Tb3 O29 80.5 . . ?
O33 Tb3 O49 76.3 . . ?
O46 Tb3 O17 80.2 . . ?
O46 Tb3 O21 75.0 . . ?
O46 Tb3 O26 126.5 . . ?
O46 Tb3 O29 84.0 . . ?
O46 Tb3 O33 132.5 . . ?
O46 Tb3 O49 143.3 . . ?
O30 Tb4 O34 82.1 . . ?
O30 Tb4 O37 80.9 . . ?
O30 Tb4 O38 112.6 . . ?
O30 Tb4 O41 141.8 . . ?
O30 Tb4 O42 159.6 . . ?
O30 Tb4 O49 77.4 . . ?
O30 Tb4 H51A 100.8 . . ?
O30 Tb4 H51B 79.4 . . ?
O34 Tb4 O37 147.7 . . ?
O34 Tb4 O38 158.6 . . ?
O34 Tb4 O41 88.8 . . ?
O34 Tb4 O42 84.9 . . ?
O34 Tb4 O49 82.5 . . ?
O34 Tb4 H51A 80.3 . . ?
O34 Tb4 H51B 99.0 . . ?
O37 Tb4 O38 53.2 . . ?
O37 Tb4 O42 117.7 . . ?
O37 Tb4 O49 67.2 . . ?
O37 Tb4 H51A 129.9 . . ?
O37 Tb4 H51B 104.6 . . ?
O38 Tb4 O42 76.4 . . ?
O38 Tb4 O49 115.0 . . ?
O38 Tb4 H51A 81.7 . . ?
O38 Tb4 H51B 70.2 . . ?
O41 Tb4 O37 87.8 . . ?
O41 Tb4 O38 88.2 . . ?
O41 Tb4 O42 53.0 . . ?
O41 Tb4 O49 64.6 . . ?
O41 Tb4 H51A 114.1 . . ?
O41 Tb4 H51B 138.8 . . ?
O42 Tb4 H51A 61.4 . . ?
O42 Tb4 H51B 87.3 . . ?
O49 Tb4 O42 116.4 . . ?
O49 Tb4 H51A 162.7 . . ?
O49 Tb4 H51B 156.3 . . ?
O51 Tb4 O30 82.8 . . ?
O51 Tb4 O34 81.5 . . ?
O51 Tb4 O37 123.0 . . ?
O51 Tb4 O38 85.1 . . ?
O51 Tb4 O41 132.6 . . ?
O51 Tb4 O42 79.8 . . ?
O51 Tb4 O49 155.9 . . ?
O51 Tb4 H51A 18.5 . . ?
O51 Tb4 H51B 18.5 . . ?
H51A Tb4 H51B 30.8 . . ?
O30 Tb5 O34 80.7 . . ?
O30 Tb5 O38 109.3 . . ?
O30 Tb5 O42 149.9 . . ?
O30 Tb5 O51A 107.0 . . ?
O34 Tb5 O38 142.7 . . ?
O34 Tb5 O42 81.2 . . ?
O34 Tb5 O51A 105.8 . . ?
O38 Tb5 O42 72.9 . . ?
O51A Tb5 O38 105.1 . . ?
O51A Tb5 O42 100.9 . . ?
C1 O1 Tb1 131.7 . . ?
C1 O2 Tb1 143.5 . 2_665 ?
C10 O3 H3 109.5 . . ?
C21 O4 H4 109.5 . . ?
C22 O5 Tb1 177.3 . 2_665 ?
C22 O6 Tb1 110.9 . . ?
C38 O7 H7 109.5 . . ?
C34 O8 H8 109.5 . . ?
C43 O9 Tb1 138.2 . . ?
C43 O10 Tb2 157.3 . . ?
C52 O11 H11 109.5 . . ?
C63 O12 H12 109.5 . . ?
C64 O13 Tb1 154.4 . . ?
C64 O14 Tb2 138.8 . . ?
C77 O15 H15 109.5 . . ?
C84 O16 H16 109.5 . . ?
C85 O17 Tb3 135.5 . . ?
C85 O18 Tb2 144.6 . . ?
C98 O19 H19 109.5 . . ?
C105 O20 H20 109.5 . . ?
C106 O21 Tb3 147.5 . . ?
C106 O22 Tb2 132.0 . . ?
C126 O23 H23 109.5 . . ?
C119 O24 H24 109.5 . . ?
C127 O25 Tb2 169.4 . . ?
C127 O26 Tb3 118.8 . . ?
C143 O27 H27 109.5 . . ?
C140 O28 H28 109.5 . . ?
C190 O29 Tb3 139.1 . . ?
C190 O30 Tb4 151.0 . . ?
C190 O30 Tb5 174.0 . . ?
C210 O31 H31 109.5 . . ?
C199 O32 H32 109.5 . . ?
C169 O33 Tb3 156.7 . . ?
C169 O34 Tb4 136.7 . . ?
C169 O34 Tb5 142.5 . . ?
C178 O35 H35 109.5 . . ?
C189 O36 H36 109.5 . . ?
C211 O37 Tb4 94.1 . . ?
C211 O38 Tb4 90.2 . . ?
C211 O38 Tb5 105.4 . . ?
C231 O39 H39 109.5 . . ?
C224 O40 H40 109.5 . . ?
C232 O41 Tb4 97.8 . . ?
C232 O42 Tb4 89.7 . . ?
C232 O42 Tb5 110.5 . . ?
C245 O43 H43 109.5 . . ?
C252 O44 H44 109.5 . . ?
C148 O45 Tb2 115.0 . . ?
C148 O46 Tb3 175.0 . . ?
C161 O47 H47 109.5 . . ?
C164 O48 H48 109.5 . . ?
Tb3 O49 Tb4 127.9 . . ?
Tb3 O49 H49A 105.3 . . ?
Tb3 O49 H49B 105.3 . . ?
Tb4 O49 H49A 105.3 . . ?
Tb4 O49 H49B 105.3 . . ?
H49A O49 H49B 106.0 . . ?
Tb1 O50 H50A 105.8 . . ?
Tb1 O50 H50B 105.8 . . ?
Tb2 O50 Tb1 126.0 . . ?
Tb2 O50 H50A 105.8 . . ?
Tb2 O50 H50B 105.8 . . ?
H50A O50 H50B 106.2 . . ?
Tb4 O51 H51A 109.5 . . ?
Tb4 O51 H51B 109.5 . . ?
H51A O51 H51B 104.5 . . ?
Tb5 O51A H51C 109.5 . . ?
Tb5 O51A H51D 109.5 . . ?
H51C O51A H51D 104.5 . . ?
N2 N1 C26 118.3 . . ?
C29 N1 N2 109.5 . . ?
C29 N1 C26 131.5 . . ?
C36 N2 N1 103.3 . . ?
C29 N3 C36 103.8 . . ?
N5 N4 C68 118.6 . . ?
C71 N4 N5 109.6 . . ?
C71 N4 C68 131.3 . . ?
C78 N5 N4 103.8 . . ?
C71 N6 C78 105.8 . . ?
C120 N7 N8 103.0 . . ?
N7 N8 C110 118.1 . . ?
C113 N8 N7 109.4 . . ?
C113 N8 C110 132.5 . . ?
C113 N9 C120 104.3 . . ?
N11 N10 C131 117.1 . . ?
C134 N10 N11 109.2 . . ?
C134 N10 C131 133.5 . . ?
C141 N11 N10 103.6 . . ?
C134 N12 C141 104.9 . . ?
N15 N13 C173 118.6 . . ?
C183 N13 N15 109.5 . . ?
C183 N13 C173 131.0 . . ?
C183 N14 C176 105.6 . . ?
C176 N15 N13 103.7 . . ?
N17 N16 C236 116.5 . . ?
C246 N16 N17 111.1 . . ?
C246 N16 C236 132.4 . . ?
C239 N17 N16 102.8 . . ?
C246 N18 C239 103.9 . . ?
C15 N19 C8 104.0 . . ?
N21 N20 C5 119.3 . . ?
C15 N20 N21 109.9 . . ?
C15 N20 C5 129.6 . . ?
C8 N21 N20 103.1 . . ?
C57 N22 C253 104.8 . . ?
C253 N23 N24 103.6 . . ?
N23 N24 C47 119.2 . . ?
C57 N24 N23 109.1 . . ?
C57 N24 C47 131.4 . . ?
C155 N25 C162 104.8 . . ?
C162 N26 N27 104.8 . . ?
N26 N27 C152 118.5 . . ?
C155 N27 N26 109.1 . . ?
C155 N27 C152 131.9 . . ?
C92 N28 C99 104.3 . . ?
N30 N29 C89 117.2 . . ?
C92 N29 N30 108.1 . . ?
C92 N29 C89 134.7 . . ?
C99 N30 N29 104.0 . . ?
N32 N31 C215 119.1 . . ?
C218 N31 N32 108.5 . . ?
C218 N31 C215 132.3 . . ?
C225 N32 N31 104.6 . . ?
C218 N33 C225 104.4 . . ?
C204 N34 C197 104.0 . . ?
C197 N35 N36 103.0 . . ?
N35 N36 C194 118.8 . . ?
C204 N36 N35 110.6 . . ?
C204 N36 C194 129.9 . . ?
O1 C1 C2 116.8 . . ?
O2 C1 O1 126.4 . . ?
O2 C1 C2 116.9 . . ?
C3 C2 C1 122.0 . . ?
C7 C2 C1 119.0 . . ?
C7 C2 C3 118.9 . . ?
C2 C3 H3A 119.8 . . ?
C4 C3 C2 120.3 . . ?
C4 C3 H3A 119.8 . . ?
C3 C4 H4A 120.2 . . ?
C5 C4 C3 119.5 . . ?
C5 C4 H4A 120.2 . . ?
C4 C5 N20 120.5 . . ?
C4 C5 C6 120.6 . . ?
C6 C5 N20 118.9 . . ?
C5 C6 H6 119.9 . . ?
C5 C6 C7 120.2 . . ?
C7 C6 H6 119.9 . . ?
C2 C7 H7A 119.9 . . ?
C6 C7 C2 120.3 . . ?
C6 C7 H7A 119.9 . . ?
N19 C8 C9 122.9 . . ?
N21 C8 N19 114.1 . . ?
N21 C8 C9 122.9 . . ?
C10 C9 C8 121.1 . . ?
C10 C9 C14 118.6 . . ?
C14 C9 C8 120.2 . . ?
O3 C10 C9 122.7 . . ?
O3 C10 C11 117.3 . . ?
C11 C10 C9 120.0 . . ?
C10 C11 H11A 120.0 . . ?
C10 C11 C12 119.9 . . ?
C12 C11 H11A 120.0 . . ?
C11 C12 H12A 119.9 . . ?
C13 C12 C11 120.1 . . ?
C13 C12 H12A 119.9 . . ?
C12 C13 H13 120.0 . . ?
C14 C13 C12 120.1 . . ?
C14 C13 H13 120.0 . . ?
C9 C14 H14 119.4 . . ?
C13 C14 C9 121.2 . . ?
C13 C14 H14 119.4 . . ?
N19 C15 N20 108.8 . . ?
N19 C15 C16 124.0 . . ?
N20 C15 C16 127.1 . . ?
C17 C16 C15 123.3 . . ?
C17 C16 C21 116.9 . . ?
C21 C16 C15 119.7 . . ?
C16 C17 H17 118.8 . . ?
C18 C17 C16 122.3 . . ?
C18 C17 H17 118.8 . . ?
C17 C18 H18 120.2 . . ?
C17 C18 C19 119.7 . . ?
C19 C18 H18 120.2 . . ?
C18 C19 H19A 119.8 . . ?
C20 C19 C18 120.4 . . ?
C20 C19 H19A 119.8 . . ?
C19 C20 H20A 120.0 . . ?
C19 C20 C21 120.0 . . ?
C21 C20 H20A 120.0 . . ?
O4 C21 C16 122.5 . . ?
O4 C21 C20 116.9 . . ?
C20 C21 C16 120.5 . . ?
O5 C22 C23 119.9 . . ?
O6 C22 O5 120.5 . . ?
O6 C22 C23 119.5 . . ?
C24 C23 C22 121.5 . . ?
C24 C23 C28 119.0 . . ?
C28 C23 C22 119.6 . . ?
C23 C24 H24A 119.8 . . ?
C25 C24 C23 120.4 . . ?
C25 C24 H24A 119.8 . . ?
C24 C25 H25 120.0 . . ?
C26 C25 C24 119.9 . . ?
C26 C25 H25 120.0 . . ?
C25 C26 N1 120.2 . . ?
C25 C26 C27 121.0 . . ?
C27 C26 N1 118.8 . . ?
C26 C27 H27A 120.5 . . ?
C28 C27 C26 119.0 . . ?
C28 C27 H27A 120.5 . . ?
C23 C28 H28A 119.7 . . ?
C27 C28 C23 120.6 . . ?
C27 C28 H28A 119.7 . . ?
N1 C29 N3 109.5 . . ?
N1 C29 C35 128.9 . . ?
N3 C29 C35 121.4 . . ?
C31 C30 H30 119.8 . . ?
C31 C30 C35 120.5 . . ?
C35 C30 H30 119.8 . . ?
C30 C31 H31A 120.3 . . ?
C30 C31 C32 119.4 . . ?
C32 C31 H31A 120.3 . . ?
C31 C32 H32A 119.7 . . ?
C33 C32 C31 120.6 . . ?
C33 C32 H32A 119.7 . . ?
C32 C33 H33 119.9 . . ?
C32 C33 C34 120.3 . . ?
C34 C33 H33 119.9 . . ?
O8 C34 C33 117.1 . . ?
O8 C34 C35 122.6 . . ?
C33 C34 C35 120.3 . . ?
C30 C35 C29 122.4 . . ?
C34 C35 C29 118.8 . . ?
C34 C35 C30 118.8 . . ?
N2 C36 N3 113.9 . . ?
N2 C36 C37 123.7 . . ?
N3 C36 C37 122.2 . . ?
C38 C37 C36 119.6 . . ?
C42 C37 C36 120.8 . . ?
C42 C37 C38 119.3 . . ?
O7 C38 C37 123.7 . . ?
O7 C38 C39 117.7 . . ?
C37 C38 C39 118.6 . . ?
C38 C39 H39A 119.4 . . ?
C40 C39 C38 121.2 . . ?
C40 C39 H39A 119.4 . . ?
C39 C40 H40A 119.4 . . ?
C39 C40 C41 121.3 . . ?
C41 C40 H40A 119.4 . . ?
C40 C41 H41 121.1 . . ?
C40 C41 C42 117.7 . . ?
C42 C41 H41 121.1 . . ?
C37 C42 C41 121.8 . . ?
C37 C42 H42 119.1 . . ?
C41 C42 H42 119.1 . . ?
O9 C43 C44 115.9 . . ?
O10 C43 O9 125.8 . . ?
O10 C43 C44 118.2 . . ?
C45 C44 C43 119.0 . . ?
C45 C44 C254 120.2 . . ?
C254 C44 C43 120.8 . . ?
C44 C45 H45 120.0 . . ?
C44 C45 C46 119.9 . . ?
C46 C45 H45 120.0 . . ?
C45 C46 H46 120.4 . . ?
C47 C46 C45 119.2 . . ?
C47 C46 H46 120.4 . . ?
C46 C47 N24 119.7 . . ?
C48 C47 N24 119.5 . . ?
C48 C47 C46 120.7 . . ?
C47 C48 H48A 120.2 . . ?
C47 C48 C254 119.6 . . ?
C254 C48 H48A 120.2 . . ?
C52 C51 C253 120.9 . . ?
C56 C51 C52 118.1 . . ?
C56 C51 C253 121.0 . . ?
O11 C52 C51 122.7 . . ?
O11 C52 C53 117.7 . . ?
C53 C52 C51 119.7 . . ?
C52 C53 H53 119.7 . . ?
C54 C53 C52 120.7 . . ?
C54 C53 H53 119.7 . . ?
C53 C54 H54 119.8 . . ?
C55 C54 C53 120.5 . . ?
C55 C54 H54 119.8 . . ?
C54 C55 H55 119.5 . . ?
C54 C55 C56 120.9 . . ?
C56 C55 H55 119.5 . . ?
C51 C56 H56 120.0 . . ?
C55 C56 C51 120.1 . . ?
C55 C56 H56 120.0 . . ?
N22 C57 N24 108.5 . . ?
N22 C57 C58 124.9 . . ?
N24 C57 C58 126.6 . . ?
C59 C58 C57 124.1 . . ?
C59 C58 C63 118.7 . . ?
C63 C58 C57 117.2 . . ?
C58 C59 H59 119.6 . . ?
C60 C59 C58 120.7 . . ?
C60 C59 H59 119.6 . . ?
C59 C60 H60 120.0 . . ?
C59 C60 C61 120.1 . . ?
C61 C60 H60 120.0 . . ?
C60 C61 H61 120.1 . . ?
C62 C61 C60 119.9 . . ?
C62 C61 H61 120.1 . . ?
C61 C62 H62 119.1 . . ?
C61 C62 C63 121.7 . . ?
C63 C62 H62 119.1 . . ?
O12 C63 C58 122.7 . . ?
O12 C63 C62 118.6 . . ?
C62 C63 C58 118.7 . . ?
O13 C64 C65 116.7 . . ?
O14 C64 O13 124.7 . . ?
O14 C64 C65 118.5 . . ?
C66 C65 C64 121.0 . . ?
C66 C65 C70 119.2 . . ?
C70 C65 C64 119.8 . . ?
C65 C66 H66 120.0 . . ?
C67 C66 C65 120.1 . . ?
C67 C66 H66 120.0 . . ?
C66 C67 H67 120.0 . . ?
C66 C67 C68 120.0 . . ?
C68 C67 H67 120.0 . . ?
C67 C68 N4 119.6 . . ?
C69 C68 N4 119.1 . . ?
C69 C68 C67 121.4 . . ?
C68 C69 H69 120.8 . . ?
C68 C69 C70 118.4 . . ?
C70 C69 H69 120.8 . . ?
C65 C70 H70 119.6 . . ?
C69 C70 C65 120.9 . . ?
C69 C70 H70 119.6 . . ?
N4 C71 C72 126.9 . . ?
N6 C71 N4 108.2 . . ?
N6 C71 C72 125.0 . . ?
C73 C72 C71 122.5 . . ?
C77 C72 C71 119.6 . . ?
C77 C72 C73 117.9 . . ?
C72 C73 H73 119.1 . . ?
C74 C73 C72 121.7 . . ?
C74 C73 H73 119.1 . . ?
C73 C74 H74 120.3 . . ?
C75 C74 C73 119.4 . . ?
C75 C74 H74 120.3 . . ?
C74 C75 H75 119.9 . . ?
C74 C75 C76 120.2 . . ?
C76 C75 H75 119.9 . . ?
C75 C76 H76 119.7 . . ?
C75 C76 C77 120.5 . . ?
C77 C76 H76 119.7 . . ?
O15 C77 C72 122.6 . . ?
O15 C77 C76 117.3 . . ?
C72 C77 C76 120.1 . . ?
N5 C78 N6 112.6 . . ?
N5 C78 C79 123.4 . . ?
N6 C78 C79 124.0 . . ?
C80 C79 C78 121.3 . . ?
C80 C79 C84 118.5 . . ?
C84 C79 C78 120.1 . . ?
C79 C80 H80 119.1 . . ?
C81 C80 C79 121.8 . . ?
C81 C80 H80 119.1 . . ?
C80 C81 H81 120.4 . . ?
C80 C81 C82 119.2 . . ?
C82 C81 H81 120.4 . . ?
C81 C82 H82 119.5 . . ?
C83 C82 C81 121.1 . . ?
C83 C82 H82 119.5 . . ?
C82 C83 H83 120.3 . . ?
C82 C83 C84 119.4 . . ?
C84 C83 H83 120.3 . . ?
O16 C84 C79 123.1 . . ?
O16 C84 C83 116.8 . . ?
C83 C84 C79 120.1 . . ?
O17 C85 C86 117.9 . . ?
O18 C85 O17 124.1 . . ?
O18 C85 C86 118.0 . . ?
C87 C86 C85 121.4 . . ?
C91 C86 C85 119.0 . . ?
C91 C86 C87 119.6 . . ?
C86 C87 H87 119.9 . . ?
C88 C87 C86 120.2 . . ?
C88 C87 H87 119.9 . . ?
C87 C88 H88 120.3 . . ?
C87 C88 C89 119.5 . . ?
C89 C88 H88 120.3 . . ?
C88 C89 N29 120.3 . . ?
C90 C89 N29 118.4 . . ?
C90 C89 C88 121.1 . . ?
C89 C90 H90 120.0 . . ?
C89 C90 C91 120.0 . . ?
C91 C90 H90 120.0 . . ?
C86 C91 C90 119.5 . . ?
C86 C91 H91 120.2 . . ?
C90 C91 H91 120.2 . . ?
N28 C92 N29 110.4 . . ?
N28 C92 C93 123.0 . . ?
N29 C92 C93 126.7 . . ?
C94 C93 C92 123.1 . . ?
C98 C93 C92 117.9 . . ?
C98 C93 C94 118.7 . . ?
C93 C94 H94 119.9 . . ?
C95 C94 C93 120.3 . . ?
C95 C94 H94 119.9 . . ?
C94 C95 H95 120.1 . . ?
C96 C95 C94 119.9 . . ?
C96 C95 H95 120.1 . . ?
C95 C96 H96 119.7 . . ?
C97 C96 C95 120.6 . . ?
C97 C96 H96 119.7 . . ?
C96 C97 H97 119.8 . . ?
C96 C97 C98 120.4 . . ?
C98 C97 H97 119.8 . . ?
O19 C98 C93 124.0 . . ?
O19 C98 C97 116.0 . . ?
C93 C98 C97 119.9 . . ?
N28 C99 C100 123.8 . . ?
N30 C99 N28 113.2 . . ?
N30 C99 C100 122.9 . . ?
C101 C100 C99 120.5 . . ?
C101 C100 C105 119.0 . . ?
C105 C100 C99 120.3 . . ?
C100 C101 H101 120.2 . . ?
C102 C101 C100 119.6 . . ?
C102 C101 H101 120.2 . . ?
C101 C102 H102 119.9 . . ?
C103 C102 C101 120.1 . . ?
C103 C102 H102 119.9 . . ?
C102 C103 H103 119.3 . . ?
C102 C103 C104 121.4 . . ?
C104 C103 H103 119.3 . . ?
C103 C104 H104 119.3 . . ?
C103 C104 C105 121.4 . . ?
C105 C104 H104 119.3 . . ?
O20 C105 C100 121.9 . . ?
O20 C105 C104 119.6 . . ?
C104 C105 C100 118.5 . . ?
O21 C106 C107 116.1 . . ?
O22 C106 O21 125.3 . . ?
O22 C106 C107 118.6 . . ?
C108 C107 C106 119.2 . . ?
C108 C107 C112 118.3 . . ?
C112 C107 C106 122.4 . . ?
C107 C108 H108 119.3 . . ?
C109 C108 C107 121.3 . . ?
C109 C108 H108 119.3 . . ?
C108 C109 H109 120.5 . . ?
C110 C109 C108 119.1 . . ?
C110 C109 H109 120.5 . . ?
C109 C110 N8 117.8 . . ?
C111 C110 N8 121.0 . . ?
C111 C110 C109 121.1 . . ?
C110 C111 H111 119.8 . . ?
C110 C111 C112 120.3 . . ?
C112 C111 H111 119.8 . . ?
C107 C112 H112 120.0 . . ?
C111 C112 C107 119.9 . . ?
C111 C112 H112 120.0 . . ?
N8 C113 C114 127.9 . . ?
N9 C113 N8 109.5 . . ?
N9 C113 C114 122.6 . . ?
C115 C114 C113 123.4 . . ?
C115 C114 C119 119.5 . . ?
C119 C114 C113 117.0 . . ?
C114 C115 H115 120.1 . . ?
C116 C115 C114 119.7 . . ?
C116 C115 H115 120.1 . . ?
C115 C116 H116 119.6 . . ?
C115 C116 C117 120.8 . . ?
C117 C116 H116 119.6 . . ?
C116 C117 H117 120.0 . . ?
C118 C117 C116 120.1 . . ?
C118 C117 H117 120.0 . . ?
C117 C118 H118 120.0 . . ?
C117 C118 C119 120.0 . . ?
C119 C118 H118 120.0 . . ?
O24 C119 C114 124.3 . . ?
O24 C119 C118 115.9 . . ?
C114 C119 C118 119.7 . . ?
N7 C120 N9 113.7 . . ?
N7 C120 C121 123.3 . . ?
N9 C120 C121 123.0 . . ?
C122 C121 C120 120.9 . . ?
C122 C121 C126 118.3 . . ?
C126 C121 C120 120.6 . . ?
C121 C122 H122 119.8 . . ?
C121 C122 C123 120.4 . . ?
C123 C122 H122 119.8 . . ?
C122 C123 H123 120.4 . . ?
C124 C123 C122 119.1 . . ?
C124 C123 H123 120.4 . . ?
C123 C124 H124 119.7 . . ?
C125 C124 C123 120.5 . . ?
C125 C124 H124 119.7 . . ?
C124 C125 H125 119.1 . . ?
C124 C125 C126 121.8 . . ?
C126 C125 H125 119.1 . . ?
O23 C126 C121 122.5 . . ?
O23 C126 C125 117.7 . . ?
C125 C126 C121 119.8 . . ?
O25 C127 C128 118.6 . . ?
O26 C127 O25 122.3 . . ?
O26 C127 C128 119.2 . . ?
C129 C128 C127 119.6 . . ?
C129 C128 C133 118.7 . . ?
C133 C128 C127 121.7 . . ?
C128 C129 H129 119.9 . . ?
C128 C129 C130 120.3 . . ?
C130 C129 H129 119.9 . . ?
C129 C130 H130 120.1 . . ?
C131 C130 C129 119.8 . . ?
C131 C130 H130 120.1 . . ?
C130 C131 N10 120.3 . . ?
C132 C131 N10 119.0 . . ?
C132 C131 C130 120.7 . . ?
C131 C132 H132 120.3 . . ?
C131 C132 C133 119.4 . . ?
C133 C132 H132 120.3 . . ?
C128 C133 H133 119.5 . . ?
C132 C133 C128 121.1 . . ?
C132 C133 H133 119.5 . . ?
N10 C134 C135 127.2 . . ?
N12 C134 N10 109.0 . . ?
N12 C134 C135 123.8 . . ?
C136 C135 C134 123.5 . . ?
C136 C135 C140 117.0 . . ?
C140 C135 C134 119.3 . . ?
C135 C136 H136 118.6 . . ?
C137 C136 C135 122.7 . . ?
C137 C136 H136 118.6 . . ?
C136 C137 H137 121.1 . . ?
C136 C137 C138 117.9 . . ?
C138 C137 H137 121.1 . . ?
C137 C138 H138 118.6 . . ?
C139 C138 C137 122.8 . . ?
C139 C138 H138 118.6 . . ?
C138 C139 H139 120.7 . . ?
C138 C139 C140 118.7 . . ?
C140 C139 H139 120.7 . . ?
O28 C140 C135 122.1 . . ?
O28 C140 C139 117.3 . . ?
C139 C140 C135 120.5 . . ?
N11 C141 N12 113.3 . . ?
N11 C141 C142 121.9 . . ?
N12 C141 C142 124.7 . . ?
C143 C142 C141 121.0 . . ?
C143 C142 C147 118.8 . . ?
C147 C142 C141 120.1 . . ?
O27 C143 C142 122.4 . . ?
O27 C143 C144 116.4 . . ?
C142 C143 C144 121.2 . . ?
C143 C144 H144 120.6 . . ?
C145 C144 C143 118.9 . . ?
C145 C144 H144 120.6 . . ?
C144 C145 H145 119.6 . . ?
C144 C145 C146 120.9 . . ?
C146 C145 H145 119.6 . . ?
C145 C146 H146 120.1 . . ?
C147 C146 C145 119.9 . . ?
C147 C146 H146 120.1 . . ?
C142 C147 H147 119.8 . . ?
C146 C147 C142 120.3 . . ?
C146 C147 H147 119.8 . . ?
O45 C148 C149 119.0 . . ?
O46 C148 O45 121.7 . . ?
O46 C148 C149 119.3 . . ?
C150 C149 C148 121.5 . . ?
C154 C149 C148 120.1 . . ?
C154 C149 C150 118.4 . . ?
C149 C150 H150 119.3 . . ?
C151 C150 C149 121.3 . . ?
C151 C150 H150 119.3 . . ?
C150 C151 H151 120.3 . . ?
C150 C151 C152 119.4 . . ?
C152 C151 H151 120.3 . . ?
C151 C152 N27 120.1 . . ?
C151 C152 C153 120.9 . . ?
C153 C152 N27 118.9 . . ?
C152 C153 H153 120.7 . . ?
C152 C153 C154 118.5 . . ?
C154 C153 H153 120.7 . . ?
C149 C154 C153 121.4 . . ?
C149 C154 H154 119.3 . . ?
C153 C154 H154 119.3 . . ?
N25 C155 N27 108.8 . . ?
N25 C155 C156 123.2 . . ?
N27 C155 C156 127.8 . . ?
C157 C156 C155 123.1 . . ?
C157 C156 C161 117.9 . . ?
C161 C156 C155 119.0 . . ?
C156 C157 H157 119.0 . . ?
C158 C157 C156 122.0 . . ?
C158 C157 H157 119.0 . . ?
C157 C158 H158 120.1 . . ?
C157 C158 C159 119.9 . . ?
C159 C158 H158 120.1 . . ?
C158 C159 H159 120.1 . . ?
C160 C159 C158 119.8 . . ?
C160 C159 H159 120.1 . . ?
C159 C160 H160 119.4 . . ?
C159 C160 C161 121.2 . . ?
C161 C160 H160 119.4 . . ?
O47 C161 C156 123.3 . . ?
O47 C161 C160 117.4 . . ?
C160 C161 C156 119.3 . . ?
N25 C162 C163 123.9 . . ?
N26 C162 N25 112.5 . . ?
N26 C162 C163 123.5 . . ?
C164 C163 C162 120.3 . . ?
C168 C163 C162 121.3 . . ?
C168 C163 C164 118.3 . . ?
O48 C164 C163 121.7 . . ?
O48 C164 C165 118.4 . . ?
C165 C164 C163 119.9 . . ?
C164 C165 H165 119.7 . . ?
C164 C165 C166 120.7 . . ?
C166 C165 H165 119.7 . . ?
C165 C166 H166 119.8 . . ?
C167 C166 C165 120.5 . . ?
C167 C166 H166 119.8 . . ?
C166 C167 H167 120.6 . . ?
C166 C167 C168 118.8 . . ?
C168 C167 H167 120.6 . . ?
C163 C168 C167 121.7 . . ?
C163 C168 H168 119.1 . . ?
C167 C168 H168 119.1 . . ?
O33 C169 C170 117.0 . . ?
O34 C169 O33 123.2 . . ?
O34 C169 C170 119.7 . . ?
C171 C170 C169 120.7 . . ?
C175 C170 C169 120.6 . . ?
C175 C170 C171 118.7 . . ?
C170 C171 H171 119.6 . . ?
C172 C171 C170 120.8 . . ?
C172 C171 H171 119.6 . . ?
C171 C172 H172 120.4 . . ?
C171 C172 C173 119.2 . . ?
C173 C172 H172 120.4 . . ?
C172 C173 N13 119.2 . . ?
C174 C173 N13 119.4 . . ?
C174 C173 C172 121.4 . . ?
C173 C174 H174 120.7 . . ?
C173 C174 C175 118.7 . . ?
C175 C174 H174 120.7 . . ?
C170 C175 H175 119.4 . . ?
C174 C175 C170 121.2 . . ?
C174 C175 H175 119.4 . . ?
N14 C176 C177 124.7 . . ?
N15 C176 N14 113.0 . . ?
N15 C176 C177 122.2 . . ?
C178 C177 C176 122.5 . . ?
C182 C177 C176 121.1 . . ?
C182 C177 C178 116.3 . . ?
O35 C178 C177 120.5 . . ?
O35 C178 C179 119.6 . . ?
C179 C178 C177 119.9 . . ?
C178 C179 H179 118.9 . . ?
C178 C179 C180 122.2 . . ?
C180 C179 H179 118.9 . . ?
C179 C180 H180 120.6 . . ?
C181 C180 C179 118.8 . . ?
C181 C180 H180 120.6 . . ?
C180 C181 H181 119.1 . . ?
C180 C181 C182 121.9 . . ?
C182 C181 H181 119.1 . . ?
C177 C182 H182 119.5 . . ?
C181 C182 C177 121.0 . . ?
C181 C182 H182 119.5 . . ?
N13 C183 C184 127.5 . . ?
N14 C183 N13 108.2 . . ?
N14 C183 C184 124.2 . . ?
C185 C184 C183 123.7 . . ?
C185 C184 C189 119.0 . . ?
C189 C184 C183 117.3 . . ?
C184 C185 H185 120.1 . . ?
C186 C185 C184 119.8 . . ?
C186 C185 H185 120.1 . . ?
C185 C186 H186 119.8 . . ?
C187 C186 C185 120.4 . . ?
C187 C186 H186 119.8 . . ?
C186 C187 H187 119.5 . . ?
C188 C187 C186 121.0 . . ?
C188 C187 H187 119.5 . . ?
C187 C188 H188 120.0 . . ?
C187 C188 C189 120.0 . . ?
C189 C188 H188 120.0 . . ?
O36 C189 C184 123.1 . . ?
O36 C189 C188 117.3 . . ?
C188 C189 C184 119.6 . . ?
O29 C190 O30 125.0 . . ?
O29 C190 C191 117.9 . . ?
O30 C190 C191 117.1 . . ?
C192 C191 C190 120.4 . . ?
C192 C191 C196 119.7 . . ?
C196 C191 C190 119.9 . . ?
C191 C192 H192 119.4 . . ?
C191 C192 C193 121.2 . . ?
C193 C192 H192 119.4 . . ?
C192 C193 H193 120.6 . . ?
C192 C193 C194 118.9 . . ?
C194 C193 H193 120.6 . . ?
C193 C194 N36 120.6 . . ?
C195 C194 N36 119.1 . . ?
C195 C194 C193 120.3 . . ?
C194 C195 H195 119.9 . . ?
C194 C195 C196 120.2 . . ?
C196 C195 H195 119.9 . . ?
C191 C196 C195 119.6 . . ?
C191 C196 H196 120.2 . . ?
C195 C196 H196 120.2 . . ?
N34 C197 C198 124.1 . . ?
N35 C197 N34 113.8 . . ?
N35 C197 C198 122.0 . . ?
C199 C198 C197 121.5 . . ?
C199 C198 C203 119.1 . . ?
C203 C198 C197 119.4 . . ?
O32 C199 C198 123.3 . . ?
O32 C199 C200 117.1 . . ?
C198 C199 C200 119.6 . . ?
C199 C200 H200 119.8 . . ?
C201 C200 C199 120.3 . . ?
C201 C200 H200 119.8 . . ?
C200 C201 H201 119.7 . . ?
C202 C201 C200 120.7 . . ?
C202 C201 H201 119.7 . . ?
C201 C202 H202 119.9 . . ?
C201 C202 C203 120.1 . . ?
C203 C202 H202 119.9 . . ?
C198 C203 H203 120.0 . . ?
C202 C203 C198 120.1 . . ?
C202 C203 H203 120.0 . . ?
N34 C204 C205 122.8 . . ?
N36 C204 N34 108.7 . . ?
N36 C204 C205 128.6 . . ?
C206 C205 C204 121.1 . . ?
C210 C205 C204 120.5 . . ?
C210 C205 C206 118.4 . . ?
C205 C206 H206 119.7 . . ?
C207 C206 C205 120.6 . . ?
C207 C206 H206 119.7 . . ?
C206 C207 H207 120.2 . . ?
C206 C207 C208 119.7 . . ?
C208 C207 H207 120.2 . . ?
C207 C208 H208 119.9 . . ?
C209 C208 C207 120.2 . . ?
C209 C208 H208 119.9 . . ?
C208 C209 H209 119.6 . . ?
C208 C209 C210 120.8 . . ?
C210 C209 H209 119.6 . . ?
O31 C210 C205 123.1 . . ?
O31 C210 C209 116.8 . . ?
C205 C210 C209 120.1 . . ?
O37 C211 O38 122.0 . . ?
O37 C211 C212 118.7 . . ?
O38 C211 C212 119.3 . . ?
C213 C212 C211 118.2 . . ?
C217 C212 C211 122.8 . . ?
C217 C212 C213 118.9 . . ?
C212 C213 H213 119.8 . . ?
C214 C213 C212 120.3 . . ?
C214 C213 H213 119.8 . . ?
C213 C214 H214 120.1 . . ?
C213 C214 C215 119.7 . . ?
C215 C214 H214 120.1 . . ?
C214 C215 N31 117.3 . . ?
C216 C215 N31 122.2 . . ?
C216 C215 C214 120.5 . . ?
C215 C216 H216 120.1 . . ?
C215 C216 C217 119.9 . . ?
C217 C216 H216 120.1 . . ?
C212 C217 C216 120.7 . . ?
C212 C217 H217 119.7 . . ?
C216 C217 H217 119.7 . . ?
N31 C218 C219 125.5 . . ?
N33 C218 N31 110.1 . . ?
N33 C218 C219 124.3 . . ?
C220 C219 C218 125.0 . . ?
C220 C219 C224 118.0 . . ?
C224 C219 C218 116.8 . . ?
C219 C220 H220 119.1 . . ?
C221 C220 C219 121.7 . . ?
C221 C220 H220 119.1 . . ?
C220 C221 H221 120.4 . . ?
C220 C221 C222 119.1 . . ?
C222 C221 H221 120.4 . . ?
C221 C222 H222 119.6 . . ?
C223 C222 C221 120.8 . . ?
C223 C222 H222 119.6 . . ?
C222 C223 H223 119.1 . . ?
C222 C223 C224 121.8 . . ?
C224 C223 H223 119.1 . . ?
O40 C224 C219 122.5 . . ?
O40 C224 C223 119.3 . . ?
C223 C224 C219 118.3 . . ?
N32 C225 N33 112.3 . . ?
N32 C225 C226 123.2 . . ?
N33 C225 C226 124.4 . . ?
C225 C226 C231 120.0 . . ?
C227 C226 C225 122.8 . . ?
C227 C226 C231 117.0 . . ?
C226 C227 H227 118.3 . . ?
C226 C227 C228 123.5 . . ?
C228 C227 H227 118.3 . . ?
C227 C228 H228 121.3 . . ?
C229 C228 C227 117.3 . . ?
C229 C228 H228 121.3 . . ?
C228 C229 H229 119.2 . . ?
C230 C229 C228 121.7 . . ?
C230 C229 H229 119.2 . . ?
C229 C230 H230 119.5 . . ?
C229 C230 C231 120.9 . . ?
C231 C230 H230 119.5 . . ?
O39 C231 C226 123.0 . . ?
O39 C231 C230 117.5 . . ?
C230 C231 C226 119.5 . . ?
O41 C232 C233 118.2 . . ?
O42 C232 O41 119.5 . . ?
O42 C232 C233 122.2 . . ?
C234 C233 C232 122.7 . . ?
C238 C233 C232 117.5 . . ?
C238 C233 C234 119.7 . . ?
C233 C234 H234 119.3 . . ?
C233 C234 C235 121.4 . . ?
C235 C234 H234 119.3 . . ?
C234 C235 H235 120.2 . . ?
C236 C235 C234 119.6 . . ?
C236 C235 H235 120.2 . . ?
C235 C236 N16 121.7 . . ?
C235 C236 C237 120.3 . . ?
C237 C236 N16 118.0 . . ?
C236 C237 H237 120.2 . . ?
C236 C237 C238 119.5 . . ?
C238 C237 H237 120.2 . . ?
C233 C238 C237 119.5 . . ?
C233 C238 H238 120.3 . . ?
C237 C238 H238 120.3 . . ?
N17 C239 N18 113.6 . . ?
N17 C239 C240 121.4 . . ?
N18 C239 C240 124.8 . . ?
C241 C240 C239 121.1 . . ?
C241 C240 C245 119.1 . . ?
C245 C240 C239 119.8 . . ?
C240 C241 H241 119.3 . . ?
C240 C241 C242 121.3 . . ?
C242 C241 H241 119.3 . . ?
C241 C242 H242 120.4 . . ?
C241 C242 C243 119.2 . . ?
C243 C242 H242 120.4 . . ?
C242 C243 H243 119.7 . . ?
C244 C243 C242 120.7 . . ?
C244 C243 H243 119.7 . . ?
C243 C244 H244 119.9 . . ?
C243 C244 C245 120.2 . . ?
C245 C244 H244 119.9 . . ?
O43 C245 C240 124.4 . . ?
O43 C245 C244 116.2 . . ?
C244 C245 C240 119.2 . . ?
N16 C246 N18 108.6 . . ?
N16 C246 C247 127.3 . . ?
N18 C246 C247 123.9 . . ?
C248 C247 C246 122.8 . . ?
C252 C247 C246 118.0 . . ?
C252 C247 C248 119.2 . . ?
C247 C248 H248 118.7 . . ?
C249 C248 C247 122.6 . . ?
C249 C248 H248 118.7 . . ?
C248 C249 H249 121.0 . . ?
C248 C249 C250 118.0 . . ?
C250 C249 H249 121.0 . . ?
C249 C250 H250 119.4 . . ?
C251 C250 C249 121.1 . . ?
C251 C250 H250 119.4 . . ?
C250 C251 H251 119.8 . . ?
C250 C251 C252 120.4 . . ?
C252 C251 H251 119.8 . . ?
O44 C252 C247 124.1 . . ?
O44 C252 C251 117.3 . . ?
C247 C252 C251 118.6 . . ?
N22 C253 C51 124.1 . . ?
N23 C253 N22 113.9 . . ?
N23 C253 C51 121.9 . . ?
C44 C254 C48 120.3 . . ?
C44 C254 H254 119.8 . . ?
C48 C254 H254 119.8 . . ?

loop_
_geom_bond_atom_site_label_1
_geom_bond_atom_site_label_2
_geom_bond_distance
_geom_bond_site_symmetry_2
_geom_bond_publ_flag
Tb1 Tb1 3.9604 2_665 ?
Tb1 O1 2.3068 . ?
Tb1 O2 2.3331 2_665 ?
Tb1 O5 2.3265 2_665 ?
Tb1 O6 2.3475 . ?
Tb1 O9 2.2885 . ?
Tb1 O13 2.2561 . ?
Tb1 O50 2.7492 . ?
Tb2 O10 2.2968 . ?
Tb2 O14 2.3382 . ?
Tb2 O18 2.3157 . ?
Tb2 O22 2.3405 . ?
Tb2 O25 2.3024 . ?
Tb2 O45 2.3597 . ?
Tb2 O50 2.5703 . ?
Tb3 O17 2.3377 . ?
Tb3 O21 2.2844 . ?
Tb3 O26 2.3562 . ?
Tb3 O29 2.3340 . ?
Tb3 O33 2.2831 . ?
Tb3 O46 2.2826 . ?
Tb3 O49 2.4789 . ?
Tb4 O30 2.2586 . ?
Tb4 O34 2.3019 . ?
Tb4 O37 2.4050 . ?
Tb4 O38 2.4879 . ?
Tb4 O41 2.3452 . ?
Tb4 O42 2.5363 . ?
Tb4 O49 2.4894 . ?
Tb4 O51 2.1172 . ?
Tb4 H51A 2.5309 . ?
Tb4 H51B 2.5307 . ?
Tb5 O30 2.2476 . ?
Tb5 O34 2.3776 . ?
Tb5 O38 2.5893 . ?
Tb5 O42 2.6384 . ?
Tb5 O51A 2.5004 . ?
O1 C1 1.2782 . ?
O2 C1 1.2420 . ?
O3 H3 0.8200 . ?
O3 C10 1.3561 . ?
O4 H4 0.8200 . ?
O4 C21 1.3530 . ?
O5 C22 1.2795 . ?
O6 C22 1.2570 . ?
O7 H7 0.8200 . ?
O7 C38 1.3421 . ?
O8 H8 0.8200 . ?
O8 C34 1.3522 . ?
O9 C43 1.2784 . ?
O10 C43 1.2293 . ?
O11 H11 0.8200 . ?
O11 C52 1.3374 . ?
O12 H12 0.8200 . ?
O12 C63 1.3436 . ?
O13 C64 1.2517 . ?
O14 C64 1.2513 . ?
O15 H15 0.8200 . ?
O15 C77 1.3636 . ?
O16 H16 0.8200 . ?
O16 C84 1.3620 . ?
O17 C85 1.2708 . ?
O18 C85 1.2630 . ?
O19 H19 0.8200 . ?
O19 C98 1.3452 . ?
O20 H20 0.8200 . ?
O20 C105 1.3407 . ?
O21 C106 1.2542 . ?
O22 C106 1.2539 . ?
O23 H23 0.8200 . ?
O23 C126 1.3461 . ?
O24 H24 0.8200 . ?
O24 C119 1.3498 . ?
O25 C127 1.2668 . ?
O26 C127 1.2407 . ?
O27 H27 0.8200 . ?
O27 C143 1.3587 . ?
O28 H28 0.8200 . ?
O28 C140 1.3649 . ?
O29 C190 1.2608 . ?
O30 C190 1.2715 . ?
O31 H31 0.8200 . ?
O31 C210 1.3646 . ?
O32 H32 0.8200 . ?
O32 C199 1.3652 . ?
O33 C169 1.2700 . ?
O34 C169 1.2389 . ?
O35 H35 0.8200 . ?
O35 C178 1.3652 . ?
O36 H36 0.8200 . ?
O36 C189 1.3550 . ?
O37 C211 1.2527 . ?
O38 C211 1.2542 . ?
O39 H39 0.8200 . ?
O39 C231 1.3426 . ?
O40 H40 0.8200 . ?
O40 C224 1.3161 . ?
O41 C232 1.2807 . ?
O42 C232 1.2481 . ?
O43 H43 0.8200 . ?
O43 C245 1.3624 . ?
O44 H44 0.8200 . ?
O44 C252 1.3634 . ?
O45 C148 1.2802 . ?
O46 C148 1.2589 . ?
O47 H47 0.8200 . ?
O47 C161 1.3418 . ?
O48 H48 0.8200 . ?
O48 C164 1.3492 . ?
O49 H49A 0.9700 . ?
O49 H49B 0.9700 . ?
O50 H50A 0.9700 . ?
O50 H50B 0.9700 . ?
O51 H51A 0.8501 . ?
O51 H51B 0.8500 . ?
O51A H51C 0.8500 . ?
O51A H51D 0.8501 . ?
N1 N2 1.3905 . ?
N1 C26 1.4319 . ?
N1 C29 1.3344 . ?
N2 C36 1.3078 . ?
N3 C29 1.3416 . ?
N3 C36 1.3716 . ?
N4 N5 1.3763 . ?
N4 C68 1.4373 . ?
N4 C71 1.3612 . ?
N5 C78 1.3221 . ?
N6 C71 1.3267 . ?
N6 C78 1.3667 . ?
N7 N8 1.3888 . ?
N7 C120 1.3110 . ?
N8 C110 1.4314 . ?
N8 C113 1.3463 . ?
N9 C113 1.3215 . ?
N9 C120 1.3760 . ?
N10 N11 1.3766 . ?
N10 C131 1.4350 . ?
N10 C134 1.3420 . ?
N11 C141 1.3184 . ?
N12 C134 1.3333 . ?
N12 C141 1.3492 . ?
N13 N15 1.3702 . ?
N13 C173 1.4326 . ?
N13 C183 1.3656 . ?
N14 C176 1.3618 . ?
N14 C183 1.3212 . ?
N15 C176 1.3186 . ?
N16 N17 1.3566 . ?
N16 C236 1.4448 . ?
N16 C246 1.3277 . ?
N17 C239 1.3311 . ?
N18 C239 1.3541 . ?
N18 C246 1.3505 . ?
N19 C8 1.3618 . ?
N19 C15 1.3375 . ?
N20 N21 1.3671 . ?
N20 C5 1.4313 . ?
N20 C15 1.3490 . ?
N21 C8 1.3156 . ?
N22 C57 1.3364 . ?
N22 C253 1.3535 . ?
N23 N24 1.3766 . ?
N23 C253 1.3158 . ?
N24 C47 1.4264 . ?
N24 C57 1.3614 . ?
N25 C155 1.3505 . ?
N25 C162 1.3739 . ?
N26 N27 1.3764 . ?
N26 C162 1.3234 . ?
N27 C152 1.4207 . ?
N27 C155 1.3551 . ?
N28 C92 1.3096 . ?
N28 C99 1.3926 . ?
N29 N30 1.3896 . ?
N29 C89 1.4388 . ?
N29 C92 1.3704 . ?
N30 C99 1.3144 . ?
N31 N32 1.3756 . ?
N31 C215 1.4187 . ?
N31 C218 1.3581 . ?
N32 C225 1.3123 . ?
N33 C218 1.3120 . ?
N33 C225 1.3945 . ?
N34 C197 1.3603 . ?
N34 C204 1.3516 . ?
N35 N36 1.3711 . ?
N35 C197 1.3241 . ?
N36 C194 1.4423 . ?
N36 C204 1.3345 . ?
C1 C2 1.5000 . ?
C2 C3 1.4003 . ?
C2 C7 1.3887 . ?
C3 H3A 0.9300 . ?
C3 C4 1.3944 . ?
C4 H4A 0.9300 . ?
C4 C5 1.3759 . ?
C5 C6 1.3786 . ?
C6 H6 0.9300 . ?
C6 C7 1.3867 . ?
C7 H7A 0.9300 . ?
C8 C9 1.4594 . ?
C9 C10 1.3988 . ?
C9 C14 1.4017 . ?
C10 C11 1.3883 . ?
C11 H11A 0.9300 . ?
C11 C12 1.3993 . ?
C12 H12A 0.9300 . ?
C12 C13 1.3744 . ?
C13 H13 0.9300 . ?
C13 C14 1.3697 . ?
C14 H14 0.9300 . ?
C15 C16 1.4561 . ?
C16 C17 1.4001 . ?
C16 C21 1.4097 . ?
C17 H17 0.9300 . ?
C17 C18 1.3590 . ?
C18 H18 0.9300 . ?
C18 C19 1.3793 . ?
C19 H19A 0.9300 . ?
C19 C20 1.3775 . ?
C20 H20A 0.9300 . ?
C20 C21 1.3854 . ?
C22 C23 1.4840 . ?
C23 C24 1.3862 . ?
C23 C28 1.3907 . ?
C24 H24A 0.9300 . ?
C24 C25 1.3825 . ?
C25 H25 0.9300 . ?
C25 C26 1.3619 . ?
C26 C27 1.3861 . ?
C27 H27A 0.9300 . ?
C27 C28 1.3823 . ?
C28 H28A 0.9300 . ?
C29 C35 1.4591 . ?
C30 H30 0.9300 . ?
C30 C31 1.3726 . ?
C30 C35 1.4075 . ?
C31 H31A 0.9300 . ?
C31 C32 1.4100 . ?
C32 H32A 0.9300 . ?
C32 C33 1.3683 . ?
C33 H33 0.9300 . ?
C33 C34 1.3791 . ?
C34 C35 1.4044 . ?
C36 C37 1.4594 . ?
C37 C38 1.3954 . ?
C37 C42 1.3820 . ?
C38 C39 1.4019 . ?
C39 H39A 0.9300 . ?
C39 C40 1.3511 . ?
C40 H40A 0.9300 . ?
C40 C41 1.3918 . ?
C41 H41 0.9300 . ?
C41 C42 1.3952 . ?
C42 H42 0.9300 . ?
C43 C44 1.5092 . ?
C44 C45 1.3781 . ?
C44 C254 1.3786 . ?
C45 H45 0.9300 . ?
C45 C46 1.4039 . ?
C46 H46 0.9300 . ?
C46 C47 1.3827 . ?
C47 C48 1.3804 . ?
C48 H48A 0.9300 . ?
C48 C254 1.3883 . ?
C51 C52 1.4070 . ?
C51 C56 1.4015 . ?
C51 C253 1.4554 . ?
C52 C53 1.3907 . ?
C53 H53 0.9300 . ?
C53 C54 1.3731 . ?
C54 H54 0.9300 . ?
C54 C55 1.3429 . ?
C55 H55 0.9300 . ?
C55 C56 1.3955 . ?
C56 H56 0.9300 . ?
C57 C58 1.4602 . ?
C58 C59 1.3966 . ?
C58 C63 1.4025 . ?
C59 H59 0.9300 . ?
C59 C60 1.3639 . ?
C60 H60 0.9300 . ?
C60 C61 1.3806 . ?
C61 H61 0.9300 . ?
C61 C62 1.3512 . ?
C62 H62 0.9300 . ?
C62 C63 1.3843 . ?
C64 C65 1.5067 . ?
C65 C66 1.3902 . ?
C65 C70 1.3912 . ?
C66 H66 0.9300 . ?
C66 C67 1.3657 . ?
C67 H67 0.9300 . ?
C67 C68 1.3791 . ?
C68 C69 1.3790 . ?
C69 H69 0.9300 . ?
C69 C70 1.3827 . ?
C70 H70 0.9300 . ?
C71 C72 1.4534 . ?
C72 C73 1.3970 . ?
C72 C77 1.3917 . ?
C73 H73 0.9300 . ?
C73 C74 1.3872 . ?
C74 H74 0.9300 . ?
C74 C75 1.3741 . ?
C75 H75 0.9300 . ?
C75 C76 1.3751 . ?
C76 H76 0.9300 . ?
C76 C77 1.3996 . ?
C78 C79 1.4460 . ?
C79 C80 1.3869 . ?
C79 C84 1.4164 . ?
C80 H80 0.9300 . ?
C80 C81 1.3657 . ?
C81 H81 0.9300 . ?
C81 C82 1.3918 . ?
C82 H82 0.9300 . ?
C82 C83 1.3852 . ?
C83 H83 0.9300 . ?
C83 C84 1.3854 . ?
C85 C86 1.4875 . ?
C86 C87 1.3943 . ?
C86 C91 1.3808 . ?
C87 H87 0.9300 . ?
C87 C88 1.3759 . ?
C88 H88 0.9300 . ?
C88 C89 1.3860 . ?
C89 C90 1.3494 . ?
C90 H90 0.9300 . ?
C90 C91 1.4046 . ?
C91 H91 0.9300 . ?
C92 C93 1.4755 . ?
C93 C94 1.4035 . ?
C93 C98 1.3889 . ?
C94 H94 0.9300 . ?
C94 C95 1.3829 . ?
C95 H95 0.9300 . ?
C95 C96 1.3763 . ?
C96 H96 0.9300 . ?
C96 C97 1.3666 . ?
C97 H97 0.9300 . ?
C97 C98 1.3900 . ?
C99 C100 1.4525 . ?
C100 C101 1.3976 . ?
C100 C105 1.4188 . ?
C101 H101 0.9300 . ?
C101 C102 1.3936 . ?
C102 H102 0.9300 . ?
C102 C103 1.3460 . ?
C103 H103 0.9300 . ?
C103 C104 1.3570 . ?
C104 H104 0.9300 . ?
C104 C105 1.3738 . ?
C106 C107 1.4934 . ?
C107 C108 1.3896 . ?
C107 C112 1.4028 . ?
C108 H108 0.9300 . ?
C108 C109 1.3839 . ?
C109 H109 0.9300 . ?
C109 C110 1.3746 . ?
C110 C111 1.3650 . ?
C111 H111 0.9300 . ?
C111 C112 1.3855 . ?
C112 H112 0.9300 . ?
C113 C114 1.4678 . ?
C114 C115 1.3929 . ?
C114 C119 1.3962 . ?
C115 H115 0.9300 . ?
C115 C116 1.3719 . ?
C116 H116 0.9300 . ?
C116 C117 1.3906 . ?
C117 H117 0.9300 . ?
C117 C118 1.3658 . ?
C118 H118 0.9300 . ?
C118 C119 1.3975 . ?
C120 C121 1.4449 . ?
C121 C122 1.4005 . ?
C121 C126 1.4065 . ?
C122 H122 0.9300 . ?
C122 C123 1.4102 . ?
C123 H123 0.9300 . ?
C123 C124 1.3889 . ?
C124 H124 0.9300 . ?
C124 C125 1.3451 . ?
C125 H125 0.9300 . ?
C125 C126 1.3854 . ?
C127 C128 1.4967 . ?
C128 C129 1.3840 . ?
C128 C133 1.3871 . ?
C129 H129 0.9300 . ?
C129 C130 1.3934 . ?
C130 H130 0.9300 . ?
C130 C131 1.3742 . ?
C131 C132 1.3696 . ?
C132 H132 0.9300 . ?
C132 C133 1.3869 . ?
C133 H133 0.9300 . ?
C134 C135 1.4470 . ?
C135 C136 1.3984 . ?
C135 C140 1.4332 . ?
C136 H136 0.9300 . ?
C136 C137 1.3733 . ?
C137 H137 0.9300 . ?
C137 C138 1.3927 . ?
C138 H138 0.9300 . ?
C138 C139 1.3701 . ?
C139 H139 0.9300 . ?
C139 C140 1.3931 . ?
C141 C142 1.4646 . ?
C142 C143 1.3966 . ?
C142 C147 1.4090 . ?
C143 C144 1.3973 . ?
C144 H144 0.9300 . ?
C144 C145 1.3864 . ?
C145 H145 0.9300 . ?
C145 C146 1.4004 . ?
C146 H146 0.9300 . ?
C146 C147 1.3808 . ?
C147 H147 0.9300 . ?
C148 C149 1.4866 . ?
C149 C150 1.3988 . ?
C149 C154 1.3794 . ?
C150 H150 0.9300 . ?
C150 C151 1.3690 . ?
C151 H151 0.9300 . ?
C151 C152 1.3842 . ?
C152 C153 1.3905 . ?
C153 H153 0.9300 . ?
C153 C154 1.3917 . ?
C154 H154 0.9300 . ?
C155 C156 1.4541 . ?
C156 C157 1.3953 . ?
C156 C161 1.4110 . ?
C157 H157 0.9300 . ?
C157 C158 1.3591 . ?
C158 H158 0.9300 . ?
C158 C159 1.3897 . ?
C159 H159 0.9300 . ?
C159 C160 1.3658 . ?
C160 H160 0.9300 . ?
C160 C161 1.3906 . ?
C162 C163 1.4465 . ?
C163 C164 1.4262 . ?
C163 C168 1.3820 . ?
C164 C165 1.3668 . ?
C165 H165 0.9300 . ?
C165 C166 1.3917 . ?
C166 H166 0.9300 . ?
C166 C167 1.3863 . ?
C167 H167 0.9300 . ?
C167 C168 1.3915 . ?
C168 H168 0.9300 . ?
C169 C170 1.4872 . ?
C170 C171 1.3969 . ?
C170 C175 1.3927 . ?
C171 H171 0.9300 . ?
C171 C172 1.3674 . ?
C172 H172 0.9300 . ?
C172 C173 1.3968 . ?
C173 C174 1.3753 . ?
C174 H174 0.9300 . ?
C174 C175 1.3834 . ?
C175 H175 0.9300 . ?
C176 C177 1.4371 . ?
C177 C178 1.4175 . ?
C177 C182 1.4149 . ?
C178 C179 1.3695 . ?
C179 H179 0.9300 . ?
C179 C180 1.3735 . ?
C180 H180 0.9300 . ?
C180 C181 1.3424 . ?
C181 H181 0.9300 . ?
C181 C182 1.3713 . ?
C182 H182 0.9300 . ?
C183 C184 1.4533 . ?
C184 C185 1.3905 . ?
C184 C189 1.4076 . ?
C185 H185 0.9300 . ?
C185 C186 1.3857 . ?
C186 H186 0.9300 . ?
C186 C187 1.3752 . ?
C187 H187 0.9300 . ?
C187 C188 1.3512 . ?
C188 H188 0.9300 . ?
C188 C189 1.4016 . ?
C190 C191 1.5036 . ?
C191 C192 1.3668 . ?
C191 C196 1.3757 . ?
C192 H192 0.9300 . ?
C192 C193 1.3720 . ?
C193 H193 0.9300 . ?
C193 C194 1.3816 . ?
C194 C195 1.3675 . ?
C195 H195 0.9300 . ?
C195 C196 1.3812 . ?
C196 H196 0.9300 . ?
C197 C198 1.4659 . ?
C198 C199 1.3916 . ?
C198 C203 1.3954 . ?
C199 C200 1.3973 . ?
C200 H200 0.9300 . ?
C200 C201 1.3657 . ?
C201 H201 0.9300 . ?
C201 C202 1.3656 . ?
C202 H202 0.9300 . ?
C202 C203 1.3889 . ?
C203 H203 0.9300 . ?
C204 C205 1.4551 . ?
C205 C206 1.4126 . ?
C205 C210 1.3961 . ?
C206 H206 0.9300 . ?
C206 C207 1.3749 . ?
C207 H207 0.9300 . ?
C207 C208 1.4133 . ?
C208 H208 0.9300 . ?
C208 C209 1.3479 . ?
C209 H209 0.9300 . ?
C209 C210 1.4020 . ?
C211 C212 1.4849 . ?
C212 C213 1.3956 . ?
C212 C217 1.3755 . ?
C213 H213 0.9300 . ?
C213 C214 1.3677 . ?
C214 H214 0.9300 . ?
C214 C215 1.3922 . ?
C215 C216 1.3540 . ?
C216 H216 0.9300 . ?
C216 C217 1.3867 . ?
C217 H217 0.9300 . ?
C218 C219 1.4745 . ?
C219 C220 1.3899 . ?
C219 C224 1.4267 . ?
C220 H220 0.9300 . ?
C220 C221 1.3705 . ?
C221 H221 0.9300 . ?
C221 C222 1.4105 . ?
C222 H222 0.9300 . ?
C222 C223 1.3157 . ?
C223 H223 0.9300 . ?
C223 C224 1.4138 . ?
C225 C226 1.4286 . ?
C226 C227 1.3629 . ?
C226 C231 1.4297 . ?
C227 H227 0.9300 . ?
C227 C228 1.3821 . ?
C228 H228 0.9300 . ?
C228 C229 1.3674 . ?
C229 H229 0.9300 . ?
C229 C230 1.3577 . ?
C230 H230 0.9300 . ?
C230 C231 1.3602 . ?
C232 C233 1.4808 . ?
C233 C234 1.3649 . ?
C233 C238 1.3573 . ?
C234 H234 0.9300 . ?
C234 C235 1.3657 . ?
C235 H235 0.9300 . ?
C235 C236 1.3559 . ?
C236 C237 1.3737 . ?
C237 H237 0.9300 . ?
C237 C238 1.4021 . ?
C238 H238 0.9300 . ?
C239 C240 1.4688 . ?
C240 C241 1.3690 . ?
C240 C245 1.4097 . ?
C241 H241 0.9300 . ?
C241 C242 1.3846 . ?
C242 H242 0.9300 . ?
C242 C243 1.3866 . ?
C243 H243 0.9300 . ?
C243 C244 1.3667 . ?
C244 H244 0.9300 . ?
C244 C245 1.3935 . ?
C246 C247 1.4845 . ?
C247 C248 1.4020 . ?
C247 C252 1.3803 . ?
C248 H248 0.9300 . ?
C248 C249 1.3536 . ?
C249 H249 0.9300 . ?
C249 C250 1.3882 . ?
C250 H250 0.9300 . ?
C250 C251 1.3766 . ?
C251 H251 0.9300 . ?
C251 C252 1.4053 . ?
C254 H254 0.9300 . ?

loop_
_geom_torsion_atom_site_label_1
_geom_torsion_atom_site_label_2
_geom_torsion_atom_site_label_3
_geom_torsion_atom_site_label_4
_geom_torsion
_geom_torsion_site_symmetry_1
_geom_torsion_site_symmetry_2
_geom_torsion_site_symmetry_3
_geom_torsion_site_symmetry_4
_geom_torsion_publ_flag
Tb1 O1 C1 O2 11.9 . . . . ?
Tb1 O1 C1 C2 -168.5 . . . . ?
Tb1 O2 C1 O1 9.4 2_665 . . . ?
Tb1 O2 C1 C2 -170.3 2_665 . . . ?
Tb1 O6 C22 O5 4.2 . . . . ?
Tb1 O6 C22 C23 -174.8 . . . . ?
Tb1 O9 C43 O10 -26.7 . . . . ?
Tb1 O9 C43 C44 153.0 . . . . ?
Tb1 O13 C64 O14 -43.7 . . . . ?
Tb1 O13 C64 C65 138.5 . . . . ?
Tb2 O10 C43 O9 -17.5 . . . . ?
Tb2 O10 C43 C44 162.8 . . . . ?
Tb2 O14 C64 O13 -17.2 . . . . ?
Tb2 O14 C64 C65 160.5 . . . . ?
Tb2 O18 C85 O17 -21.8 . . . . ?
Tb2 O18 C85 C86 159.7 . . . . ?
Tb2 O22 C106 O21 6.5 . . . . ?
Tb2 O22 C106 C107 -172.4 . . . . ?
Tb2 O25 C127 O26 -25.3 . . . . ?
Tb2 O25 C127 C128 156.1 . . . . ?
Tb2 O45 C148 O46 -2.5 . . . . ?
Tb2 O45 C148 C149 178.2 . . . . ?
Tb3 O17 C85 O18 -6.2 . . . . ?
Tb3 O17 C85 C86 172.4 . . . . ?
Tb3 O21 C106 O22 23.8 . . . . ?
Tb3 O21 C106 C107 -157.2 . . . . ?
Tb3 O26 C127 O25 3.5 . . . . ?
Tb3 O26 C127 C128 -177.9 . . . . ?
Tb3 O29 C190 O30 10.9 . . . . ?
Tb3 O29 C190 C191 -167.8 . . . . ?
Tb3 O33 C169 O34 7.7 . . . . ?
Tb3 O33 C169 C170 -170.4 . . . . ?
Tb4 O30 C190 O29 21.0 . . . . ?
Tb4 O30 C190 C191 -160.3 . . . . ?
Tb4 O34 C169 O33 21.3 . . . . ?
Tb4 O34 C169 C170 -160.6 . . . . ?
Tb4 O37 C211 O38 -6.8 . . . . ?
Tb4 O37 C211 C212 173.3 . . . . ?
Tb4 O38 C211 O37 6.6 . . . . ?
Tb4 O38 C211 C212 -173.5 . . . . ?
Tb4 O41 C232 O42 -2.1 . . . . ?
Tb4 O41 C232 C233 177.8 . . . . ?
Tb4 O42 C232 O41 1.9 . . . . ?
Tb4 O42 C232 C233 -178.0 . . . . ?
Tb5 O34 C169 O33 56.4 . . . . ?
Tb5 O34 C169 C170 -125.6 . . . . ?
Tb5 O38 C211 O37 -8.6 . . . . ?
Tb5 O38 C211 C212 171.3 . . . . ?
Tb5 O42 C232 O41 4.1 . . . . ?
Tb5 O42 C232 C233 -175.9 . . . . ?
O1 C1 C2 C3 -16.2 . . . . ?
O1 C1 C2 C7 160.5 . . . . ?
O2 C1 C2 C3 163.5 . . . . ?
O2 C1 C2 C7 -19.8 . . . . ?
O3 C10 C11 C12 179.5 . . . . ?
O5 C22 C23 C24 -7.4 . . . . ?
O5 C22 C23 C28 171.4 . . . . ?
O6 C22 C23 C24 171.6 . . . . ?
O6 C22 C23 C28 -9.6 . . . . ?
O7 C38 C39 C40 -179.1 . . . . ?
O8 C34 C35 C29 -1.6 . . . . ?
O8 C34 C35 C30 175.9 . . . . ?
O9 C43 C44 C45 -159.7 . . . . ?
O9 C43 C44 C254 19.9 . . . . ?
O10 C43 C44 C45 20.0 . . . . ?
O10 C43 C44 C254 -160.4 . . . . ?
O11 C52 C53 C54 -179.4 . . . . ?
O13 C64 C65 C66 -156.8 . . . . ?
O13 C64 C65 C70 22.3 . . . . ?
O14 C64 C65 C66 25.3 . . . . ?
O14 C64 C65 C70 -155.6 . . . . ?
O17 C85 C86 C87 24.1 . . . . ?
O17 C85 C86 C91 -157.9 . . . . ?
O18 C85 C86 C87 -157.2 . . . . ?
O18 C85 C86 C91 20.8 . . . . ?
O21 C106 C107 C108 -21.9 . . . . ?
O21 C106 C107 C112 155.4 . . . . ?
O22 C106 C107 C108 157.1 . . . . ?
O22 C106 C107 C112 -25.6 . . . . ?
O25 C127 C128 C129 -174.0 . . . . ?
O25 C127 C128 C133 3.2 . . . . ?
O26 C127 C128 C129 7.3 . . . . ?
O26 C127 C128 C133 -175.5 . . . . ?
O27 C143 C144 C145 -178.0 . . . . ?
O29 C190 C191 C192 157.1 . . . . ?
O29 C190 C191 C196 -23.7 . . . . ?
O30 C190 C191 C192 -21.7 . . . . ?
O30 C190 C191 C196 157.5 . . . . ?
O32 C199 C200 C201 179.7 . . . . ?
O33 C169 C170 C171 166.4 . . . . ?
O33 C169 C170 C175 -13.7 . . . . ?
O34 C169 C170 C171 -11.8 . . . . ?
O34 C169 C170 C175 168.2 . . . . ?
O35 C178 C179 C180 179.6 . . . . ?
O37 C211 C212 C213 6.7 . . . . ?
O37 C211 C212 C217 -170.9 . . . . ?
O38 C211 C212 C213 -173.2 . . . . ?
O38 C211 C212 C217 9.2 . . . . ?
O41 C232 C233 C234 -175.6 . . . . ?
O41 C232 C233 C238 1.4 . . . . ?
O42 C232 C233 C234 4.3 . . . . ?
O42 C232 C233 C238 -178.7 . . . . ?
O45 C148 C149 C150 -10.5 . . . . ?
O45 C148 C149 C154 171.4 . . . . ?
O46 C148 C149 C150 170.2 . . . . ?
O46 C148 C149 C154 -8.0 . . . . ?
O48 C164 C165 C166 178.5 . . . . ?
N1 N2 C36 N3 -0.2 . . . . ?
N1 N2 C36 C37 176.0 . . . . ?
N1 C26 C27 C28 179.2 . . . . ?
N1 C29 C35 C30 20.3 . . . . ?
N1 C29 C35 C34 -162.3 . . . . ?
N2 N1 C26 C25 -109.3 . . . . ?
N2 N1 C26 C27 69.3 . . . . ?
N2 N1 C29 N3 0.3 . . . . ?
N2 N1 C29 C35 -175.1 . . . . ?
N2 C36 C37 C38 -10.8 . . . . ?
N2 C36 C37 C42 174.6 . . . . ?
N3 C29 C35 C30 -154.6 . . . . ?
N3 C29 C35 C34 22.8 . . . . ?
N3 C36 C37 C38 165.0 . . . . ?
N3 C36 C37 C42 -9.5 . . . . ?
N4 N5 C78 N6 0.5 . . . . ?
N4 N5 C78 C79 -177.7 . . . . ?
N4 C68 C69 C70 -178.5 . . . . ?
N4 C71 C72 C73 -17.0 . . . . ?
N4 C71 C72 C77 164.6 . . . . ?
N5 N4 C68 C67 98.5 . . . . ?
N5 N4 C68 C69 -82.6 . . . . ?
N5 N4 C71 N6 0.6 . . . . ?
N5 N4 C71 C72 179.4 . . . . ?
N5 C78 C79 C80 -171.7 . . . . ?
N5 C78 C79 C84 11.6 . . . . ?
N6 C71 C72 C73 161.6 . . . . ?
N6 C71 C72 C77 -16.8 . . . . ?
N6 C78 C79 C80 10.3 . . . . ?
N6 C78 C79 C84 -166.4 . . . . ?
N7 N8 C110 C109 58.7 . . . . ?
N7 N8 C110 C111 -117.2 . . . . ?
N7 N8 C113 N9 2.9 . . . . ?
N7 N8 C113 C114 -176.3 . . . . ?
N7 C120 C121 C122 176.8 . . . . ?
N7 C120 C121 C126 -8.7 . . . . ?
N8 N7 C120 N9 -0.4 . . . . ?
N8 N7 C120 C121 179.9 . . . . ?
N8 C110 C111 C112 177.0 . . . . ?
N8 C113 C114 C115 23.4 . . . . ?
N8 C113 C114 C119 -159.2 . . . . ?
N9 C113 C114 C115 -155.8 . . . . ?
N9 C113 C114 C119 21.6 . . . . ?
N9 C120 C121 C122 -3.0 . . . . ?
N9 C120 C121 C126 171.6 . . . . ?
N10 N11 C141 N12 -0.1 . . . . ?
N10 N11 C141 C142 -177.2 . . . . ?
N10 C131 C132 C133 177.7 . . . . ?
N10 C134 C135 C136 -20.6 . . . . ?
N10 C134 C135 C140 164.5 . . . . ?
N11 N10 C131 C130 119.1 . . . . ?
N11 N10 C131 C132 -60.1 . . . . ?
N11 N10 C134 N12 -1.6 . . . . ?
N11 N10 C134 C135 176.2 . . . . ?
N11 C141 C142 C143 12.8 . . . . ?
N11 C141 C142 C147 -170.5 . . . . ?
N12 C134 C135 C136 156.9 . . . . ?
N12 C134 C135 C140 -18.0 . . . . ?
N12 C141 C142 C143 -163.8 . . . . ?
N12 C141 C142 C147 12.9 . . . . ?
N13 N15 C176 N14 1.2 . . . . ?
N13 N15 C176 C177 177.7 . . . . ?
N13 C173 C174 C175 -179.9 . . . . ?
N13 C183 C184 C185 17.3 . . . . ?
N13 C183 C184 C189 -163.0 . . . . ?
N14 C176 C177 C178 166.5 . . . . ?
N14 C176 C177 C182 -8.7 . . . . ?
N14 C183 C184 C185 -159.1 . . . . ?
N14 C183 C184 C189 20.6 . . . . ?
N15 N13 C173 C172 73.7 . . . . ?
N15 N13 C173 C174 -105.1 . . . . ?
N15 N13 C183 N14 -0.7 . . . . ?
N15 N13 C183 C184 -177.6 . . . . ?
N15 C176 C177 C178 -9.6 . . . . ?
N15 C176 C177 C182 175.2 . . . . ?
N16 N17 C239 N18 -1.0 . . . . ?
N16 N17 C239 C240 -176.6 . . . . ?
N16 C236 C237 C238 178.2 . . . . ?
N16 C246 C247 C248 -14.7 . . . . ?
N16 C246 C247 C252 165.0 . . . . ?
N17 N16 C236 C235 111.6 . . . . ?
N17 N16 C236 C237 -66.5 . . . . ?
N17 N16 C246 N18 -0.3 . . . . ?
N17 N16 C246 C247 175.0 . . . . ?
N17 C239 C240 C241 -171.2 . . . . ?
N17 C239 C240 C245 11.0 . . . . ?
N18 C239 C240 C241 13.8 . . . . ?
N18 C239 C240 C245 -164.1 . . . . ?
N18 C246 C247 C248 159.9 . . . . ?
N18 C246 C247 C252 -20.3 . . . . ?
N19 C8 C9 C10 162.8 . . . . ?
N19 C8 C9 C14 -12.9 . . . . ?
N19 C15 C16 C17 -153.6 . . . . ?
N19 C15 C16 C21 25.2 . . . . ?
N20 N21 C8 N19 0.1 . . . . ?
N20 N21 C8 C9 176.7 . . . . ?
N20 C5 C6 C7 -178.4 . . . . ?
N20 C15 C16 C17 22.6 . . . . ?
N20 C15 C16 C21 -158.6 . . . . ?
N21 N20 C5 C4 59.0 . . . . ?
N21 N20 C5 C6 -119.5 . . . . ?
N21 N20 C15 N19 0.4 . . . . ?
N21 N20 C15 C16 -176.2 . . . . ?
N21 C8 C9 C10 -13.6 . . . . ?
N21 C8 C9 C14 170.8 . . . . ?
N22 C57 C58 C59 155.6 . . . . ?
N22 C57 C58 C63 -23.6 . . . . ?
N23 N24 C47 C46 101.3 . . . . ?
N23 N24 C47 C48 -77.2 . . . . ?
N23 N24 C57 N22 -0.3 . . . . ?
N23 N24 C57 C58 178.3 . . . . ?
N24 N23 C253 N22 0.9 . . . . ?
N24 N23 C253 C51 -176.3 . . . . ?
N24 C47 C48 C254 177.7 . . . . ?
N24 C57 C58 C59 -22.7 . . . . ?
N24 C57 C58 C63 158.1 . . . . ?
N25 C155 C156 C157 -161.3 . . . . ?
N25 C155 C156 C161 15.2 . . . . ?
N25 C162 C163 C164 164.2 . . . . ?
N25 C162 C163 C168 -12.7 . . . . ?
N26 N27 C152 C151 -111.8 . . . . ?
N26 N27 C152 C153 65.3 . . . . ?
N26 N27 C155 N25 0.8 . . . . ?
N26 N27 C155 C156 -176.1 . . . . ?
N26 C162 C163 C164 -12.0 . . . . ?
N26 C162 C163 C168 171.1 . . . . ?
N27 N26 C162 N25 0.1 . . . . ?
N27 N26 C162 C163 176.6 . . . . ?
N27 C152 C153 C154 -177.8 . . . . ?
N27 C155 C156 C157 15.1 . . . . ?
N27 C155 C156 C161 -168.4 . . . . ?
N28 C92 C93 C94 156.4 . . . . ?
N28 C92 C93 C98 -18.5 . . . . ?
N28 C99 C100 C101 5.1 . . . . ?
N28 C99 C100 C105 -171.0 . . . . ?
N29 N30 C99 N28 -0.2 . . . . ?
N29 N30 C99 C100 -177.7 . . . . ?
N29 C89 C90 C91 174.4 . . . . ?
N29 C92 C93 C94 -22.9 . . . . ?
N29 C92 C93 C98 162.2 . . . . ?
N30 N29 C89 C88 117.9 . . . . ?
N30 N29 C89 C90 -57.5 . . . . ?
N30 N29 C92 N28 -2.6 . . . . ?
N30 N29 C92 C93 176.8 . . . . ?
N30 C99 C100 C101 -177.7 . . . . ?
N30 C99 C100 C105 6.2 . . . . ?
N31 N32 C225 N33 -1.1 . . . . ?
N31 N32 C225 C226 -178.6 . . . . ?
N31 C215 C216 C217 -178.3 . . . . ?
N31 C218 C219 C220 -23.4 . . . . ?
N31 C218 C219 C224 160.6 . . . . ?
N32 N31 C215 C214 -61.8 . . . . ?
N32 N31 C215 C216 115.0 . . . . ?
N32 N31 C218 N33 -2.1 . . . . ?
N32 N31 C218 C219 174.9 . . . . ?
N32 C225 C226 C227 -177.8 . . . . ?
N32 C225 C226 C231 6.9 . . . . ?
N33 C218 C219 C220 153.2 . . . . ?
N33 C218 C219 C224 -22.8 . . . . ?
N33 C225 C226 C227 5.0 . . . . ?
N33 C225 C226 C231 -170.3 . . . . ?
N34 C197 C198 C199 166.1 . . . . ?
N34 C197 C198 C203 -11.0 . . . . ?
N34 C204 C205 C206 -161.8 . . . . ?
N34 C204 C205 C210 15.8 . . . . ?
N35 N36 C194 C193 70.2 . . . . ?
N35 N36 C194 C195 -109.7 . . . . ?
N35 N36 C204 N34 1.1 . . . . ?
N35 N36 C204 C205 -179.0 . . . . ?
N35 C197 C198 C199 -10.8 . . . . ?
N35 C197 C198 C203 172.0 . . . . ?
N36 N35 C197 N34 0.5 . . . . ?
N36 N35 C197 C198 177.8 . . . . ?
N36 C194 C195 C196 -176.3 . . . . ?
N36 C204 C205 C206 18.2 . . . . ?
N36 C204 C205 C210 -164.1 . . . . ?
C1 C2 C3 C4 -179.6 . . . . ?
C1 C2 C7 C6 -178.0 . . . . ?
C2 C3 C4 C5 -2.8 . . . . ?
C3 C2 C7 C6 -1.2 . . . . ?
C3 C4 C5 N20 -179.1 . . . . ?
C3 C4 C5 C6 -0.6 . . . . ?
C4 C5 C6 C7 3.1 . . . . ?
C5 N20 N21 C8 168.5 . . . . ?
C5 N20 C15 N19 -166.8 . . . . ?
C5 N20 C15 C16 16.5 . . . . ?
C5 C6 C7 C2 -2.2 . . . . ?
C7 C2 C3 C4 3.7 . . . . ?
C8 N19 C15 N20 -0.4 . . . . ?
C8 N19 C15 C16 176.4 . . . . ?
C8 C9 C10 O3 5.2 . . . . ?
C8 C9 C10 C11 -173.6 . . . . ?
C8 C9 C14 C13 175.4 . . . . ?
C9 C10 C11 C12 -1.7 . . . . ?
C10 C9 C14 C13 -0.4 . . . . ?
C10 C11 C12 C13 -0.7 . . . . ?
C11 C12 C13 C14 2.6 . . . . ?
C12 C13 C14 C9 -2.0 . . . . ?
C14 C9 C10 O3 -179.0 . . . . ?
C14 C9 C10 C11 2.2 . . . . ?
C15 N19 C8 N21 0.2 . . . . ?
C15 N19 C8 C9 -176.5 . . . . ?
C15 N20 N21 C8 -0.3 . . . . ?
C15 N20 C5 C4 -134.7 . . . . ?
C15 N20 C5 C6 46.8 . . . . ?
C15 C16 C17 C18 -179.3 . . . . ?
C15 C16 C21 O4 -3.5 . . . . ?
C15 C16 C21 C20 178.2 . . . . ?
C16 C17 C18 C19 0.8 . . . . ?
C17 C16 C21 O4 175.3 . . . . ?
C17 C16 C21 C20 -3.0 . . . . ?
C17 C18 C19 C20 -2.6 . . . . ?
C18 C19 C20 C21 1.5 . . . . ?
C19 C20 C21 O4 -177.1 . . . . ?
C19 C20 C21 C16 1.3 . . . . ?
C21 C16 C17 C18 1.9 . . . . ?
C22 C23 C24 C25 178.3 . . . . ?
C22 C23 C28 C27 -178.8 . . . . ?
C23 C24 C25 C26 -0.5 . . . . ?
C24 C23 C28 C27 0.0 . . . . ?
C24 C25 C26 N1 -179.6 . . . . ?
C24 C25 C26 C27 1.9 . . . . ?
C25 C26 C27 C28 -2.2 . . . . ?
C26 N1 N2 C36 171.4 . . . . ?
C26 N1 C29 N3 -169.6 . . . . ?
C26 N1 C29 C35 15.0 . . . . ?
C26 C27 C28 C23 1.3 . . . . ?
C28 C23 C24 C25 -0.4 . . . . ?
C29 N1 N2 C36 -0.1 . . . . ?
C29 N1 C26 C25 59.9 . . . . ?
C29 N1 C26 C27 -121.5 . . . . ?
C29 N3 C36 N2 0.4 . . . . ?
C29 N3 C36 C37 -175.9 . . . . ?
C30 C31 C32 C33 -3.7 . . . . ?
C31 C30 C35 C29 179.0 . . . . ?
C31 C30 C35 C34 1.6 . . . . ?
C31 C32 C33 C34 -0.2 . . . . ?
C32 C33 C34 O8 -176.5 . . . . ?
C32 C33 C34 C35 4.8 . . . . ?
C33 C34 C35 C29 177.0 . . . . ?
C33 C34 C35 C30 -5.5 . . . . ?
C35 C30 C31 C32 2.9 . . . . ?
C36 N3 C29 N1 -0.4 . . . . ?
C36 N3 C29 C35 175.4 . . . . ?
C36 C37 C38 O7 6.1 . . . . ?
C36 C37 C38 C39 -173.4 . . . . ?
C36 C37 C42 C41 173.5 . . . . ?
C37 C38 C39 C40 0.4 . . . . ?
C38 C37 C42 C41 -1.1 . . . . ?
C38 C39 C40 C41 -2.3 . . . . ?
C39 C40 C41 C42 2.4 . . . . ?
C40 C41 C42 C37 -0.7 . . . . ?
C42 C37 C38 O7 -179.2 . . . . ?
C42 C37 C38 C39 1.3 . . . . ?
C43 C44 C45 C46 177.2 . . . . ?
C43 C44 C254 C48 -178.5 . . . . ?
C44 C45 C46 C47 2.1 . . . . ?
C45 C44 C254 C48 1.1 . . . . ?
C45 C46 C47 N24 -179.0 . . . . ?
C45 C46 C47 C48 -0.5 . . . . ?
C46 C47 C48 C254 -0.8 . . . . ?
C47 N24 C57 N22 173.7 . . . . ?
C47 N24 C57 C58 -7.7 . . . . ?
C47 C48 C254 C44 0.5 . . . . ?
C51 C52 C53 C54 1.8 . . . . ?
C52 C51 C56 C55 3.1 . . . . ?
C52 C51 C253 N22 -168.4 . . . . ?
C52 C51 C253 N23 8.5 . . . . ?
C52 C53 C54 C55 0.8 . . . . ?
C53 C54 C55 C56 -1.3 . . . . ?
C54 C55 C56 C51 -0.7 . . . . ?
C56 C51 C52 O11 177.6 . . . . ?
C56 C51 C52 C53 -3.7 . . . . ?
C56 C51 C253 N22 11.0 . . . . ?
C56 C51 C253 N23 -172.1 . . . . ?
C57 N22 C253 N23 -1.1 . . . . ?
C57 N22 C253 C51 176.0 . . . . ?
C57 N24 C47 C46 -72.2 . . . . ?
C57 N24 C47 C48 109.3 . . . . ?
C57 C58 C59 C60 179.7 . . . . ?
C57 C58 C63 O12 4.4 . . . . ?
C57 C58 C63 C62 -177.8 . . . . ?
C58 C59 C60 C61 -2.5 . . . . ?
C59 C58 C63 O12 -174.9 . . . . ?
C59 C58 C63 C62 3.0 . . . . ?
C59 C60 C61 C62 4.2 . . . . ?
C60 C61 C62 C63 -2.3 . . . . ?
C61 C62 C63 O12 176.6 . . . . ?
C61 C62 C63 C58 -1.3 . . . . ?
C63 C58 C59 C60 -1.1 . . . . ?
C64 C65 C66 C67 178.7 . . . . ?
C64 C65 C70 C69 179.7 . . . . ?
C65 C66 C67 C68 2.0 . . . . ?
C66 C65 C70 C69 -1.2 . . . . ?
C66 C67 C68 N4 176.8 . . . . ?
C66 C67 C68 C69 -2.0 . . . . ?
C67 C68 C69 C70 0.4 . . . . ?
C68 N4 N5 C78 -173.6 . . . . ?
C68 N4 C71 N6 172.3 . . . . ?
C68 N4 C71 C72 -8.9 . . . . ?
C68 C69 C70 C65 1.2 . . . . ?
C70 C65 C66 C67 -0.4 . . . . ?
C71 N4 N5 C78 -0.7 . . . . ?
C71 N4 C68 C67 -72.6 . . . . ?
C71 N4 C68 C69 106.2 . . . . ?
C71 N6 C78 N5 -0.2 . . . . ?
C71 N6 C78 C79 178.0 . . . . ?
C71 C72 C73 C74 178.9 . . . . ?
C71 C72 C77 O15 1.6 . . . . ?
C71 C72 C77 C76 -178.2 . . . . ?
C72 C73 C74 C75 -0.4 . . . . ?
C73 C72 C77 O15 -176.8 . . . . ?
C73 C72 C77 C76 3.4 . . . . ?
C73 C74 C75 C76 3.0 . . . . ?
C74 C75 C76 C77 -2.4 . . . . ?
C75 C76 C77 O15 179.2 . . . . ?
C75 C76 C77 C72 -0.9 . . . . ?
C77 C72 C73 C74 -2.8 . . . . ?
C78 N6 C71 N4 -0.2 . . . . ?
C78 N6 C71 C72 -179.0 . . . . ?
C78 C79 C80 C81 -175.9 . . . . ?
C78 C79 C84 O16 -5.1 . . . . ?
C78 C79 C84 C83 174.7 . . . . ?
C79 C80 C81 C82 0.9 . . . . ?
C80 C79 C84 O16 178.1 . . . . ?
C80 C79 C84 C83 -2.1 . . . . ?
C80 C81 C82 C83 -1.6 . . . . ?
C81 C82 C83 C84 0.4 . . . . ?
C82 C83 C84 O16 -178.7 . . . . ?
C82 C83 C84 C79 1.5 . . . . ?
C84 C79 C80 C81 0.8 . . . . ?
C85 C86 C87 C88 175.6 . . . . ?
C85 C86 C91 C90 -178.7 . . . . ?
C86 C87 C88 C89 3.7 . . . . ?
C87 C86 C91 C90 -0.6 . . . . ?
C87 C88 C89 N29 -177.3 . . . . ?
C87 C88 C89 C90 -2.0 . . . . ?
C88 C89 C90 C91 -0.9 . . . . ?
C89 N29 N30 C99 -179.6 . . . . ?
C89 N29 C92 N28 179.0 . . . . ?
C89 N29 C92 C93 -1.6 . . . . ?
C89 C90 C91 C86 2.2 . . . . ?
C91 C86 C87 C88 -2.4 . . . . ?
C92 N28 C99 N30 -1.3 . . . . ?
C92 N28 C99 C100 176.2 . . . . ?
C92 N29 N30 C99 1.6 . . . . ?
C92 N29 C89 C88 -63.7 . . . . ?
C92 N29 C89 C90 120.9 . . . . ?
C92 C93 C94 C95 -179.5 . . . . ?
C92 C93 C98 O19 1.5 . . . . ?
C92 C93 C98 C97 -179.1 . . . . ?
C93 C94 C95 C96 1.6 . . . . ?
C94 C93 C98 O19 -173.6 . . . . ?
C94 C93 C98 C97 5.8 . . . . ?
C94 C95 C96 C97 0.3 . . . . ?
C95 C96 C97 C98 0.9 . . . . ?
C96 C97 C98 O19 175.5 . . . . ?
C96 C97 C98 C93 -4.0 . . . . ?
C98 C93 C94 C95 -4.6 . . . . ?
C99 N28 C92 N29 2.3 . . . . ?
C99 N28 C92 C93 -177.1 . . . . ?
C99 C100 C101 C102 -175.2 . . . . ?
C99 C100 C105 O20 -5.3 . . . . ?
C99 C100 C105 C104 175.1 . . . . ?
C100 C101 C102 C103 0.4 . . . . ?
C101 C100 C105 O20 178.6 . . . . ?
C101 C100 C105 C104 -1.0 . . . . ?
C101 C102 C103 C104 -1.7 . . . . ?
C102 C103 C104 C105 1.6 . . . . ?
C103 C104 C105 O20 -179.8 . . . . ?
C103 C104 C105 C100 -0.2 . . . . ?
C105 C100 C101 C102 0.9 . . . . ?
C106 C107 C108 C109 177.2 . . . . ?
C106 C107 C112 C111 -177.3 . . . . ?
C107 C108 C109 C110 0.9 . . . . ?
C108 C107 C112 C111 0.0 . . . . ?
C108 C109 C110 N8 -177.4 . . . . ?
C108 C109 C110 C111 -1.4 . . . . ?
C109 C110 C111 C112 1.2 . . . . ?
C110 N8 C113 N9 -177.2 . . . . ?
C110 N8 C113 C114 3.6 . . . . ?
C110 C111 C112 C107 -0.5 . . . . ?
C112 C107 C108 C109 -0.2 . . . . ?
C113 N8 C110 C109 -121.1 . . . . ?
C113 N8 C110 C111 62.9 . . . . ?
C113 N9 C120 N7 2.1 . . . . ?
C113 N9 C120 C121 -178.2 . . . . ?
C113 C114 C115 C116 -179.8 . . . . ?
C113 C114 C119 O24 -3.2 . . . . ?
C113 C114 C119 C118 178.6 . . . . ?
C114 C115 C116 C117 0.4 . . . . ?
C115 C114 C119 O24 174.3 . . . . ?
C115 C114 C119 C118 -3.9 . . . . ?
C115 C116 C117 C118 -2.7 . . . . ?
C116 C117 C118 C119 1.6 . . . . ?
C117 C118 C119 O24 -176.7 . . . . ?
C117 C118 C119 C114 1.6 . . . . ?
C119 C114 C115 C116 2.9 . . . . ?
C120 N7 N8 C110 178.6 . . . . ?
C120 N7 N8 C113 -1.5 . . . . ?
C120 N9 C113 N8 -3.0 . . . . ?
C120 N9 C113 C114 176.3 . . . . ?
C120 C121 C122 C123 173.9 . . . . ?
C120 C121 C126 O23 6.8 . . . . ?
C120 C121 C126 C125 -174.5 . . . . ?
C121 C122 C123 C124 0.1 . . . . ?
C122 C121 C126 O23 -178.5 . . . . ?
C122 C121 C126 C125 0.2 . . . . ?
C122 C123 C124 C125 1.3 . . . . ?
C123 C124 C125 C126 -2.0 . . . . ?
C124 C125 C126 O23 180.0 . . . . ?
C124 C125 C126 C121 1.2 . . . . ?
C126 C121 C122 C123 -0.8 . . . . ?
C127 C128 C129 C130 178.8 . . . . ?
C127 C128 C133 C132 -178.9 . . . . ?
C128 C129 C130 C131 -1.3 . . . . ?
C129 C128 C133 C132 -1.6 . . . . ?
C129 C130 C131 N10 -177.8 . . . . ?
C129 C130 C131 C132 1.4 . . . . ?
C130 C131 C132 C133 -1.5 . . . . ?
C131 N10 N11 C141 -174.3 . . . . ?
C131 N10 C134 N12 172.7 . . . . ?
C131 N10 C134 C135 -9.5 . . . . ?
C131 C132 C133 C128 1.6 . . . . ?
C133 C128 C129 C130 1.4 . . . . ?
C134 N10 N11 C141 1.0 . . . . ?
C134 N10 C131 C130 -54.9 . . . . ?
C134 N10 C131 C132 125.9 . . . . ?
C134 N12 C141 N11 -0.8 . . . . ?
C134 N12 C141 C142 176.1 . . . . ?
C134 C135 C136 C137 -177.9 . . . . ?
C134 C135 C140 O28 -0.2 . . . . ?
C134 C135 C140 C139 -178.0 . . . . ?
C135 C136 C137 C138 -1.6 . . . . ?
C136 C135 C140 O28 -175.4 . . . . ?
C136 C135 C140 C139 6.8 . . . . ?
C136 C137 C138 C139 2.6 . . . . ?
C137 C138 C139 C140 1.2 . . . . ?
C138 C139 C140 O28 176.1 . . . . ?
C138 C139 C140 C135 -6.0 . . . . ?
C140 C135 C136 C137 -3.0 . . . . ?
C141 N12 C134 N10 1.4 . . . . ?
C141 N12 C134 C135 -176.5 . . . . ?
C141 C142 C143 O27 -5.7 . . . . ?
C141 C142 C143 C144 173.0 . . . . ?
C141 C142 C147 C146 -173.6 . . . . ?
C142 C143 C144 C145 3.2 . . . . ?
C143 C142 C147 C146 3.1 . . . . ?
C143 C144 C145 C146 -2.1 . . . . ?
C144 C145 C146 C147 1.6 . . . . ?
C145 C146 C147 C142 -2.1 . . . . ?
C147 C142 C143 O27 177.5 . . . . ?
C147 C142 C143 C144 -3.7 . . . . ?
C148 C149 C150 C151 -176.7 . . . . ?
C148 C149 C154 C153 178.9 . . . . ?
C149 C150 C151 C152 -3.2 . . . . ?
C150 C149 C154 C153 0.7 . . . . ?
C150 C151 C152 N27 179.8 . . . . ?
C150 C151 C152 C153 2.9 . . . . ?
C151 C152 C153 C154 -0.8 . . . . ?
C152 N27 C155 N25 -171.2 . . . . ?
C152 N27 C155 C156 12.0 . . . . ?
C152 C153 C154 C149 -1.0 . . . . ?
C154 C149 C150 C151 1.5 . . . . ?
C155 N25 C162 N26 0.4 . . . . ?
C155 N25 C162 C163 -176.1 . . . . ?
C155 N27 C152 C151 59.5 . . . . ?
C155 N27 C152 C153 -123.4 . . . . ?
C155 C156 C157 C158 178.5 . . . . ?
C155 C156 C161 O47 0.8 . . . . ?
C155 C156 C161 C160 -179.8 . . . . ?
C156 C157 C158 C159 0.1 . . . . ?
C157 C156 C161 O47 177.5 . . . . ?
C157 C156 C161 C160 -3.1 . . . . ?
C157 C158 C159 C160 -1.2 . . . . ?
C158 C159 C160 C161 0.0 . . . . ?
C159 C160 C161 O47 -178.4 . . . . ?
C159 C160 C161 C156 2.2 . . . . ?
C161 C156 C157 C158 2.0 . . . . ?
C162 N25 C155 N27 -0.7 . . . . ?
C162 N25 C155 C156 176.3 . . . . ?
C162 N26 N27 C152 172.7 . . . . ?
C162 N26 N27 C155 -0.5 . . . . ?
C162 C163 C164 O48 5.1 . . . . ?
C162 C163 C164 C165 -173.7 . . . . ?
C162 C163 C168 C167 176.0 . . . . ?
C163 C164 C165 C166 -2.6 . . . . ?
C164 C163 C168 C167 -1.0 . . . . ?
C164 C165 C166 C167 -0.2 . . . . ?
C165 C166 C167 C168 2.5 . . . . ?
C166 C167 C168 C163 -1.8 . . . . ?
C168 C163 C164 O48 -177.9 . . . . ?
C168 C163 C164 C165 3.2 . . . . ?
C169 C170 C171 C172 -179.1 . . . . ?
C169 C170 C175 C174 179.1 . . . . ?
C170 C171 C172 C173 0.2 . . . . ?
C171 C170 C175 C174 -0.9 . . . . ?
C171 C172 C173 N13 179.9 . . . . ?
C171 C172 C173 C174 -1.3 . . . . ?
C172 C173 C174 C175 1.3 . . . . ?
C173 N13 N15 C176 169.9 . . . . ?
C173 N13 C183 N14 -169.3 . . . . ?
C173 N13 C183 C184 13.9 . . . . ?
C173 C174 C175 C170 -0.2 . . . . ?
C175 C170 C171 C172 0.9 . . . . ?
C176 N14 C183 N13 1.3 . . . . ?
C176 N14 C183 C184 178.4 . . . . ?
C176 C177 C178 O35 5.7 . . . . ?
C176 C177 C178 C179 -174.2 . . . . ?
C176 C177 C182 C181 174.5 . . . . ?
C177 C178 C179 C180 -0.4 . . . . ?
C178 C177 C182 C181 -1.0 . . . . ?
C178 C179 C180 C181 -0.6 . . . . ?
C179 C180 C181 C182 0.7 . . . . ?
C180 C181 C182 C177 0.1 . . . . ?
C182 C177 C178 O35 -178.9 . . . . ?
C182 C177 C178 C179 1.2 . . . . ?
C183 N13 N15 C176 -0.3 . . . . ?
C183 N13 C173 C172 -118.6 . . . . ?
C183 N13 C173 C174 62.6 . . . . ?
C183 N14 C176 N15 -1.6 . . . . ?
C183 N14 C176 C177 -178.1 . . . . ?
C183 C184 C185 C186 -177.9 . . . . ?
C183 C184 C189 O36 -4.6 . . . . ?
C183 C184 C189 C188 176.4 . . . . ?
C184 C185 C186 C187 1.2 . . . . ?
C185 C184 C189 O36 175.1 . . . . ?
C185 C184 C189 C188 -3.8 . . . . ?
C185 C186 C187 C188 -3.2 . . . . ?
C186 C187 C188 C189 1.7 . . . . ?
C187 C188 C189 O36 -177.2 . . . . ?
C187 C188 C189 C184 1.9 . . . . ?
C189 C184 C185 C186 2.3 . . . . ?
C190 C191 C192 C193 -178.7 . . . . ?
C190 C191 C196 C195 -179.5 . . . . ?
C191 C192 C193 C194 -0.9 . . . . ?
C192 C191 C196 C195 -0.3 . . . . ?
C192 C193 C194 N36 178.1 . . . . ?
C192 C193 C194 C195 -2.0 . . . . ?
C193 C194 C195 C196 3.8 . . . . ?
C194 N36 C204 N34 -168.6 . . . . ?
C194 N36 C204 C205 11.4 . . . . ?
C194 C195 C196 C191 -2.6 . . . . ?
C196 C191 C192 C193 2.1 . . . . ?
C197 N34 C204 N36 -0.7 . . . . ?
C197 N34 C204 C205 179.3 . . . . ?
C197 N35 N36 C194 170.0 . . . . ?
C197 N35 N36 C204 -1.0 . . . . ?
C197 C198 C199 O32 3.3 . . . . ?
C197 C198 C199 C200 -174.1 . . . . ?
C197 C198 C203 C202 177.0 . . . . ?
C198 C199 C200 C201 -2.7 . . . . ?
C199 C198 C203 C202 -0.3 . . . . ?
C199 C200 C201 C202 -0.5 . . . . ?
C200 C201 C202 C203 3.4 . . . . ?
C201 C202 C203 C198 -3.0 . . . . ?
C203 C198 C199 O32 -179.5 . . . . ?
C203 C198 C199 C200 3.1 . . . . ?
C204 N34 C197 N35 0.1 . . . . ?
C204 N34 C197 C198 -177.1 . . . . ?
C204 N36 C194 C193 -120.9 . . . . ?
C204 N36 C194 C195 59.3 . . . . ?
C204 C205 C206 C207 -178.5 . . . . ?
C204 C205 C210 O31 -0.8 . . . . ?
C204 C205 C210 C209 177.6 . . . . ?
C205 C206 C207 C208 -0.1 . . . . ?
C206 C205 C210 O31 176.9 . . . . ?
C206 C205 C210 C209 -4.6 . . . . ?
C206 C207 C208 C209 -2.9 . . . . ?
C207 C208 C209 C210 2.1 . . . . ?
C208 C209 C210 O31 -179.7 . . . . ?
C208 C209 C210 C205 1.7 . . . . ?
C210 C205 C206 C207 3.8 . . . . ?
C211 C212 C213 C214 -176.9 . . . . ?
C211 C212 C217 C216 176.9 . . . . ?
C212 C213 C214 C215 -1.4 . . . . ?
C213 C212 C217 C216 -0.7 . . . . ?
C213 C214 C215 N31 178.7 . . . . ?
C213 C214 C215 C216 1.8 . . . . ?
C214 C215 C216 C217 -1.6 . . . . ?
C215 N31 N32 C225 -178.2 . . . . ?
C215 N31 C218 N33 178.1 . . . . ?
C215 N31 C218 C219 -4.9 . . . . ?
C215 C216 C217 C212 1.1 . . . . ?
C217 C212 C213 C214 0.9 . . . . ?
C218 N31 N32 C225 1.9 . . . . ?
C218 N31 C215 C214 117.9 . . . . ?
C218 N31 C215 C216 -65.2 . . . . ?
C218 N33 C225 N32 -0.1 . . . . ?
C218 N33 C225 C226 177.4 . . . . ?
C218 C219 C220 C221 -179.8 . . . . ?
C218 C219 C224 O40 1.9 . . . . ?
C218 C219 C224 C223 -178.1 . . . . ?
C219 C220 C221 C222 -0.9 . . . . ?
C220 C219 C224 O40 -174.4 . . . . ?
C220 C219 C224 C223 5.7 . . . . ?
C220 C221 C222 C223 4.1 . . . . ?
C221 C222 C223 C224 -2.1 . . . . ?
C222 C223 C224 O40 177.3 . . . . ?
C222 C223 C224 C219 -2.8 . . . . ?
C224 C219 C220 C221 -3.9 . . . . ?
C225 N33 C218 N31 1.3 . . . . ?
C225 N33 C218 C219 -175.7 . . . . ?
C225 C226 C227 C228 -176.3 . . . . ?
C225 C226 C231 O39 -4.7 . . . . ?
C225 C226 C231 C230 174.1 . . . . ?
C226 C227 C228 C229 3.6 . . . . ?
C227 C226 C231 O39 179.7 . . . . ?
C227 C226 C231 C230 -1.5 . . . . ?
C227 C228 C229 C230 -4.1 . . . . ?
C228 C229 C230 C231 1.9 . . . . ?
C229 C230 C231 O39 179.9 . . . . ?
C229 C230 C231 C226 1.0 . . . . ?
C231 C226 C227 C228 -0.9 . . . . ?
C232 C233 C234 C235 176.6 . . . . ?
C232 C233 C238 C237 -176.0 . . . . ?
C233 C234 C235 C236 -0.5 . . . . ?
C234 C233 C238 C237 1.1 . . . . ?
C234 C235 C236 N16 -177.4 . . . . ?
C234 C235 C236 C237 0.7 . . . . ?
C235 C236 C237 C238 0.0 . . . . ?
C236 N16 N17 C239 -178.1 . . . . ?
C236 N16 C246 N18 178.4 . . . . ?
C236 N16 C246 C247 -6.3 . . . . ?
C236 C237 C238 C233 -0.9 . . . . ?
C238 C233 C234 C235 -0.4 . . . . ?
C239 N18 C246 N16 -0.3 . . . . ?
C239 N18 C246 C247 -175.8 . . . . ?
C239 C240 C241 C242 -175.8 . . . . ?
C239 C240 C245 O43 -2.1 . . . . ?
C239 C240 C245 C244 172.9 . . . . ?
C240 C241 C242 C243 0.2 . . . . ?
C241 C240 C245 O43 -180.0 . . . . ?
C241 C240 C245 C244 -5.0 . . . . ?
C241 C242 C243 C244 0.5 . . . . ?
C242 C243 C244 C245 -3.5 . . . . ?
C243 C244 C245 O43 -178.9 . . . . ?
C243 C244 C245 C240 5.7 . . . . ?
C245 C240 C241 C242 2.1 . . . . ?
C246 N16 N17 C239 0.8 . . . . ?
C246 N16 C236 C235 -67.0 . . . . ?
C246 N16 C236 C237 114.9 . . . . ?
C246 N18 C239 N17 0.9 . . . . ?
C246 N18 C239 C240 176.3 . . . . ?
C246 C247 C248 C249 180.0 . . . . ?
C246 C247 C252 O44 3.1 . . . . ?
C246 C247 C252 C251 -178.6 . . . . ?
C247 C248 C249 C250 -2.1 . . . . ?
C248 C247 C252 O44 -177.1 . . . . ?
C248 C247 C252 C251 1.1 . . . . ?
C248 C249 C250 C251 2.6 . . . . ?
C249 C250 C251 C252 -1.3 . . . . ?
C250 C251 C252 O44 177.8 . . . . ?
C250 C251 C252 C247 -0.6 . . . . ?
C252 C247 C248 C249 0.2 . . . . ?
C253 N22 C57 N24 0.8 . . . . ?
C253 N22 C57 C58 -177.8 . . . . ?
C253 N23 N24 C47 -175.2 . . . . ?
C253 N23 N24 C57 -0.3 . . . . ?
C253 C51 C52 O11 -3.0 . . . . ?
C253 C51 C52 C53 175.8 . . . . ?
C253 C51 C56 C55 -176.3 . . . . ?
C254 C44 C45 C46 -2.4 . . . . ?

loop_
_platon_squeeze_void_nr
_platon_squeeze_void_average_x
_platon_squeeze_void_average_y
_platon_squeeze_void_average_z
_platon_squeeze_void_volume
_platon_squeeze_void_count_electrons
_platon_squeeze_void_content
1 0.000 0.000 -0.003 608 67 ' '
2 0.240 0.219 0.300 7 0 ' '
3 0.250 0.219 0.633 7 1 ' '
4 0.260 0.224 0.967 8 0 ' '
5 0.739 0.776 0.033 8 0 ' '
6 0.750 0.781 0.367 7 0 ' '
7 0.760 0.781 0.700 7 0 ' '

loop_
_twin_individual_id
_twin_individual_mass_fraction_refined
1 0.497(13)
2 0.503(13)
